data_2108691
loop_
_publ_author_name
'Volkov, Sergey'
'Bubnova, Rimma'
'Krzhizhanovskaya, Maria'
'Galafutnik, Lydia'

_publ_section_title
;
 The first bismuth borate oxyiodide, Bi~4~BO~7~I: commensurate or
 incommensurate?
;
_journal_coeditor_code DQ5047SUP1
_journal_issue 6
_journal_name_full 'Acta Crystallographica Section B'
_journal_page_first
;
;
_journal_paper_doi 10.1107/S2052520620012640
_journal_volume 76
_journal_year 2020
_chemical_formula_structural 'Bi4 B O7 I'
_chemical_formula_sum 'B Bi4 I O7'
_chemical_formula_weight 1085.6
_space_group_IT_number 71
_space_group_name_Hall '-I 2 2'
_space_group_name_H-M_alt 'I m m m'
_space_group_ssg_name Immm(00\g)000
_symmetry_cell_setting orthorhombic
_cell_angle_alpha 90
_cell_angle_beta 90
_cell_angle_gamma 90
_cell_formula_units_Z 1
_cell_length_a 3.959(2)
_cell_length_b 13.453(7)
_cell_length_c 3.969(2)
_cell_measurement_reflns_used 4102
_cell_measurement_temperature 293
_cell_measurement_theta_max 28.97
_cell_measurement_theta_min 3.03
_cell_modulation_dimension 1
_cell_volume 211.39(19)
_diffrn_ambient_temperature 293
_diffrn_measured_fraction_theta_full 0.88
_diffrn_measured_fraction_theta_max 0.86
_diffrn_measurement_device 'four-circle diffractometer'
_diffrn_measurement_device_type 'Bruker APEX II CCD detector'
_diffrn_measurement_method 'omega and phi scans'
_diffrn_radiation_monochromator graphite
_diffrn_radiation_probe x-ray
_diffrn_radiation_source 'X-ray tube'
_diffrn_radiation_type 'Mo K\a'
_diffrn_radiation_wavelength 0.71073
_diffrn_reflns_av_R_equivalents 0.0789
_diffrn_reflns_av_unetI/netI 0.0774
_diffrn_reflns_limit_h_max 5
_diffrn_reflns_limit_h_min -5
_diffrn_reflns_limit_index_m_1_max 2
_diffrn_reflns_limit_index_m_1_min -2
_diffrn_reflns_limit_k_max 18
_diffrn_reflns_limit_k_min -18
_diffrn_reflns_limit_l_max 5
_diffrn_reflns_limit_l_min -5
_diffrn_reflns_number 3637
_diffrn_reflns_theta_full 22.03
_diffrn_reflns_theta_max 28.97
_diffrn_reflns_theta_min 3.03
_exptl_absorpt_coefficient_mu 86.647
_exptl_absorpt_correction_T_max 0.4622
_exptl_absorpt_correction_T_min 0.2312
_exptl_absorpt_correction_type analytical
_exptl_absorpt_process_details 'SADABS, (Bruker,2016)'
_exptl_crystal_colour 'dark orange'
_exptl_crystal_density_diffrn 8.5279
_exptl_crystal_description isometric
_exptl_crystal_F_000 446
_exptl_crystal_size_max 0.065
_exptl_crystal_size_mid 0.046
_exptl_crystal_size_min 0.040
_refine_diff_density_max 4.28
_refine_diff_density_min -5.56
_refine_ls_extinction_coef 22(5)
_refine_ls_extinction_method 'B-C type 1 Gaussian isotropic (Becker & Coppens, 1974)'
_refine_ls_goodness_of_fit_gt 1.39
_refine_ls_goodness_of_fit_ref 1.10
_refine_ls_number_constraints 9
_refine_ls_number_parameters 48
_refine_ls_number_reflns 735
_refine_ls_number_restraints 3
_refine_ls_R_factor_all 0.1082
_refine_ls_R_factor_gt 0.0325
_refine_ls_shift/su_max 0.0485
_refine_ls_shift/su_mean 0.0077
_refine_ls_structure_factor_coef F
_refine_ls_weighting_details w=1/(\s^2^(F)+0.0001F^2^)
_refine_ls_weighting_scheme sigma
_refine_ls_wR_factor_gt 0.0301
_refine_ls_wR_factor_ref 0.0410
_reflns_number_gt 279
_reflns_number_total 735
_reflns_threshold_expression I>3\s(I)
_cod_data_source_file dq5047sup1.cif
_cod_data_source_block I
_cod_depositor_comments
;
The following automatic conversions were performed:

data item '_diffrn_radiation_probe' value 'X-ray' was changed to
'x-ray' in accordance with the
/home/data/users/saulius/crontab/automatic-downloads/rss-feeds/IUCr/lib/dictionaries/cif_core.dic
dictionary named 'cif_core.dic' version 2.4.2 last updated on
2011-04-26.

Automatic conversion script
Id: cif_fix_values 7556 2019-12-06 15:28:31Z antanas 
;
_cod_original_formula_sum 'Bi4 B O7 I'
_cod_database_code 2108691

loop_
_space_group_symop_id
_space_group_symop_operation_xyz
1 x,y,z
2 -x,-y,z
3 -x,y,-z
4 x,-y,-z
5 x+0.5,y+0.5,z+0.5
6 -x+0.5,-y+0.5,z+0.5
7 -x+0.5,y+0.5,-z+0.5
8 x+0.5,-y+0.5,-z+0.5
9 -x,-y,-z
10 x,y,-z
11 x,-y,z
12 -x,y,z
13 -x+0.5,-y+0.5,-z+0.5
14 x+0.5,y+0.5,-z+0.5
15 x+0.5,-y+0.5,z+0.5
16 -x+0.5,y+0.5,z+0.5

loop_
_space_group_symop_ssg_id
_space_group_symop_ssg_operation_algebraic
1 x1,x2,x3,x4
2 -x1,-x2,x3,x4
3 -x1,x2,-x3,-x4
4 x1,-x2,-x3,-x4
5 -x1,-x2,-x3,-x4
6 x1,x2,-x3,-x4
7 x1,-x2,x3,x4
8 -x1,x2,x3,x4
9 x1+1/2,x2+1/2,x3+1/2,x4
10 -x1+1/2,-x2+1/2,x3+1/2,x4
11 -x1+1/2,x2+1/2,-x3+1/2,-x4
12 x1+1/2,-x2+1/2,-x3+1/2,-x4
13 -x1+1/2,-x2+1/2,-x3+1/2,-x4
14 x1+1/2,x2+1/2,-x3+1/2,-x4
15 x1+1/2,-x2+1/2,x3+1/2,x4
16 -x1+1/2,x2+1/2,x3+1/2,x4

loop_
_atom_site_label
_atom_site_type_symbol
_atom_site_fract_x
_atom_site_fract_y
_atom_site_fract_z
_atom_site_adp_type
_atom_site_U_iso_or_equiv
_atom_site_site_symmetry_multiplicity
_atom_site_occupancy
_atom_site_calc_flag
_atom_site_refinement_flags
_atom_site_disorder_assembly
_atom_site_disorder_group
Bi Bi 0.5 0.15756(5) 0.5 Uani 0.0296(2) 4 1 d . . .
I I 0 0 0 Uani 0.0206(7) 2 0.5 d . . .
B B 0 0 0 Uani 0.0206(7) 2 0.5 d . . .
O1 O 0 0.2489(7) 0.5 Uani 0.017(3) 4 1 d . . .
O2 O 0 -0.0931(19) -0.102(9) Uiso 0.023(11) 8 0.125 d . . .
O3 O 0.120(10) 0 0.682(7) Uiso 0.076(16) 8 0.125 d . . .
O4 O 0.259(11) -0.060(4) 0 Uiso 0.10(2) 8 0.125 d . . .

loop_
_atom_site_aniso_label
_atom_site_aniso_type_symbol
_atom_site_aniso_U_11
_atom_site_aniso_U_22
_atom_site_aniso_U_33
_atom_site_aniso_U_12
_atom_site_aniso_U_13
_atom_site_aniso_U_23
Bi Bi 0.0327(4) 0.0239(4) 0.0324(5) 0 0 0
I I 0.0180(12) 0.0220(14) 0.0216(11) 0 0 0
B B 0.0180(12) 0.0220(14) 0.0216(11) 0 0 0
O1 O 0.016(4) 0.021(5) 0.015(5) 0 0 0

loop_
_atom_site_displace_Fourier_atom_site_label
_atom_site_displace_Fourier_axis
_atom_site_displace_Fourier_wave_vector_seq_id
_atom_site_displace_Fourier_param_cos
_atom_site_displace_Fourier_param_sin
Bi x 1 0 0
Bi y 1 0.00708(9) 0
Bi z 1 0 0.0511(3)
Bi x 2 0 0
Bi y 2 0.00010(11) 0
Bi z 2 0 0.0032(5)
I x 0 0 0
I y 0 0 0
I z 0 0 0
I x 1 0 0
I y 1 0 0
I z 1 0 0.0167(5)
O1 x 1 0 0
O1 y 1 -0.0006(12) 0
O1 z 1 0 -0.010(3)
O1 x 2 0 0
O1 y 2 -0.0023(15) 0
O1 z 2 0 -0.006(3)

loop_
_atom_site_displace_special_func_atom_site_label
_atom_site_displace_special_func_sawtooth_ax
_atom_site_displace_special_func_sawtooth_ay
_atom_site_displace_special_func_sawtooth_az
_atom_site_displace_special_func_sawtooth_c
_atom_site_displace_special_func_sawtooth_w
? ? ? ? ? ?

loop_
_atom_site_Fourier_wave_vector_seq_id
_jana_atom_site_fourier_wave_vector_q1_coeff
0 0
1 1
2 2
3 3

loop_
_atom_site_occ_Fourier_atom_site_label
_atom_site_occ_Fourier_wave_vector_seq_id
_atom_site_occ_Fourier_param_cos
_atom_site_occ_Fourier_param_sin
? ? ? ?

loop_
_atom_site_occ_special_func_atom_site_label
_atom_site_occ_special_func_crenel_c
_atom_site_occ_special_func_crenel_w
I 0 0.5
B 0.5 0.5
O2 0.476(2) 0.5
O3 0.5488 0.25
O4 0.5 0.5

loop_
_atom_site_U_Fourier_atom_site_label
_atom_site_U_Fourier_tens_elem
_atom_site_U_Fourier_wave_vector_seq_id
_atom_site_U_Fourier_param_cos
_atom_site_U_Fourier_param_sin
Bi U11 1 -0.0147(6) 0
Bi U22 1 -0.0074(5) 0
Bi U33 1 -0.0203(7) 0
Bi U12 1 0 0
Bi U13 1 0 0
Bi U23 1 0 -0.0068(5)
Bi U11 2 -0.0029(7) 0
Bi U22 2 -0.0039(8) 0
Bi U33 2 0.0142(8) 0
Bi U12 2 0 0
Bi U13 2 0 0
Bi U23 2 0 -0.0077(6)
Bi U11 3 0 0
Bi U22 3 0 0
Bi U33 3 -0.0109(18) 0
Bi U12 3 0 0
Bi U13 3 0 0
Bi U23 3 0 0
I U11 0 -0.0465 0
I U22 0 -0.0586 0
I U33 0 -0.0286 0
I U12 0 0 0
I U13 0 0 0
I U23 0 0 0
I U11 1 0.0731(17) 0
I U22 1 0.0921(18) 0
I U33 1 0.0449(14) 0
I U12 1 0 0
I U13 1 0 0
I U23 1 0 0
O1 U11 1 0.011(9) 0
O1 U22 1 -0.013(9) 0
O1 U33 1 -0.013(7) 0
O1 U12 1 0 0
O1 U13 1 0 0
O1 U23 1 0 -0.001(7)

loop_
_atom_type_symbol
_atom_type_scat_dispersion_real
_atom_type_scat_dispersion_imag
_atom_type_scat_source
B 0.0013 0.0007 'International Tables Vol C tables 4.2.6.8 and 6.1.1.1'
Bi -4.1077 10.2566 'International Tables Vol C tables 4.2.6.8 and 6.1.1.1'
I -0.4742 1.8119 'International Tables Vol C tables 4.2.6.8 and 6.1.1.1'
O 0.0106 0.0060 'International Tables Vol C tables 4.2.6.8 and 6.1.1.1'

loop_
_cell_wave_vector_seq_id
_cell_wave_vector_x
_cell_wave_vector_y
_cell_wave_vector_z
1 0.000000 0.000000 0.242000

loop_
_exptl_crystal_face_index_h
_exptl_crystal_face_index_k
_exptl_crystal_face_index_l
_exptl_crystal_face_perp_dist
? ? ? ?

loop_
_geom_angle_atom_site_label_1
_geom_angle_atom_site_label_2
_geom_angle_atom_site_label_3
_geom_angle_site_ssg_symmetry_1
_geom_angle_site_ssg_symmetry_2
_geom_angle_site_ssg_symmetry_3
_geom_angle_av
_geom_angle_min
_geom_angle_max
_geom_angle_publ_flag
Bi Bi Bi 1_4545 . 1_4555 45.07(5) 43.18(5) 47.19(5) ?
Bi Bi Bi 1_4545 . 1_4565 90.09(5) 87.15(5) 93.00(5) ?
Bi Bi Bi 1_4545 . 1_5545 44.93(3) 42.81(3) 46.82(3) ?
Bi Bi Bi 1_4545 . 1_5565 135.04(3) 133.14(3) 137.16(3) ?
Bi Bi Bi 1_4545 . 1_6545 89.87(5) 85.62(6) 93.65(6) ?
Bi Bi Bi 1_4545 . 1_6555 134.93(6) 132.81(7) 136.82(8) ?
Bi Bi Bi 1_4545 . 1_6565 177.66(4) 177.13(3) 178.16(6) ?
Bi Bi Bi 1_4545 . 2_5555 61.16(4) 59.45(4) 62.98(4) ?
Bi Bi Bi 1_4545 . 2_6545 61.07(3) 58.92(3) 63.12(3) ?
Bi Bi Bi 1_4545 . 2_6555 90.00(4) 88.65(4) 91.35(4) ?
Bi Bi Bi 1_4545 . 2_6565 118.91(4) 117.65(3) 120.11(3) ?
Bi Bi Bi 1_4545 . 2_7555 118.83(5) 116.51(5) 121.19(5) ?
Bi Bi Bi 1_4545 . 10_5545 41.53(4) 38.55(3) 44.35(4) ?
Bi Bi Bi 1_4545 . 10_5555 90.10(5) 87.03(5) 93.47(5) ?
Bi Bi Bi 1_4545 . 10_6545 89.83(6) 86.57(6) 92.70(6) ?
Bi Bi Bi 1_4545 . 10_6555 138.43(5) 134.24(4) 142.93(5) ?
Bi Bi I 1_4545 . . 37.05(3) 36.91(3) 37.27(3) ?
Bi Bi I 1_4545 . 1_5565 90.60(5) 89.34(5) 91.19(5) ?
Bi Bi I 1_4545 . 1_6555 87.90(6) 86.50(6) 90.27(7) ?
Bi Bi I 1_4545 . 1_6565 142.03(5) 141.01(7) 144.05(4) ?
Bi Bi I 1_4545 . 9_5555 90.58(4) 87.83(4) 92.45(4) ?
Bi Bi B 1_4545 . . 37.17(3) 36.71(3) 37.78(3) ?
Bi Bi B 1_4545 . 1_5565 89.47(4) 89.18(4) 90.02(4) ?
Bi Bi B 1_4545 . 1_6555 91.94(5) 89.28(6) 93.09(5) ?
Bi Bi B 1_4545 . 1_6565 143.57(5) 140.80(4) 145.04(7) ?
Bi Bi O1 1_4545 . . 53.1(6) 48.5(6) 58.5(6) ?
Bi Bi O1 1_4545 . 1_6555 126.8(6) 119.5(6) 133.9(6) ?
Bi Bi O1 1_4545 . 10_5545 53.32(19) 50.12(16) 56.6(2) ?
Bi Bi O1 1_4545 . 10_5555 126.59(19) 123.7(2) 129.01(19) ?
Bi Bi O2 1_4545 . 9_5555 84.6(4) 81.6(4) 88.5(4) ?
Bi Bi O2 1_4545 . 2_5555 16.2(4) 15.8(4) 16.9(4) ?
Bi Bi O2 1_4545 . 2_5565 82.6(6) 81.8(6) 84.2(5) ?
Bi Bi O2 1_4545 . 2_6555 87.1(4) 84.0(4) 88.4(4) ?
Bi Bi O2 1_4545 . 2_6565 160.5(6) 156.3(6) 163.3(6) ?
Bi Bi O2 1_4545 . 11_5555 94.0(4) 91.4(4) 97.9(4) ?
Bi Bi O2 1_4545 . 4_5555 19.6(6) 18.6(6) 21.6(6) ?
Bi Bi O2 1_4545 . 4_5565 94.3(4) 93.8(4) 95.4(4) ?
Bi Bi O2 1_4545 . 4_6555 98.8(6) 94.5(6) 100.7(6) ?
Bi Bi O2 1_4545 . 4_6565 164.8(4) 162.7(5) 165.9(4) ?
Bi Bi O3 1_4545 . . 77.7(7) 76.7(7) 78.9(7) ?
Bi Bi O3 1_4545 . 1_6555 134.8(4) 132.8(4) 135.8(4) ?
Bi Bi O3 1_4545 . 2_5555 67.6(5) 66.9(5) 68.6(5) ?
Bi Bi O3 1_4545 . 2_6555 127.8(6) 126.0(6) 128.7(5) ?
Bi Bi O3 1_4545 . 3_5565 46.6(4) 46.2(4) 47.4(4) ?
Bi Bi O3 1_4545 . 3_6565 103.4(7) 100.9(7) 105.2(7) ?
Bi Bi O3 1_4545 . 4_5565 53.7(6) 52.9(5) 54.7(6) ?
Bi Bi O3 1_4545 . 4_6565 113.4(5) 110.9(5) 115.1(5) ?
Bi Bi O4 1_4545 . . 56.1(7) 55.2(7) 56.4(7) ?
Bi Bi O4 1_4545 . 1_5565 101.3(6) 101.0(5) 101.7(6) ?
Bi Bi O4 1_4545 . 2_5555 22.7(7) 21.9(7) 24.0(6) ?
Bi Bi O4 1_4545 . 2_5565 78.3(4) 77.7(4) 79.3(4) ?
Bi Bi O4 1_4545 . 2_6555 75.4(9) 72.6(9) 76.7(9) ?
Bi Bi O4 1_4545 . 2_6565 145.3(11) 143.5(11) 146.1(11) ?
Bi Bi O4 1_4545 . 3_6555 80.0(6) 78.3(6) 80.8(6) ?
Bi Bi O4 1_4545 . 3_6565 125.0(7) 123.2(6) 125.9(7) ?
Bi Bi O4 1_4545 . 4_5555 35.9(11) 35.6(11) 36.3(11) ?
Bi Bi O4 1_4545 . 4_5565 106.0(9) 105.7(9) 106.5(9) ?
Bi Bi O4 1_4545 . 4_6555 103.1(4) 99.8(4) 104.5(4) ?
Bi Bi O4 1_4545 . 4_6565 157.4(6) 153.7(6) 159.9(7) ?
Bi Bi Bi 1_4555 . 1_4565 45.04(4) 43.18(5) 47.19(5) ?
Bi Bi Bi 1_4555 . 1_5545 90.00(3) 90.00(5) 90.00(5) ?
Bi Bi Bi 1_4555 . 1_5565 90.00(3) 90.00(5) 90.00(5) ?
Bi Bi Bi 1_4555 . 1_6545 134.93(5) 132.81(7) 136.82(7) ?
Bi Bi Bi 1_4555 . 1_6555 180 180 180 ?
Bi Bi Bi 1_4555 . 1_6565 134.96(5) 132.81(7) 136.82(7) ?
Bi Bi Bi 1_4555 . 2_5555 46.95(3) 45.66(5) 48.23(5) ?
Bi Bi Bi 1_4555 . 2_6545 90.00(3) 90.00(4) 90.00(4) ?
Bi Bi Bi 1_4555 . 2_6555 90.00(3) 90.000(18) 90.000(18) ?
Bi Bi Bi 1_4555 . 2_6565 90.00(3) 90.00(4) 90.00(4) ?
Bi Bi Bi 1_4555 . 2_7555 133.05(5) 131.77(7) 134.34(8) ?
Bi Bi Bi 1_4555 . 10_5545 58.14(3) 57.89(3) 58.60(3) ?
Bi Bi Bi 1_4555 . 10_5555 58.14(3) 57.89(4) 58.60(3) ?
Bi Bi Bi 1_4555 . 10_6545 121.86(5) 121.40(5) 122.11(5) ?
Bi Bi Bi 1_4555 . 10_6555 121.86(5) 121.40(5) 122.11(5) ?
Bi Bi I 1_4555 . . 56.55(4) 55.59(4) 57.09(4) ?
Bi Bi I 1_4555 . 1_5565 56.54(4) 55.66(4) 57.09(4) ?
Bi Bi I 1_4555 . 1_6555 123.45(5) 122.91(6) 124.41(6) ?
Bi Bi I 1_4555 . 1_6565 123.46(5) 122.91(6) 124.34(5) ?
Bi Bi I 1_4555 . 9_5555 90.00(3) 90.000(18) 90.000(18) ?
Bi Bi B 1_4555 . . 54.88(3) 54.32(3) 56.15(3) ?
Bi Bi B 1_4555 . 1_5565 54.85(3) 54.32(3) 56.08(3) ?
Bi Bi B 1_4555 . 1_6555 125.12(5) 123.85(6) 125.68(5) ?
Bi Bi B 1_4555 . 1_6565 125.15(5) 123.92(5) 125.68(5) ?
Bi Bi O1 1_4555 . . 32.0(2) 28.9(2) 33.50(19) ?
Bi Bi O1 1_4555 . 1_6555 148.0(2) 146.50(19) 151.1(2) ?
Bi Bi O1 1_4555 . 10_5545 90.00(3) 90.00(5) 90.00(5) ?
Bi Bi O1 1_4555 . 10_5555 90.00(3) 90.00(4) 90.00(4) ?
Bi Bi O2 1_4555 . 9_5555 90.00(3) 90.00(3) 90.00(3) ?
Bi Bi O2 1_4555 . 2_5555 51.0(4) 49.9(4) 53.1(4) ?
Bi Bi O2 1_4555 . 2_5565 40.7(5) 39.4(6) 43.6(5) ?
Bi Bi O2 1_4555 . 2_6555 129.0(4) 126.9(4) 130.1(4) ?
Bi Bi O2 1_4555 . 2_6565 139.3(5) 136.4(5) 140.6(6) ?
Bi Bi O2 1_4555 . 11_5555 90.00(3) 90.00(3) 90.00(3) ?
Bi Bi O2 1_4555 . 4_5555 40.7(5) 39.4(6) 43.7(5) ?
Bi Bi O2 1_4555 . 4_5565 51.0(4) 49.9(4) 53.2(4) ?
Bi Bi O2 1_4555 . 4_6555 139.3(5) 136.3(5) 140.6(6) ?
Bi Bi O2 1_4555 . 4_6565 129.0(4) 126.8(4) 130.1(4) ?
Bi Bi O3 1_4555 . . 55.1(7) 54.8(7) 55.9(7) ?
Bi Bi O3 1_4555 . 1_6555 138.6(5) 137.9(5) 139.0(5) ?
Bi Bi O3 1_4555 . 2_5555 41.4(5) 41.0(5) 42.1(5) ?
Bi Bi O3 1_4555 . 2_6555 124.9(7) 124.1(7) 125.2(7) ?
Bi Bi O3 1_4555 . 3_5565 41.4(5) 41.0(5) 42.2(5) ?
Bi Bi O3 1_4555 . 3_6565 124.8(7) 124.1(7) 125.2(7) ?
Bi Bi O3 1_4555 . 4_5565 55.2(7) 54.8(7) 55.9(7) ?
Bi Bi O3 1_4555 . 4_6565 138.6(5) 137.8(5) 139.0(5) ?
Bi Bi O4 1_4555 . . 74.5(7) 74.3(7) 75.0(7) ?
Bi Bi O4 1_4555 . 1_5565 74.5(7) 74.3(7) 75.0(7) ?
Bi Bi O4 1_4555 . 2_5555 37.2(5) 36.3(6) 39.3(5) ?
Bi Bi O4 1_4555 . 2_5565 37.2(5) 36.3(6) 39.2(5) ?
Bi Bi O4 1_4555 . 2_6555 112.7(10) 111.3(9) 113.4(10) ?
Bi Bi O4 1_4555 . 2_6565 112.8(10) 111.3(9) 113.4(10) ?
Bi Bi O4 1_4555 . 3_6555 105.5(7) 105.0(7) 105.7(7) ?
Bi Bi O4 1_4555 . 3_6565 105.5(7) 105.0(7) 105.7(7) ?
Bi Bi O4 1_4555 . 4_5555 67.3(10) 66.6(10) 68.7(9) ?
Bi Bi O4 1_4555 . 4_5565 67.2(10) 66.6(10) 68.7(9) ?
Bi Bi O4 1_4555 . 4_6555 142.8(5) 140.7(5) 143.7(6) ?
Bi Bi O4 1_4555 . 4_6565 142.8(5) 140.8(5) 143.7(6) ?
Bi Bi Bi 1_4565 . 1_5545 135.01(3) 133.15(3) 137.16(3) ?
Bi Bi Bi 1_4565 . 1_5565 44.96(3) 42.81(3) 46.82(3) ?
Bi Bi Bi 1_4565 . 1_6545 177.66(4) 177.13(3) 178.16(6) ?
Bi Bi Bi 1_4565 . 1_6555 134.96(6) 132.81(7) 136.82(8) ?
Bi Bi Bi 1_4565 . 1_6565 89.91(5) 85.62(6) 93.65(6) ?
Bi Bi Bi 1_4565 . 2_5555 61.14(4) 59.45(4) 62.98(4) ?
Bi Bi Bi 1_4565 . 2_6545 118.90(4) 117.65(3) 120.11(3) ?
Bi Bi Bi 1_4565 . 2_6555 89.99(4) 88.65(4) 91.35(4) ?
Bi Bi Bi 1_4565 . 2_6565 61.08(3) 58.92(3) 63.12(3) ?
Bi Bi Bi 1_4565 . 2_7555 118.83(5) 116.51(5) 121.19(5) ?
Bi Bi Bi 1_4565 . 10_5545 90.10(5) 87.03(5) 93.47(5) ?
Bi Bi Bi 1_4565 . 10_5555 41.56(4) 38.55(3) 44.35(4) ?
Bi Bi Bi 1_4565 . 10_6545 138.46(5) 134.24(4) 142.93(5) ?
Bi Bi Bi 1_4565 . 10_6555 89.87(6) 86.57(6) 92.70(6) ?
Bi Bi I 1_4565 . . 90.60(5) 89.33(5) 91.19(5) ?
Bi Bi I 1_4565 . 1_5565 37.05(3) 36.91(3) 37.27(3) ?
Bi Bi I 1_4565 . 1_6555 142.03(5) 141.01(6) 144.07(4) ?
Bi Bi I 1_4565 . 1_6565 87.92(6) 86.50(6) 90.11(6) ?
Bi Bi I 1_4565 . 9_5555 90.57(4) 87.80(4) 92.45(4) ?
Bi Bi B 1_4565 . . 89.48(4) 89.18(4) 90.06(4) ?
Bi Bi B 1_4565 . 1_5565 37.17(3) 36.71(3) 37.78(3) ?
Bi Bi B 1_4565 . 1_6555 143.58(5) 140.78(4) 145.04(7) ?
Bi Bi B 1_4565 . 1_6565 91.99(5) 89.44(6) 93.09(5) ?
Bi Bi O1 1_4565 . . 53.1(6) 48.5(6) 58.5(6) ?
Bi Bi O1 1_4565 . 1_6555 126.9(6) 119.5(6) 133.9(6) ?
Bi Bi O1 1_4565 . 10_5545 126.60(19) 123.7(2) 129.01(19) ?
Bi Bi O1 1_4565 . 10_5555 53.36(19) 50.12(16) 56.6(2) ?
Bi Bi O2 1_4565 . 9_5555 94.1(4) 91.4(4) 98.0(4) ?
Bi Bi O2 1_4565 . 2_5555 94.3(4) 93.8(4) 95.4(4) ?
Bi Bi O2 1_4565 . 2_5565 19.7(6) 18.6(6) 21.6(6) ?
Bi Bi O2 1_4565 . 2_6555 164.8(4) 162.6(5) 165.9(4) ?
Bi Bi O2 1_4565 . 2_6565 98.8(6) 94.7(6) 100.7(6) ?
Bi Bi O2 1_4565 . 11_5555 84.7(4) 81.6(4) 88.6(4) ?
Bi Bi O2 1_4565 . 4_5555 82.6(6) 81.8(6) 84.3(5) ?
Bi Bi O2 1_4565 . 4_5565 16.2(4) 15.8(4) 16.9(4) ?
Bi Bi O2 1_4565 . 4_6555 160.6(6) 156.3(6) 163.3(6) ?
Bi Bi O2 1_4565 . 4_6565 87.1(4) 83.9(4) 88.4(4) ?
Bi Bi O3 1_4565 . . 53.7(6) 52.9(5) 54.8(6) ?
Bi Bi O3 1_4565 . 1_6555 113.5(5) 111.1(5) 115.1(5) ?
Bi Bi O3 1_4565 . 2_5555 46.7(4) 46.2(4) 47.5(4) ?
Bi Bi O3 1_4565 . 2_6555 103.6(7) 101.1(7) 105.3(7) ?
Bi Bi O3 1_4565 . 3_5565 67.7(5) 67.0(5) 68.6(5) ?
Bi Bi O3 1_4565 . 3_6565 127.9(6) 126.2(6) 128.7(5) ?
Bi Bi O3 1_4565 . 4_5565 77.8(7) 76.8(7) 79.0(7) ?
Bi Bi O3 1_4565 . 4_6565 134.8(4) 133.0(4) 135.8(4) ?
Bi Bi O4 1_4565 . . 101.3(6) 101.0(5) 101.7(6) ?
Bi Bi O4 1_4565 . 1_5565 56.1(7) 55.3(7) 56.4(7) ?
Bi Bi O4 1_4565 . 2_5555 78.3(4) 77.7(4) 79.3(4) ?
Bi Bi O4 1_4565 . 2_5565 22.7(7) 21.9(7) 24.0(6) ?
Bi Bi O4 1_4565 . 2_6555 145.2(11) 143.5(11) 146.1(11) ?
Bi Bi O4 1_4565 . 2_6565 75.5(9) 72.7(9) 76.7(9) ?
Bi Bi O4 1_4565 . 3_6555 125.0(7) 123.2(6) 125.9(7) ?
Bi Bi O4 1_4565 . 3_6565 80.0(6) 78.4(6) 80.8(6) ?
Bi Bi O4 1_4565 . 4_5555 106.0(9) 105.7(9) 106.6(9) ?
Bi Bi O4 1_4565 . 4_5565 36.0(11) 35.6(11) 36.3(11) ?
Bi Bi O4 1_4565 . 4_6555 157.4(6) 153.7(6) 159.9(7) ?
Bi Bi O4 1_4565 . 4_6565 103.2(4) 100.0(4) 104.5(4) ?
Bi Bi Bi 1_5545 . 1_5565 178.33(5) 177.33(9) 180 ?
Bi Bi Bi 1_5545 . 1_6545 44.93(3) 42.81(3) 46.82(4) ?
Bi Bi Bi 1_5545 . 1_6555 90.00(5) 90.00(6) 90.00(6) ?
Bi Bi Bi 1_5545 . 1_6565 135.01(3) 133.15(4) 137.16(3) ?
Bi Bi Bi 1_5545 . 2_5555 89.99(4) 88.59(4) 91.37(4) ?
Bi Bi Bi 1_5545 . 2_6545 46.90(4) 44.81(4) 49.22(4) ?
Bi Bi Bi 1_5545 . 2_6555 90.00(6) 88.09(5) 91.91(6) ?
Bi Bi Bi 1_5545 . 2_6565 133.09(5) 132.38(5) 134.07(4) ?
Bi Bi Bi 1_5545 . 2_7555 89.99(4) 88.59(4) 91.37(4) ?
Bi Bi Bi 1_5545 . 10_5545 57.98(5) 54.99(5) 60.81(6) ?
Bi Bi Bi 1_5545 . 10_5555 121.97(6) 117.70(6) 126.62(5) ?
Bi Bi Bi 1_5545 . 10_6545 57.98(5) 54.99(5) 60.81(6) ?
Bi Bi Bi 1_5545 . 10_6555 121.97(6) 117.70(6) 126.62(5) ?
Bi Bi I 1_5545 . . 54.75(5) 54.08(5) 55.92(6) ?
Bi Bi I 1_5545 . 1_5565 124.34(6) 122.75(6) 125.67(6) ?
Bi Bi I 1_5545 . 1_6555 54.75(5) 54.08(5) 55.92(6) ?
Bi Bi I 1_5545 . 1_6565 124.34(6) 122.75(6) 125.67(6) ?
Bi Bi I 1_5545 . 9_5555 90.84(5) 87.01(6) 93.50(5) ?
Bi Bi B 1_5545 . . 56.54(3) 54.78(4) 57.41(4) ?
Bi Bi B 1_5545 . 1_5565 124.28(4) 121.82(4) 126.53(4) ?
Bi Bi B 1_5545 . 1_6555 56.54(3) 54.78(4) 57.41(4) ?
Bi Bi B 1_5545 . 1_6565 124.28(4) 121.82(4) 126.53(4) ?
Bi Bi O1 1_5545 . . 89.9(7) 83.3(7) 97.1(7) ?
Bi Bi O1 1_5545 . 1_6555 89.9(7) 83.3(7) 97.1(7) ?
Bi Bi O1 1_5545 . 10_5545 32.4(4) 28.0(3) 36.7(4) ?
Bi Bi O1 1_5545 . 10_5555 147.5(4) 142.1(4) 152.3(3) ?
Bi Bi O2 1_5545 . 9_5555 82.3(6) 78.3(6) 87.8(6) ?
Bi Bi O2 1_5545 . 2_5555 43.0(5) 41.1(4) 44.1(5) ?
Bi Bi O2 1_5545 . 2_5565 125.2(6) 122.7(7) 128.6(6) ?
Bi Bi O2 1_5545 . 2_6555 43.0(5) 41.1(4) 44.1(5) ?
Bi Bi O2 1_5545 . 2_6565 125.2(6) 122.7(7) 128.6(6) ?
Bi Bi O2 1_5545 . 11_5555 95.9(6) 92.0(6) 101.6(6) ?
Bi Bi O2 1_5545 . 4_5555 55.2(6) 52.0(6) 57.0(7) ?
Bi Bi O2 1_5545 . 4_5565 137.4(4) 135.5(5) 139.7(4) ?
Bi Bi O2 1_5545 . 4_6555 55.2(6) 52.0(6) 57.0(7) ?
Bi Bi O2 1_5545 . 4_6565 137.4(4) 135.5(5) 139.7(4) ?
Bi Bi O3 1_5545 . . 106.9(6) 104.7(6) 108.5(6) ?
Bi Bi O3 1_5545 . 1_6555 103.5(5) 101.8(5) 104.9(5) ?
Bi Bi O3 1_5545 . 2_5555 103.5(5) 101.8(5) 104.9(5) ?
Bi Bi O3 1_5545 . 2_6555 106.9(6) 104.7(6) 108.5(6) ?
Bi Bi O3 1_5545 . 3_5565 77.9(5) 76.3(5) 79.4(5) ?
Bi Bi O3 1_5545 . 3_6565 74.9(6) 73.0(6) 76.7(6) ?
Bi Bi O3 1_5545 . 4_5565 74.9(6) 73.0(6) 76.7(6) ?
Bi Bi O3 1_5545 . 4_6565 77.9(5) 76.3(5) 79.4(5) ?
Bi Bi O4 1_5545 . . 58.1(4) 56.8(5) 58.6(4) ?
Bi Bi O4 1_5545 . 1_5565 123.0(4) 120.2(4) 125.1(5) ?
Bi Bi O4 1_5545 . 2_5555 59.8(4) 57.6(4) 60.9(3) ?
Bi Bi O4 1_5545 . 2_5565 120.6(4) 118.8(3) 123.0(4) ?
Bi Bi O4 1_5545 . 2_6555 39.9(9) 38.0(9) 41.2(9) ?
Bi Bi O4 1_5545 . 2_6565 141.0(9) 137.6(9) 143.5(9) ?
Bi Bi O4 1_5545 . 3_6555 58.1(4) 56.8(5) 58.6(4) ?
Bi Bi O4 1_5545 . 3_6565 123.0(4) 120.2(4) 125.1(5) ?
Bi Bi O4 1_5545 . 4_5555 39.9(9) 38.0(9) 41.2(9) ?
Bi Bi O4 1_5545 . 4_5565 141.0(9) 137.6(9) 143.5(9) ?
Bi Bi O4 1_5545 . 4_6555 59.8(4) 57.6(4) 60.9(3) ?
Bi Bi O4 1_5545 . 4_6565 120.6(4) 118.8(3) 123.0(4) ?
Bi Bi Bi 1_5565 . 1_6545 135.04(3) 133.14(4) 137.16(3) ?
Bi Bi Bi 1_5565 . 1_6555 90.00(5) 90.00(6) 90.00(6) ?
Bi Bi Bi 1_5565 . 1_6565 44.96(3) 42.81(3) 46.82(4) ?
Bi Bi Bi 1_5565 . 2_5555 89.98(4) 88.59(4) 91.37(4) ?
Bi Bi Bi 1_5565 . 2_6545 133.08(5) 132.38(5) 134.07(4) ?
Bi Bi Bi 1_5565 . 2_6555 89.98(6) 88.09(5) 91.91(6) ?
Bi Bi Bi 1_5565 . 2_6565 46.90(4) 44.81(4) 49.22(4) ?
Bi Bi Bi 1_5565 . 2_7555 89.98(4) 88.59(4) 91.37(4) ?
Bi Bi Bi 1_5565 . 10_5545 122.01(6) 117.70(6) 126.62(5) ?
Bi Bi Bi 1_5565 . 10_5555 58.02(5) 54.99(5) 60.81(6) ?
Bi Bi Bi 1_5565 . 10_6545 122.01(6) 117.70(6) 126.62(5) ?
Bi Bi Bi 1_5565 . 10_6555 58.02(5) 54.99(5) 60.81(6) ?
Bi Bi I 1_5565 . . 124.36(6) 122.74(6) 125.67(6) ?
Bi Bi I 1_5565 . 1_5565 54.76(5) 54.08(5) 55.85(5) ?
Bi Bi I 1_5565 . 1_6555 124.36(6) 122.74(6) 125.67(6) ?
Bi Bi I 1_5565 . 1_6565 54.76(5) 54.08(5) 55.85(5) ?
Bi Bi I 1_5565 . 9_5555 90.83(5) 86.96(6) 93.50(5) ?
Bi Bi B 1_5565 . . 124.30(4) 121.82(4) 126.53(4) ?
Bi Bi B 1_5565 . 1_5565 56.57(3) 54.85(4) 57.41(4) ?
Bi Bi B 1_5565 . 1_6555 124.30(4) 121.82(4) 126.53(4) ?
Bi Bi B 1_5565 . 1_6565 56.57(3) 54.85(4) 57.41(4) ?
Bi Bi O1 1_5565 . . 90.0(7) 83.3(7) 97.1(7) ?
Bi Bi O1 1_5565 . 1_6555 90.0(7) 83.3(7) 97.1(7) ?
Bi Bi O1 1_5565 . 10_5545 147.6(4) 142.1(4) 152.3(3) ?
Bi Bi O1 1_5565 . 10_5555 32.5(4) 28.0(3) 36.7(4) ?
Bi Bi O2 1_5565 . 9_5555 96.0(6) 92.0(6) 101.7(6) ?
Bi Bi O2 1_5565 . 2_5555 137.4(4) 135.5(5) 139.7(4) ?
Bi Bi O2 1_5565 . 2_5565 55.3(6) 52.1(6) 57.0(7) ?
Bi Bi O2 1_5565 . 2_6555 137.4(4) 135.5(5) 139.7(4) ?
Bi Bi O2 1_5565 . 2_6565 55.3(6) 52.1(6) 57.0(7) ?
Bi Bi O2 1_5565 . 11_5555 82.5(6) 78.3(6) 87.9(6) ?
Bi Bi O2 1_5565 . 4_5555 125.2(6) 122.7(7) 128.7(6) ?
Bi Bi O2 1_5565 . 4_5565 43.0(5) 41.0(4) 44.1(5) ?
Bi Bi O2 1_5565 . 4_6555 125.2(6) 122.7(7) 128.7(6) ?
Bi Bi O2 1_5565 . 4_6565 43.0(5) 41.0(4) 44.1(5) ?
Bi Bi O3 1_5565 . . 75.0(6) 73.1(6) 76.8(6) ?
Bi Bi O3 1_5565 . 1_6555 78.0(5) 76.4(5) 79.5(5) ?
Bi Bi O3 1_5565 . 2_5555 78.0(5) 76.4(5) 79.5(5) ?
Bi Bi O3 1_5565 . 2_6555 75.0(6) 73.1(6) 76.8(6) ?
Bi Bi O3 1_5565 . 3_5565 103.6(5) 101.9(5) 104.9(5) ?
Bi Bi O3 1_5565 . 3_6565 107.0(6) 104.9(6) 108.5(6) ?
Bi Bi O3 1_5565 . 4_5565 107.0(6) 104.9(6) 108.5(6) ?
Bi Bi O3 1_5565 . 4_6565 103.6(5) 101.9(5) 104.9(5) ?
Bi Bi O4 1_5565 . . 123.1(4) 120.2(4) 125.1(5) ?
Bi Bi O4 1_5565 . 1_5565 58.1(4) 56.8(5) 58.6(4) ?
Bi Bi O4 1_5565 . 2_5555 120.6(4) 118.8(3) 123.1(4) ?
Bi Bi O4 1_5565 . 2_5565 59.8(4) 57.7(4) 60.9(3) ?
Bi Bi O4 1_5565 . 2_6555 141.0(9) 137.6(9) 143.5(9) ?
Bi Bi O4 1_5565 . 2_6565 40.0(9) 38.1(9) 41.2(9) ?
Bi Bi O4 1_5565 . 3_6555 123.1(4) 120.2(4) 125.1(5) ?
Bi Bi O4 1_5565 . 3_6565 58.1(4) 56.8(5) 58.6(4) ?
Bi Bi O4 1_5565 . 4_5555 141.0(9) 137.6(9) 143.5(9) ?
Bi Bi O4 1_5565 . 4_5565 40.0(9) 38.1(9) 41.2(9) ?
Bi Bi O4 1_5565 . 4_6555 120.6(4) 118.8(3) 123.1(4) ?
Bi Bi O4 1_5565 . 4_6565 59.8(4) 57.7(4) 60.9(3) ?
Bi Bi Bi 1_6545 . 1_6555 45.07(5) 43.18(5) 47.19(5) ?
Bi Bi Bi 1_6545 . 1_6565 90.09(5) 87.15(5) 93.00(5) ?
Bi Bi Bi 1_6545 . 2_5555 118.83(5) 116.51(5) 121.19(5) ?
Bi Bi Bi 1_6545 . 2_6545 61.07(3) 58.92(3) 63.12(3) ?
Bi Bi Bi 1_6545 . 2_6555 90.00(4) 88.65(4) 91.35(4) ?
Bi Bi Bi 1_6545 . 2_6565 118.91(4) 117.65(3) 120.11(3) ?
Bi Bi Bi 1_6545 . 2_7555 61.16(4) 59.45(4) 62.98(4) ?
Bi Bi Bi 1_6545 . 10_5545 89.83(6) 86.57(6) 92.70(6) ?
Bi Bi Bi 1_6545 . 10_5555 138.43(5) 134.24(4) 142.93(5) ?
Bi Bi Bi 1_6545 . 10_6545 41.53(4) 38.55(3) 44.35(4) ?
Bi Bi Bi 1_6545 . 10_6555 90.10(5) 87.03(5) 93.47(5) ?
Bi Bi I 1_6545 . . 87.90(6) 86.50(6) 90.27(7) ?
Bi Bi I 1_6545 . 1_5565 142.03(5) 141.01(7) 144.05(4) ?
Bi Bi I 1_6545 . 1_6555 37.05(3) 36.91(3) 37.27(3) ?
Bi Bi I 1_6545 . 1_6565 90.60(5) 89.34(5) 91.19(5) ?
Bi Bi I 1_6545 . 9_5555 90.58(4) 87.83(4) 92.45(4) ?
Bi Bi B 1_6545 . . 91.94(5) 89.28(6) 93.09(5) ?
Bi Bi B 1_6545 . 1_5565 143.57(5) 140.80(4) 145.04(7) ?
Bi Bi B 1_6545 . 1_6555 37.17(3) 36.71(3) 37.78(3) ?
Bi Bi B 1_6545 . 1_6565 89.47(4) 89.18(4) 90.02(4) ?
Bi Bi O1 1_6545 . . 126.8(6) 119.5(6) 133.9(6) ?
Bi Bi O1 1_6545 . 1_6555 53.1(6) 48.5(6) 58.5(6) ?
Bi Bi O1 1_6545 . 10_5545 53.32(19) 50.12(16) 56.6(2) ?
Bi Bi O1 1_6545 . 10_5555 126.59(19) 123.7(2) 129.01(19) ?
Bi Bi O2 1_6545 . 9_5555 84.6(4) 81.6(4) 88.5(4) ?
Bi Bi O2 1_6545 . 2_5555 87.1(4) 84.0(4) 88.4(4) ?
Bi Bi O2 1_6545 . 2_5565 160.5(6) 156.3(6) 163.3(6) ?
Bi Bi O2 1_6545 . 2_6555 16.2(4) 15.8(4) 16.9(4) ?
Bi Bi O2 1_6545 . 2_6565 82.6(6) 81.8(6) 84.2(5) ?
Bi Bi O2 1_6545 . 11_5555 94.0(4) 91.4(4) 97.9(4) ?
Bi Bi O2 1_6545 . 4_5555 98.8(6) 94.5(6) 100.7(6) ?
Bi Bi O2 1_6545 . 4_5565 164.8(4) 162.7(5) 165.9(4) ?
Bi Bi O2 1_6545 . 4_6555 19.6(6) 18.6(6) 21.6(6) ?
Bi Bi O2 1_6545 . 4_6565 94.3(4) 93.8(4) 95.4(4) ?
Bi Bi O3 1_6545 . . 127.8(6) 126.0(6) 128.7(5) ?
Bi Bi O3 1_6545 . 1_6555 67.6(5) 66.9(5) 68.6(5) ?
Bi Bi O3 1_6545 . 2_5555 134.8(4) 132.8(4) 135.8(4) ?
Bi Bi O3 1_6545 . 2_6555 77.7(7) 76.7(7) 78.9(7) ?
Bi Bi O3 1_6545 . 3_5565 113.4(5) 110.9(5) 115.1(5) ?
Bi Bi O3 1_6545 . 3_6565 53.7(6) 52.9(5) 54.7(6) ?
Bi Bi O3 1_6545 . 4_5565 103.4(7) 100.9(7) 105.2(7) ?
Bi Bi O3 1_6545 . 4_6565 46.6(4) 46.2(4) 47.4(4) ?
Bi Bi O4 1_6545 . . 80.0(6) 78.3(6) 80.8(6) ?
Bi Bi O4 1_6545 . 1_5565 125.0(7) 123.2(6) 125.9(7) ?
Bi Bi O4 1_6545 . 2_5555 103.1(4) 99.8(4) 104.5(4) ?
Bi Bi O4 1_6545 . 2_5565 157.4(6) 153.7(6) 159.9(7) ?
Bi Bi O4 1_6545 . 2_6555 35.9(11) 35.6(11) 36.3(11) ?
Bi Bi O4 1_6545 . 2_6565 106.0(9) 105.7(9) 106.5(9) ?
Bi Bi O4 1_6545 . 3_6555 56.1(7) 55.2(7) 56.4(7) ?
Bi Bi O4 1_6545 . 3_6565 101.3(6) 101.0(5) 101.7(6) ?
Bi Bi O4 1_6545 . 4_5555 75.4(9) 72.6(9) 76.7(9) ?
Bi Bi O4 1_6545 . 4_5565 145.3(11) 143.5(11) 146.1(11) ?
Bi Bi O4 1_6545 . 4_6555 22.7(7) 21.9(7) 24.0(6) ?
Bi Bi O4 1_6545 . 4_6565 78.3(4) 77.7(4) 79.3(4) ?
Bi Bi Bi 1_6555 . 1_6565 45.04(4) 43.18(5) 47.19(5) ?
Bi Bi Bi 1_6555 . 2_5555 133.05(5) 131.77(7) 134.34(8) ?
Bi Bi Bi 1_6555 . 2_6545 90.00(3) 90.00(4) 90.00(4) ?
Bi Bi Bi 1_6555 . 2_6555 90.00(3) 90.000(18) 90.000(18) ?
Bi Bi Bi 1_6555 . 2_6565 90.00(3) 90.00(4) 90.00(4) ?
Bi Bi Bi 1_6555 . 2_7555 46.95(3) 45.66(5) 48.23(5) ?
Bi Bi Bi 1_6555 . 10_5545 121.86(5) 121.40(5) 122.11(5) ?
Bi Bi Bi 1_6555 . 10_5555 121.86(5) 121.40(5) 122.11(5) ?
Bi Bi Bi 1_6555 . 10_6545 58.14(3) 57.89(3) 58.60(3) ?
Bi Bi Bi 1_6555 . 10_6555 58.14(3) 57.89(4) 58.60(3) ?
Bi Bi I 1_6555 . . 123.45(5) 122.91(6) 124.41(6) ?
Bi Bi I 1_6555 . 1_5565 123.46(5) 122.91(6) 124.34(5) ?
Bi Bi I 1_6555 . 1_6555 56.55(4) 55.59(4) 57.09(4) ?
Bi Bi I 1_6555 . 1_6565 56.54(4) 55.66(4) 57.09(4) ?
Bi Bi I 1_6555 . 9_5555 90.00(3) 90.000(18) 90.000(18) ?
Bi Bi B 1_6555 . . 125.12(5) 123.85(6) 125.68(5) ?
Bi Bi B 1_6555 . 1_5565 125.15(5) 123.92(5) 125.68(5) ?
Bi Bi B 1_6555 . 1_6555 54.88(3) 54.32(3) 56.15(3) ?
Bi Bi B 1_6555 . 1_6565 54.85(3) 54.32(3) 56.08(3) ?
Bi Bi O1 1_6555 . . 148.0(2) 146.50(19) 151.1(2) ?
Bi Bi O1 1_6555 . 1_6555 32.0(2) 28.9(2) 33.50(19) ?
Bi Bi O1 1_6555 . 10_5545 90.00(3) 90.00(5) 90.00(5) ?
Bi Bi O1 1_6555 . 10_5555 90.00(3) 90.00(4) 90.00(4) ?
Bi Bi O2 1_6555 . 9_5555 90.00(3) 90.00(3) 90.00(3) ?
Bi Bi O2 1_6555 . 2_5555 129.0(4) 126.9(4) 130.1(4) ?
Bi Bi O2 1_6555 . 2_5565 139.3(5) 136.4(5) 140.6(6) ?
Bi Bi O2 1_6555 . 2_6555 51.0(4) 49.9(4) 53.1(4) ?
Bi Bi O2 1_6555 . 2_6565 40.7(5) 39.4(6) 43.6(5) ?
Bi Bi O2 1_6555 . 11_5555 90.00(3) 90.00(3) 90.00(3) ?
Bi Bi O2 1_6555 . 4_5555 139.3(5) 136.3(5) 140.6(6) ?
Bi Bi O2 1_6555 . 4_5565 129.0(4) 126.8(4) 130.1(4) ?
Bi Bi O2 1_6555 . 4_6555 40.7(5) 39.4(6) 43.7(5) ?
Bi Bi O2 1_6555 . 4_6565 51.0(4) 49.9(4) 53.2(4) ?
Bi Bi O3 1_6555 . . 124.9(7) 124.1(7) 125.2(7) ?
Bi Bi O3 1_6555 . 1_6555 41.4(5) 41.0(5) 42.1(5) ?
Bi Bi O3 1_6555 . 2_5555 138.6(5) 137.9(5) 139.0(5) ?
Bi Bi O3 1_6555 . 2_6555 55.1(7) 54.8(7) 55.9(7) ?
Bi Bi O3 1_6555 . 3_5565 138.6(5) 137.8(5) 139.0(5) ?
Bi Bi O3 1_6555 . 3_6565 55.2(7) 54.8(7) 55.9(7) ?
Bi Bi O3 1_6555 . 4_5565 124.8(7) 124.1(7) 125.2(7) ?
Bi Bi O3 1_6555 . 4_6565 41.4(5) 41.0(5) 42.2(5) ?
Bi Bi O4 1_6555 . . 105.5(7) 105.0(7) 105.7(7) ?
Bi Bi O4 1_6555 . 1_5565 105.5(7) 105.0(7) 105.7(7) ?
Bi Bi O4 1_6555 . 2_5555 142.8(5) 140.7(5) 143.7(6) ?
Bi Bi O4 1_6555 . 2_5565 142.8(5) 140.8(5) 143.7(6) ?
Bi Bi O4 1_6555 . 2_6555 67.3(10) 66.6(10) 68.7(9) ?
Bi Bi O4 1_6555 . 2_6565 67.2(10) 66.6(10) 68.7(9) ?
Bi Bi O4 1_6555 . 3_6555 74.5(7) 74.3(7) 75.0(7) ?
Bi Bi O4 1_6555 . 3_6565 74.5(7) 74.3(7) 75.0(7) ?
Bi Bi O4 1_6555 . 4_5555 112.7(10) 111.3(9) 113.4(10) ?
Bi Bi O4 1_6555 . 4_5565 112.8(10) 111.3(9) 113.4(10) ?
Bi Bi O4 1_6555 . 4_6555 37.2(5) 36.3(6) 39.3(5) ?
Bi Bi O4 1_6555 . 4_6565 37.2(5) 36.3(6) 39.2(5) ?
Bi Bi Bi 1_6565 . 2_5555 118.83(5) 116.51(5) 121.19(5) ?
Bi Bi Bi 1_6565 . 2_6545 118.90(4) 117.65(3) 120.11(3) ?
Bi Bi Bi 1_6565 . 2_6555 89.99(4) 88.65(4) 91.35(4) ?
Bi Bi Bi 1_6565 . 2_6565 61.08(3) 58.92(3) 63.12(3) ?
Bi Bi Bi 1_6565 . 2_7555 61.14(4) 59.45(4) 62.98(4) ?
Bi Bi Bi 1_6565 . 10_5545 138.46(5) 134.24(4) 142.93(5) ?
Bi Bi Bi 1_6565 . 10_5555 89.87(6) 86.57(6) 92.70(6) ?
Bi Bi Bi 1_6565 . 10_6545 90.10(5) 87.03(5) 93.47(5) ?
Bi Bi Bi 1_6565 . 10_6555 41.56(4) 38.55(3) 44.35(4) ?
Bi Bi I 1_6565 . . 142.03(5) 141.01(6) 144.07(4) ?
Bi Bi I 1_6565 . 1_5565 87.92(6) 86.50(6) 90.11(6) ?
Bi Bi I 1_6565 . 1_6555 90.60(5) 89.33(5) 91.19(5) ?
Bi Bi I 1_6565 . 1_6565 37.05(3) 36.91(3) 37.27(3) ?
Bi Bi I 1_6565 . 9_5555 90.57(4) 87.80(4) 92.45(4) ?
Bi Bi B 1_6565 . . 143.58(5) 140.78(4) 145.04(7) ?
Bi Bi B 1_6565 . 1_5565 91.99(5) 89.44(6) 93.09(5) ?
Bi Bi B 1_6565 . 1_6555 89.48(4) 89.18(4) 90.06(4) ?
Bi Bi B 1_6565 . 1_6565 37.17(3) 36.71(3) 37.78(3) ?
Bi Bi O1 1_6565 . . 126.9(6) 119.5(6) 133.9(6) ?
Bi Bi O1 1_6565 . 1_6555 53.1(6) 48.5(6) 58.5(6) ?
Bi Bi O1 1_6565 . 10_5545 126.60(19) 123.7(2) 129.01(19) ?
Bi Bi O1 1_6565 . 10_5555 53.36(19) 50.12(16) 56.6(2) ?
Bi Bi O2 1_6565 . 9_5555 94.1(4) 91.4(4) 98.0(4) ?
Bi Bi O2 1_6565 . 2_5555 164.8(4) 162.6(5) 165.9(4) ?
Bi Bi O2 1_6565 . 2_5565 98.8(6) 94.7(6) 100.7(6) ?
Bi Bi O2 1_6565 . 2_6555 94.3(4) 93.8(4) 95.4(4) ?
Bi Bi O2 1_6565 . 2_6565 19.7(6) 18.6(6) 21.6(6) ?
Bi Bi O2 1_6565 . 11_5555 84.7(4) 81.6(4) 88.6(4) ?
Bi Bi O2 1_6565 . 4_5555 160.6(6) 156.3(6) 163.3(6) ?
Bi Bi O2 1_6565 . 4_5565 87.1(4) 83.9(4) 88.4(4) ?
Bi Bi O2 1_6565 . 4_6555 82.6(6) 81.8(6) 84.3(5) ?
Bi Bi O2 1_6565 . 4_6565 16.2(4) 15.8(4) 16.9(4) ?
Bi Bi O3 1_6565 . . 103.6(7) 101.1(7) 105.3(7) ?
Bi Bi O3 1_6565 . 1_6555 46.7(4) 46.2(4) 47.5(4) ?
Bi Bi O3 1_6565 . 2_5555 113.5(5) 111.1(5) 115.1(5) ?
Bi Bi O3 1_6565 . 2_6555 53.7(6) 52.9(5) 54.8(6) ?
Bi Bi O3 1_6565 . 3_5565 134.8(4) 133.0(4) 135.8(4) ?
Bi Bi O3 1_6565 . 3_6565 77.8(7) 76.8(7) 79.0(7) ?
Bi Bi O3 1_6565 . 4_5565 127.9(6) 126.2(6) 128.7(5) ?
Bi Bi O3 1_6565 . 4_6565 67.7(5) 67.0(5) 68.6(5) ?
Bi Bi O4 1_6565 . . 125.0(7) 123.2(6) 125.9(7) ?
Bi Bi O4 1_6565 . 1_5565 80.0(6) 78.4(6) 80.8(6) ?
Bi Bi O4 1_6565 . 2_5555 157.4(6) 153.7(6) 159.9(7) ?
Bi Bi O4 1_6565 . 2_5565 103.2(4) 100.0(4) 104.5(4) ?
Bi Bi O4 1_6565 . 2_6555 106.0(9) 105.7(9) 106.6(9) ?
Bi Bi O4 1_6565 . 2_6565 36.0(11) 35.6(11) 36.3(11) ?
Bi Bi O4 1_6565 . 3_6555 101.3(6) 101.0(5) 101.7(6) ?
Bi Bi O4 1_6565 . 3_6565 56.1(7) 55.3(7) 56.4(7) ?
Bi Bi O4 1_6565 . 4_5555 145.2(11) 143.5(11) 146.1(11) ?
Bi Bi O4 1_6565 . 4_5565 75.5(9) 72.7(9) 76.7(9) ?
Bi Bi O4 1_6565 . 4_6555 78.3(4) 77.7(4) 79.3(4) ?
Bi Bi O4 1_6565 . 4_6565 22.7(7) 21.9(7) 24.0(6) ?
Bi Bi Bi 2_5555 . 2_6545 57.76(3) 57.13(3) 58.20(3) ?
Bi Bi Bi 2_5555 . 2_6555 43.05(3) 41.77(3) 44.34(3) ?
Bi Bi Bi 2_5555 . 2_6565 57.75(3) 57.13(3) 58.20(3) ?
Bi Bi Bi 2_5555 . 2_7555 86.10(5) 83.54(6) 88.68(6) ?
Bi Bi Bi 2_5555 . 10_5545 97.10(4) 96.07(4) 98.07(4) ?
Bi Bi Bi 2_5555 . 10_5555 97.11(4) 96.07(4) 98.07(4) ?
Bi Bi Bi 2_5555 . 10_6545 147.61(6) 144.69(5) 149.95(5) ?
Bi Bi Bi 2_5555 . 10_6555 147.63(6) 144.69(5) 149.95(5) ?
Bi Bi I 2_5555 . . 35.25(5) 32.67(5) 36.44(4) ?
Bi Bi I 2_5555 . 1_5565 35.22(5) 32.75(5) 36.44(4) ?
Bi Bi I 2_5555 . 1_6555 85.86(5) 84.67(6) 88.28(4) ?
Bi Bi I 2_5555 . 1_6565 85.86(5) 84.67(6) 88.26(4) ?
Bi Bi I 2_5555 . 9_5555 137.75(3) 136.92(3) 138.23(3) ?
Bi Bi B 2_5555 . . 33.45(3) 31.41(3) 36.61(3) ?
Bi Bi B 2_5555 . 1_5565 33.41(3) 31.41(2) 36.53(3) ?
Bi Bi B 2_5555 . 1_6555 87.71(5) 85.19(4) 88.92(6) ?
Bi Bi B 2_5555 . 1_6565 87.71(5) 85.21(4) 88.92(6) ?
Bi Bi O1 2_5555 . . 78.78(19) 77.1(2) 79.63(18) ?
Bi Bi O1 2_5555 . 1_6555 164.3(2) 160.7(2) 167.65(19) ?
Bi Bi O1 2_5555 . 10_5545 113.1(3) 111.0(2) 115.2(3) ?
Bi Bi O1 2_5555 . 10_5555 113.1(3) 111.0(2) 115.2(3) ?
Bi Bi O2 2_5555 . 9_5555 135.66(8) 135.21(8) 136.75(5) ?
Bi Bi O2 2_5555 . 2_5555 51.3(5) 49.6(5) 53.8(5) ?
Bi Bi O2 2_5555 . 2_5565 41.2(6) 39.0(7) 44.5(6) ?
Bi Bi O2 2_5555 . 2_6555 104.1(4) 101.8(4) 105.1(4) ?
Bi Bi O2 2_5555 . 2_6565 107.1(5) 104.2(5) 108.4(5) ?
Bi Bi O2 2_5555 . 11_5555 135.67(7) 135.21(8) 136.82(5) ?
Bi Bi O2 2_5555 . 4_5555 41.3(6) 39.0(7) 44.5(6) ?
Bi Bi O2 2_5555 . 4_5565 51.3(5) 49.6(5) 53.8(5) ?
Bi Bi O2 2_5555 . 4_6555 107.2(5) 104.3(5) 108.4(5) ?
Bi Bi O2 2_5555 . 4_6565 104.1(4) 101.8(4) 105.1(4) ?
Bi Bi O3 2_5555 . . 17.7(7) 15.3(7) 20.0(7) ?
Bi Bi O3 2_5555 . 1_6555 94.4(4) 94.0(4) 94.7(4) ?
Bi Bi O3 2_5555 . 2_5555 14.2(4) 12.2(4) 16.1(4) ?
Bi Bi O3 2_5555 . 2_6555 81.1(7) 80.5(7) 81.3(7) ?
Bi Bi O3 2_5555 . 3_5565 14.3(4) 12.3(4) 16.2(4) ?
Bi Bi O3 2_5555 . 3_6565 81.1(7) 80.6(7) 81.3(7) ?
Bi Bi O3 2_5555 . 4_5565 17.8(7) 15.4(7) 20.1(7) ?
Bi Bi O3 2_5555 . 4_6565 94.4(4) 93.9(4) 94.7(4) ?
Bi Bi O4 2_5555 . . 39.9(6) 38.0(5) 42.4(5) ?
Bi Bi O4 2_5555 . 1_5565 39.9(6) 38.0(5) 42.3(5) ?
Bi Bi O4 2_5555 . 2_5555 37.6(6) 36.2(6) 39.9(6) ?
Bi Bi O4 2_5555 . 2_5565 37.6(6) 36.2(6) 39.8(6) ?
Bi Bi O4 2_5555 . 2_6555 84.0(11) 81.3(11) 85.4(11) ?
Bi Bi O4 2_5555 . 2_6565 84.0(11) 81.3(11) 85.4(11) ?
Bi Bi O4 2_5555 . 3_6555 66.5(7) 64.3(7) 67.9(7) ?
Bi Bi O4 2_5555 . 3_6565 66.5(7) 64.3(7) 67.9(7) ?
Bi Bi O4 2_5555 . 4_5555 50.4(9) 47.7(9) 53.8(9) ?
Bi Bi O4 2_5555 . 4_5565 50.3(9) 47.7(9) 53.7(9) ?
Bi Bi O4 2_5555 . 4_6555 107.8(8) 105.3(8) 108.9(8) ?
Bi Bi O4 2_5555 . 4_6565 107.9(8) 105.4(8) 108.9(8) ?
Bi Bi Bi 2_6545 . 2_6555 43.10(5) 42.17(5) 44.31(5) ?
Bi Bi Bi 2_6545 . 2_6565 86.18(5) 84.62(6) 87.76(6) ?
Bi Bi Bi 2_6545 . 2_7555 57.76(4) 57.13(4) 58.20(4) ?
Bi Bi Bi 2_6545 . 10_5545 97.00(6) 92.35(6) 101.06(6) ?
Bi Bi Bi 2_6545 . 10_5555 147.76(3) 147.53(3) 147.90(3) ?
Bi Bi Bi 2_6545 . 10_6545 97.00(6) 92.35(6) 101.06(6) ?
Bi Bi Bi 2_6545 . 10_6555 147.76(3) 147.53(3) 147.90(3) ?
Bi Bi I 2_6545 . . 33.48(3) 32.91(3) 34.46(3) ?
Bi Bi I 2_6545 . 1_5565 87.39(6) 86.08(6) 88.01(6) ?
Bi Bi I 2_6545 . 1_6555 33.48(3) 32.91(3) 34.46(3) ?
Bi Bi I 2_6545 . 1_6565 87.39(6) 86.08(6) 88.01(6) ?
Bi Bi I 2_6545 . 9_5555 136.41(6) 134.12(6) 139.37(5) ?
Bi Bi B 2_6545 . . 35.18(2) 33.97(2) 35.71(2) ?
Bi Bi B 2_6545 . 1_5565 86.25(5) 84.97(4) 88.35(4) ?
Bi Bi B 2_6545 . 1_6555 35.18(2) 33.97(2) 35.71(2) ?
Bi Bi B 2_6545 . 1_6565 86.25(5) 84.97(4) 88.35(4) ?
Bi Bi O1 2_6545 . . 112.5(5) 107.2(5) 117.7(5) ?
Bi Bi O1 2_6545 . 1_6555 112.5(5) 107.2(5) 117.7(5) ?
Bi Bi O1 2_6545 . 10_5545 79.3(4) 75.3(3) 83.9(4) ?
Bi Bi O1 2_6545 . 10_5555 165.6(4) 161.8(3) 169.3(4) ?
Bi Bi O2 2_6545 . 9_5555 130.6(6) 125.9(6) 134.2(6) ?
Bi Bi O2 2_6545 . 2_5555 46.6(4) 45.2(4) 47.3(4) ?
Bi Bi O2 2_6545 . 2_5565 99.1(6) 97.0(7) 101.7(6) ?
Bi Bi O2 2_6545 . 2_6555 46.6(4) 45.2(4) 47.3(4) ?
Bi Bi O2 2_6545 . 2_6565 99.1(6) 97.0(7) 101.7(6) ?
Bi Bi O2 2_6545 . 11_5555 144.1(6) 139.6(6) 147.9(6) ?
Bi Bi O2 2_6545 . 4_5555 51.9(5) 50.2(5) 52.7(5) ?
Bi Bi O2 2_6545 . 4_5565 107.9(5) 106.5(5) 109.4(5) ?
Bi Bi O2 2_6545 . 4_6555 51.9(5) 50.2(5) 52.7(5) ?
Bi Bi O2 2_6545 . 4_6565 107.9(5) 106.5(5) 109.4(5) ?
Bi Bi O3 2_6545 . . 67.3(6) 65.2(6) 69.2(5) ?
Bi Bi O3 2_6545 . 1_6555 71.9(4) 70.3(4) 73.3(4) ?
Bi Bi O3 2_6545 . 2_5555 71.9(4) 70.3(4) 73.3(4) ?
Bi Bi O3 2_6545 . 2_6555 67.3(6) 65.2(6) 69.2(5) ?
Bi Bi O3 2_6545 . 3_5565 52.4(5) 51.0(5) 53.8(5) ?
Bi Bi O3 2_6545 . 3_6565 40.8(7) 39.0(7) 42.6(7) ?
Bi Bi O3 2_6545 . 4_5565 40.8(7) 39.0(7) 42.6(7) ?
Bi Bi O3 2_6545 . 4_6565 52.4(5) 51.0(5) 53.8(5) ?
Bi Bi O4 2_6545 . . 18.0(6) 16.3(6) 19.2(6) ?
Bi Bi O4 2_6545 . 1_5565 76.8(5) 75.7(5) 79.0(5) ?
Bi Bi O4 2_6545 . 2_5555 54.1(7) 52.7(7) 54.7(7) ?
Bi Bi O4 2_6545 . 2_5565 95.6(6) 94.3(6) 97.4(6) ?
Bi Bi O4 2_6545 . 2_6555 26.5(11) 24.7(11) 27.4(11) ?
Bi Bi O4 2_6545 . 2_6565 98.5(10) 96.7(10) 100.9(10) ?
Bi Bi O4 2_6545 . 3_6555 18.0(6) 16.3(6) 19.2(6) ?
Bi Bi O4 2_6545 . 3_6565 76.8(5) 75.7(5) 79.0(5) ?
Bi Bi O4 2_6545 . 4_5555 26.5(11) 24.7(11) 27.4(11) ?
Bi Bi O4 2_6545 . 4_5565 98.5(10) 96.7(10) 100.9(10) ?
Bi Bi O4 2_6545 . 4_6555 54.1(7) 52.7(7) 54.7(7) ?
Bi Bi O4 2_6545 . 4_6565 95.6(6) 94.3(6) 97.4(6) ?
Bi Bi Bi 2_6555 . 2_6565 43.09(4) 42.17(5) 44.31(5) ?
Bi Bi Bi 2_6555 . 2_7555 43.05(2) 41.77(3) 44.34(3) ?
Bi Bi Bi 2_6555 . 10_5545 131.53(5) 128.29(4) 134.49(4) ?
Bi Bi Bi 2_6555 . 10_5555 131.55(5) 128.29(4) 134.49(4) ?
Bi Bi Bi 2_6555 . 10_6545 131.53(5) 128.29(4) 134.49(4) ?
Bi Bi Bi 2_6555 . 10_6555 131.55(5) 128.29(4) 134.49(4) ?
Bi Bi I 2_6555 . . 52.96(4) 51.40(4) 54.24(4) ?
Bi Bi I 2_6555 . 1_5565 52.95(4) 51.41(4) 54.24(4) ?
Bi Bi I 2_6555 . 1_6555 52.96(4) 51.40(4) 54.24(4) ?
Bi Bi I 2_6555 . 1_6565 52.95(4) 51.41(4) 54.24(4) ?
Bi Bi I 2_6555 . 9_5555 178.80(6) 178.27(5) 180 ?
Bi Bi B 2_6555 . . 52.86(3) 50.93(3) 54.69(3) ?
Bi Bi B 2_6555 . 1_5565 52.84(3) 50.93(3) 54.68(3) ?
Bi Bi B 2_6555 . 1_6555 52.86(3) 50.93(3) 54.69(3) ?
Bi Bi B 2_6555 . 1_6565 52.84(3) 50.93(3) 54.68(3) ?
Bi Bi O1 2_6555 . . 121.70(19) 118.9(2) 123.33(18) ?
Bi Bi O1 2_6555 . 1_6555 121.70(19) 118.9(2) 123.33(18) ?
Bi Bi O1 2_6555 . 10_5545 122.4(4) 119.4(3) 126.1(4) ?
Bi Bi O1 2_6555 . 10_5555 122.5(4) 119.4(3) 126.1(4) ?
Bi Bi O2 2_6555 . 9_5555 173.2(6) 169.7(6) 176.5(6) ?
Bi Bi O2 2_6555 . 2_5555 74.8(5) 72.6(5) 76.1(5) ?
Bi Bi O2 2_6555 . 2_5565 71.6(6) 69.0(6) 73.1(5) ?
Bi Bi O2 2_6555 . 2_6555 74.8(5) 72.6(5) 76.1(5) ?
Bi Bi O2 2_6555 . 2_6565 71.6(6) 69.0(6) 73.1(5) ?
Bi Bi O2 2_6555 . 11_5555 173.3(6) 169.8(6) 176.5(6) ?
Bi Bi O2 2_6555 . 4_5555 71.6(6) 69.1(6) 73.1(5) ?
Bi Bi O2 2_6555 . 4_5565 74.8(5) 72.6(5) 76.1(5) ?
Bi Bi O2 2_6555 . 4_6555 71.6(6) 69.1(6) 73.1(5) ?
Bi Bi O2 2_6555 . 4_6565 74.8(5) 72.6(5) 76.1(5) ?
Bi Bi O3 2_6555 . . 39.4(6) 38.3(6) 40.1(6) ?
Bi Bi O3 2_6555 . 1_6555 51.5(4) 50.9(4) 51.8(4) ?
Bi Bi O3 2_6555 . 2_5555 51.5(4) 50.9(4) 51.8(4) ?
Bi Bi O3 2_6555 . 2_6555 39.4(6) 38.3(6) 40.1(6) ?
Bi Bi O3 2_6555 . 3_5565 51.5(4) 51.0(4) 51.8(4) ?
Bi Bi O3 2_6555 . 3_6565 39.4(6) 38.4(6) 40.1(6) ?
Bi Bi O3 2_6555 . 4_5565 39.4(6) 38.4(6) 40.1(6) ?
Bi Bi O3 2_6555 . 4_6565 51.5(4) 51.0(4) 51.8(4) ?
Bi Bi O4 2_6555 . . 36.3(6) 34.3(6) 39.0(6) ?
Bi Bi O4 2_6555 . 1_5565 36.3(6) 34.3(6) 39.0(6) ?
Bi Bi O4 2_6555 . 2_5555 70.4(8) 68.6(8) 71.4(8) ?
Bi Bi O4 2_6555 . 2_5565 70.4(8) 68.7(8) 71.4(8) ?
Bi Bi O4 2_6555 . 2_6555 59.2(11) 56.3(11) 61.9(10) ?
Bi Bi O4 2_6555 . 2_6565 59.2(11) 56.3(11) 61.9(10) ?
Bi Bi O4 2_6555 . 3_6555 36.3(6) 34.3(6) 39.0(6) ?
Bi Bi O4 2_6555 . 3_6565 36.3(6) 34.3(6) 39.0(6) ?
Bi Bi O4 2_6555 . 4_5555 59.2(11) 56.3(11) 61.9(10) ?
Bi Bi O4 2_6555 . 4_5565 59.2(11) 56.3(11) 61.9(10) ?
Bi Bi O4 2_6555 . 4_6555 70.4(8) 68.6(8) 71.4(8) ?
Bi Bi O4 2_6555 . 4_6565 70.4(8) 68.7(8) 71.4(8) ?
Bi Bi Bi 2_6565 . 2_7555 57.75(4) 57.13(4) 58.20(4) ?
Bi Bi Bi 2_6565 . 10_5545 147.76(3) 147.53(3) 147.90(3) ?
Bi Bi Bi 2_6565 . 10_5555 97.03(6) 92.35(6) 101.06(6) ?
Bi Bi Bi 2_6565 . 10_6545 147.76(3) 147.53(3) 147.90(3) ?
Bi Bi Bi 2_6565 . 10_6555 97.03(6) 92.35(6) 101.06(6) ?
Bi Bi I 2_6565 . . 87.40(6) 86.03(6) 88.01(6) ?
Bi Bi I 2_6565 . 1_5565 33.49(3) 32.91(3) 34.40(3) ?
Bi Bi I 2_6565 . 1_6555 87.40(6) 86.03(6) 88.01(6) ?
Bi Bi I 2_6565 . 1_6565 33.49(3) 32.91(3) 34.40(3) ?
Bi Bi I 2_6565 . 9_5555 136.42(6) 134.12(6) 139.36(5) ?
Bi Bi B 2_6565 . . 86.27(5) 84.97(4) 88.39(4) ?
Bi Bi B 2_6565 . 1_5565 35.20(2) 34.03(2) 35.71(2) ?
Bi Bi B 2_6565 . 1_6555 86.27(5) 84.97(4) 88.39(4) ?
Bi Bi B 2_6565 . 1_6565 35.20(2) 34.03(2) 35.71(2) ?
Bi Bi O1 2_6565 . . 112.6(5) 107.2(5) 117.7(5) ?
Bi Bi O1 2_6565 . 1_6555 112.6(5) 107.2(5) 117.7(5) ?
Bi Bi O1 2_6565 . 10_5545 165.5(4) 161.8(3) 169.3(4) ?
Bi Bi O1 2_6565 . 10_5555 79.4(4) 75.3(3) 83.9(4) ?
Bi Bi O2 2_6565 . 9_5555 144.2(6) 139.7(6) 148.0(6) ?
Bi Bi O2 2_6565 . 2_5555 107.9(5) 106.5(5) 109.4(5) ?
Bi Bi O2 2_6565 . 2_5565 51.9(5) 50.3(5) 52.7(5) ?
Bi Bi O2 2_6565 . 2_6555 107.9(5) 106.5(5) 109.4(5) ?
Bi Bi O2 2_6565 . 2_6565 51.9(5) 50.3(5) 52.7(5) ?
Bi Bi O2 2_6565 . 11_5555 130.7(6) 126.0(6) 134.2(6) ?
Bi Bi O2 2_6565 . 4_5555 99.1(6) 97.0(7) 101.7(6) ?
Bi Bi O2 2_6565 . 4_5565 46.6(4) 45.2(4) 47.3(4) ?
Bi Bi O2 2_6565 . 4_6555 99.1(6) 97.0(7) 101.7(6) ?
Bi Bi O2 2_6565 . 4_6565 46.6(4) 45.2(4) 47.3(4) ?
Bi Bi O3 2_6565 . . 40.9(7) 39.1(7) 42.7(7) ?
Bi Bi O3 2_6565 . 1_6555 52.5(5) 51.0(5) 53.8(5) ?
Bi Bi O3 2_6565 . 2_5555 52.5(5) 51.0(5) 53.8(5) ?
Bi Bi O3 2_6565 . 2_6555 40.9(7) 39.1(7) 42.7(7) ?
Bi Bi O3 2_6565 . 3_5565 72.0(4) 70.4(4) 73.4(4) ?
Bi Bi O3 2_6565 . 3_6565 67.4(6) 65.3(6) 69.3(5) ?
Bi Bi O3 2_6565 . 4_5565 67.4(6) 65.3(6) 69.3(5) ?
Bi Bi O3 2_6565 . 4_6565 72.0(4) 70.4(4) 73.4(4) ?
Bi Bi O4 2_6565 . . 76.8(5) 75.7(5) 79.0(5) ?
Bi Bi O4 2_6565 . 1_5565 18.0(6) 16.3(6) 19.2(6) ?
Bi Bi O4 2_6565 . 2_5555 95.6(6) 94.3(6) 97.4(6) ?
Bi Bi O4 2_6565 . 2_5565 54.1(7) 52.8(7) 54.7(7) ?
Bi Bi O4 2_6565 . 2_6555 98.6(10) 96.7(10) 101.0(10) ?
Bi Bi O4 2_6565 . 2_6565 26.5(11) 24.8(11) 27.4(11) ?
Bi Bi O4 2_6565 . 3_6555 76.8(5) 75.7(5) 79.0(5) ?
Bi Bi O4 2_6565 . 3_6565 18.0(6) 16.3(6) 19.2(6) ?
Bi Bi O4 2_6565 . 4_5555 98.6(10) 96.7(10) 101.0(10) ?
Bi Bi O4 2_6565 . 4_5565 26.5(11) 24.8(11) 27.4(11) ?
Bi Bi O4 2_6565 . 4_6555 95.6(6) 94.3(6) 97.4(6) ?
Bi Bi O4 2_6565 . 4_6565 54.1(7) 52.8(7) 54.7(7) ?
Bi Bi Bi 2_7555 . 10_5545 147.61(6) 144.69(5) 149.95(5) ?
Bi Bi Bi 2_7555 . 10_5555 147.63(6) 144.69(5) 149.95(5) ?
Bi Bi Bi 2_7555 . 10_6545 97.10(4) 96.07(4) 98.07(4) ?
Bi Bi Bi 2_7555 . 10_6555 97.11(4) 96.07(4) 98.07(4) ?
Bi Bi I 2_7555 . . 85.86(5) 84.67(6) 88.28(4) ?
Bi Bi I 2_7555 . 1_5565 85.86(5) 84.67(6) 88.26(4) ?
Bi Bi I 2_7555 . 1_6555 35.25(5) 32.67(5) 36.44(4) ?
Bi Bi I 2_7555 . 1_6565 35.22(5) 32.75(5) 36.44(4) ?
Bi Bi I 2_7555 . 9_5555 137.75(3) 136.92(3) 138.23(3) ?
Bi Bi B 2_7555 . . 87.71(5) 85.19(4) 88.92(6) ?
Bi Bi B 2_7555 . 1_5565 87.71(5) 85.21(4) 88.92(6) ?
Bi Bi B 2_7555 . 1_6555 33.45(3) 31.41(3) 36.61(3) ?
Bi Bi B 2_7555 . 1_6565 33.41(3) 31.41(2) 36.53(3) ?
Bi Bi O1 2_7555 . . 164.3(2) 160.7(2) 167.65(19) ?
Bi Bi O1 2_7555 . 1_6555 78.78(19) 77.1(2) 79.63(18) ?
Bi Bi O1 2_7555 . 10_5545 113.1(3) 111.0(2) 115.2(3) ?
Bi Bi O1 2_7555 . 10_5555 113.1(3) 111.0(2) 115.2(3) ?
Bi Bi O2 2_7555 . 9_5555 135.66(8) 135.21(8) 136.75(5) ?
Bi Bi O2 2_7555 . 2_5555 104.1(4) 101.8(4) 105.1(4) ?
Bi Bi O2 2_7555 . 2_5565 107.1(5) 104.2(5) 108.4(5) ?
Bi Bi O2 2_7555 . 2_6555 51.3(5) 49.6(5) 53.8(5) ?
Bi Bi O2 2_7555 . 2_6565 41.2(6) 39.0(7) 44.5(6) ?
Bi Bi O2 2_7555 . 11_5555 135.67(7) 135.21(8) 136.82(5) ?
Bi Bi O2 2_7555 . 4_5555 107.2(5) 104.3(5) 108.4(5) ?
Bi Bi O2 2_7555 . 4_5565 104.1(4) 101.8(4) 105.1(4) ?
Bi Bi O2 2_7555 . 4_6555 41.3(6) 39.0(7) 44.5(6) ?
Bi Bi O2 2_7555 . 4_6565 51.3(5) 49.6(5) 53.8(5) ?
Bi Bi O3 2_7555 . . 81.1(7) 80.5(7) 81.3(7) ?
Bi Bi O3 2_7555 . 1_6555 14.2(4) 12.2(4) 16.1(4) ?
Bi Bi O3 2_7555 . 2_5555 94.4(4) 94.0(4) 94.7(4) ?
Bi Bi O3 2_7555 . 2_6555 17.7(7) 15.3(7) 20.0(7) ?
Bi Bi O3 2_7555 . 3_5565 94.4(4) 93.9(4) 94.7(4) ?
Bi Bi O3 2_7555 . 3_6565 17.8(7) 15.4(7) 20.1(7) ?
Bi Bi O3 2_7555 . 4_5565 81.1(7) 80.6(7) 81.3(7) ?
Bi Bi O3 2_7555 . 4_6565 14.3(4) 12.3(4) 16.2(4) ?
Bi Bi O4 2_7555 . . 66.5(7) 64.3(7) 67.9(7) ?
Bi Bi O4 2_7555 . 1_5565 66.5(7) 64.3(7) 67.9(7) ?
Bi Bi O4 2_7555 . 2_5555 107.8(8) 105.3(8) 108.9(8) ?
Bi Bi O4 2_7555 . 2_5565 107.9(8) 105.4(8) 108.9(8) ?
Bi Bi O4 2_7555 . 2_6555 50.4(9) 47.7(9) 53.8(9) ?
Bi Bi O4 2_7555 . 2_6565 50.3(9) 47.7(9) 53.7(9) ?
Bi Bi O4 2_7555 . 3_6555 39.9(6) 38.0(5) 42.4(5) ?
Bi Bi O4 2_7555 . 3_6565 39.9(6) 38.0(5) 42.3(5) ?
Bi Bi O4 2_7555 . 4_5555 84.0(11) 81.3(11) 85.4(11) ?
Bi Bi O4 2_7555 . 4_5565 84.0(11) 81.3(11) 85.4(11) ?
Bi Bi O4 2_7555 . 4_6555 37.6(6) 36.2(6) 39.9(6) ?
Bi Bi O4 2_7555 . 4_6565 37.6(6) 36.2(6) 39.8(6) ?
Bi Bi Bi 10_5545 . 10_5555 64.02(6) 58.63(7) 70.02(7) ?
Bi Bi Bi 10_5545 . 10_6545 63.72(5) 62.81(5) 64.22(5) ?
Bi Bi Bi 10_5545 . 10_6555 96.92(6) 91.38(8) 102.89(8) ?
Bi Bi I 10_5545 . . 76.79(5) 75.47(6) 79.15(6) ?
Bi Bi I 10_5545 . 1_5565 114.36(4) 113.54(4) 114.90(4) ?
Bi Bi I 10_5545 . 1_6555 110.91(7) 109.06(8) 114.32(9) ?
Bi Bi I 10_5545 . 1_6565 175.56(6) 171.24(7) 178.80(5) ?
Bi Bi I 10_5545 . 9_5555 50.28(4) 48.38(4) 51.45(5) ?
Bi Bi B 10_5545 . . 80.52(5) 78.19(5) 81.58(5) ?
Bi Bi B 10_5545 . 1_5565 112.79(4) 112.31(4) 113.84(4) ?
Bi Bi B 10_5545 . 1_6555 116.06(6) 112.48(8) 117.74(6) ?
Bi Bi B 10_5545 . 1_6565 173.88(5) 170.56(6) 176.57(3) ?
Bi Bi O1 10_5545 . . 37.0(6) 31.9(6) 42.8(6) ?
Bi Bi O1 10_5545 . 1_6555 95.6(4) 92.0(4) 100.6(4) ?
Bi Bi O1 10_5545 . 10_5545 36.57(18) 35.57(17) 38.12(18) ?
Bi Bi O1 10_5545 . 10_5555 95.2(3) 90.2(4) 99.7(3) ?
Bi Bi O2 10_5545 . 9_5555 42.1(4) 41.1(3) 44.7(4) ?
Bi Bi O2 10_5545 . 2_5555 58.8(5) 57.4(4) 59.5(5) ?
Bi Bi O2 10_5545 . 2_5565 96.1(5) 95.3(5) 97.6(5) ?
Bi Bi O2 10_5545 . 2_6555 98.2(5) 95.4(5) 99.7(5) ?
Bi Bi O2 10_5545 . 2_6565 155.0(5) 152.2(5) 159.7(5) ?
Bi Bi O2 10_5545 . 11_5555 51.5(4) 50.2(4) 54.5(4) ?
Bi Bi O2 10_5545 . 4_5555 62.1(6) 59.9(5) 63.2(6) ?
Bi Bi O2 10_5545 . 4_5565 102.9(4) 102.0(4) 105.0(4) ?
Bi Bi O2 10_5545 . 4_6555 109.1(7) 105.1(6) 111.3(7) ?
Bi Bi O2 10_5545 . 4_6565 152.5(5) 148.6(5) 158.7(5) ?
Bi Bi O3 10_5545 . . 112.0(7) 110.4(7) 113.4(7) ?
Bi Bi O3 10_5545 . 1_6555 159.1(5) 156.9(5) 161.0(5) ?
Bi Bi O3 10_5545 . 2_5555 98.6(5) 97.2(5) 99.9(5) ?
Bi Bi O3 10_5545 . 2_6555 166.4(6) 162.6(6) 169.1(6) ?
Bi Bi O3 10_5545 . 3_5565 86.0(4) 84.2(4) 87.5(4) ?
Bi Bi O3 10_5545 . 3_6565 134.3(6) 130.7(6) 137.4(6) ?
Bi Bi O3 10_5545 . 4_5565 95.8(6) 93.6(6) 97.7(6) ?
Bi Bi O3 10_5545 . 4_6565 135.6(5) 132.8(5) 138.0(5) ?
Bi Bi O4 10_5545 . . 98.5(6) 95.7(6) 99.8(6) ?
Bi Bi O4 10_5545 . 1_5565 132.4(7) 131.4(7) 133.5(7) ?
Bi Bi O4 10_5545 . 2_5555 63.9(8) 62.1(8) 64.7(8) ?
Bi Bi O4 10_5545 . 2_5565 93.8(7) 93.1(7) 94.9(7) ?
Bi Bi O4 10_5545 . 2_6555 99.7(9) 95.8(9) 101.7(9) ?
Bi Bi O4 10_5545 . 2_6565 161.1(9) 155.8(9) 166.8(8) ?
Bi Bi O4 10_5545 . 3_6555 115.3(5) 111.8(5) 116.9(5) ?
Bi Bi O4 10_5545 . 3_6565 162.8(7) 160.3(7) 164.0(7) ?
Bi Bi O4 10_5545 . 4_5555 76.3(11) 73.7(11) 77.5(12) ?
Bi Bi O4 10_5545 . 4_5565 122.4(11) 121.7(11) 124.3(10) ?
Bi Bi O4 10_5545 . 4_6555 113.3(5) 110.3(5) 114.8(5) ?
Bi Bi O4 10_5545 . 4_6565 154.8(8) 153.0(8) 158.0(7) ?
Bi Bi Bi 10_5555 . 10_6545 96.92(6) 91.38(8) 102.89(8) ?
Bi Bi Bi 10_5555 . 10_6555 63.72(5) 62.81(5) 64.22(5) ?
Bi Bi I 10_5555 . . 114.37(4) 113.47(4) 114.90(4) ?
Bi Bi I 10_5555 . 1_5565 76.82(5) 75.47(6) 78.99(6) ?
Bi Bi I 10_5555 . 1_6555 175.55(6) 171.23(7) 178.80(4) ?
Bi Bi I 10_5555 . 1_6565 110.94(7) 109.06(8) 114.09(9) ?
Bi Bi I 10_5555 . 9_5555 50.28(4) 48.28(4) 51.45(5) ?
Bi Bi B 10_5555 . . 112.81(4) 112.31(4) 113.89(4) ?
Bi Bi B 10_5555 . 1_5565 80.56(5) 78.33(5) 81.59(5) ?
Bi Bi B 10_5555 . 1_6555 173.84(5) 170.56(6) 176.57(3) ?
Bi Bi B 10_5555 . 1_6565 116.12(6) 112.67(7) 117.74(6) ?
Bi Bi O1 10_5555 . . 37.0(6) 31.9(6) 42.8(6) ?
Bi Bi O1 10_5555 . 1_6555 95.6(4) 92.0(4) 100.6(4) ?
Bi Bi O1 10_5555 . 10_5545 95.2(3) 90.2(4) 99.7(3) ?
Bi Bi O1 10_5555 . 10_5555 36.57(18) 35.58(17) 38.12(18) ?
Bi Bi O2 10_5555 . 9_5555 51.5(4) 50.2(4) 54.7(4) ?
Bi Bi O2 10_5555 . 2_5555 102.9(4) 102.0(4) 105.0(4) ?
Bi Bi O2 10_5555 . 2_5565 62.2(6) 60.0(5) 63.2(6) ?
Bi Bi O2 10_5555 . 2_6555 152.6(5) 148.6(5) 158.7(5) ?
Bi Bi O2 10_5555 . 2_6565 109.2(7) 105.3(6) 111.3(7) ?
Bi Bi O2 10_5555 . 11_5555 42.2(4) 41.1(3) 44.8(4) ?
Bi Bi O2 10_5555 . 4_5555 96.1(5) 95.3(5) 97.7(5) ?
Bi Bi O2 10_5555 . 4_5565 58.8(5) 57.4(4) 59.5(5) ?
Bi Bi O2 10_5555 . 4_6555 154.8(5) 152.2(5) 159.6(5) ?
Bi Bi O2 10_5555 . 4_6565 98.2(5) 95.3(5) 99.7(5) ?
Bi Bi O3 10_5555 . . 95.9(6) 93.7(6) 97.8(6) ?
Bi Bi O3 10_5555 . 1_6555 135.8(5) 133.0(5) 138.1(5) ?
Bi Bi O3 10_5555 . 2_5555 86.1(4) 84.3(4) 87.5(4) ?
Bi Bi O3 10_5555 . 2_6555 134.5(6) 131.0(6) 137.5(6) ?
Bi Bi O3 10_5555 . 3_5565 98.7(5) 97.3(5) 99.9(5) ?
Bi Bi O3 10_5555 . 3_6565 166.6(6) 162.9(6) 169.2(6) ?
Bi Bi O3 10_5555 . 4_5565 112.1(7) 110.5(7) 113.4(7) ?
Bi Bi O3 10_5555 . 4_6565 159.2(5) 157.1(5) 161.1(5) ?
Bi Bi O4 10_5555 . . 132.4(7) 131.4(7) 133.5(7) ?
Bi Bi O4 10_5555 . 1_5565 98.5(6) 95.8(6) 99.8(6) ?
Bi Bi O4 10_5555 . 2_5555 93.8(7) 93.1(7) 95.0(7) ?
Bi Bi O4 10_5555 . 2_5565 63.9(8) 62.2(8) 64.7(8) ?
Bi Bi O4 10_5555 . 2_6555 161.0(9) 155.8(9) 166.8(8) ?
Bi Bi O4 10_5555 . 2_6565 99.8(9) 96.0(9) 101.7(9) ?
Bi Bi O4 10_5555 . 3_6555 162.8(7) 160.3(7) 164.0(7) ?
Bi Bi O4 10_5555 . 3_6565 115.3(5) 112.0(5) 116.9(5) ?
Bi Bi O4 10_5555 . 4_5555 122.4(11) 121.7(11) 124.3(10) ?
Bi Bi O4 10_5555 . 4_5565 76.3(11) 73.8(11) 77.5(12) ?
Bi Bi O4 10_5555 . 4_6555 154.8(8) 153.0(8) 158.0(7) ?
Bi Bi O4 10_5555 . 4_6565 113.3(5) 110.4(5) 114.8(5) ?
Bi Bi Bi 10_6545 . 10_6555 64.02(6) 58.63(7) 70.02(7) ?
Bi Bi I 10_6545 . . 110.91(7) 109.06(8) 114.32(9) ?
Bi Bi I 10_6545 . 1_5565 175.56(6) 171.24(7) 178.80(5) ?
Bi Bi I 10_6545 . 1_6555 76.79(5) 75.47(6) 79.15(6) ?
Bi Bi I 10_6545 . 1_6565 114.36(4) 113.54(4) 114.90(4) ?
Bi Bi I 10_6545 . 9_5555 50.28(4) 48.38(4) 51.45(5) ?
Bi Bi B 10_6545 . . 116.06(6) 112.48(8) 117.74(6) ?
Bi Bi B 10_6545 . 1_5565 173.88(5) 170.56(6) 176.57(3) ?
Bi Bi B 10_6545 . 1_6555 80.52(5) 78.19(5) 81.58(5) ?
Bi Bi B 10_6545 . 1_6565 112.79(4) 112.31(4) 113.84(4) ?
Bi Bi O1 10_6545 . . 95.6(4) 92.0(4) 100.6(4) ?
Bi Bi O1 10_6545 . 1_6555 37.0(6) 31.9(6) 42.8(6) ?
Bi Bi O1 10_6545 . 10_5545 36.57(18) 35.57(17) 38.12(18) ?
Bi Bi O1 10_6545 . 10_5555 95.2(3) 90.2(4) 99.7(3) ?
Bi Bi O2 10_6545 . 9_5555 42.1(4) 41.1(3) 44.7(4) ?
Bi Bi O2 10_6545 . 2_5555 98.2(5) 95.4(5) 99.7(5) ?
Bi Bi O2 10_6545 . 2_5565 155.0(5) 152.2(5) 159.7(5) ?
Bi Bi O2 10_6545 . 2_6555 58.8(5) 57.4(4) 59.5(5) ?
Bi Bi O2 10_6545 . 2_6565 96.1(5) 95.3(5) 97.6(5) ?
Bi Bi O2 10_6545 . 11_5555 51.5(4) 50.2(4) 54.5(4) ?
Bi Bi O2 10_6545 . 4_5555 109.1(7) 105.1(6) 111.3(7) ?
Bi Bi O2 10_6545 . 4_5565 152.5(5) 148.6(5) 158.7(5) ?
Bi Bi O2 10_6545 . 4_6555 62.1(6) 59.9(5) 63.2(6) ?
Bi Bi O2 10_6545 . 4_6565 102.9(4) 102.0(4) 105.0(4) ?
Bi Bi O3 10_6545 . . 166.4(6) 162.6(6) 169.1(6) ?
Bi Bi O3 10_6545 . 1_6555 98.6(5) 97.2(5) 99.9(5) ?
Bi Bi O3 10_6545 . 2_5555 159.1(5) 156.9(5) 161.0(5) ?
Bi Bi O3 10_6545 . 2_6555 112.0(7) 110.4(7) 113.4(7) ?
Bi Bi O3 10_6545 . 3_5565 135.6(5) 132.8(5) 138.0(5) ?
Bi Bi O3 10_6545 . 3_6565 95.8(6) 93.6(6) 97.7(6) ?
Bi Bi O3 10_6545 . 4_5565 134.3(6) 130.7(6) 137.4(6) ?
Bi Bi O3 10_6545 . 4_6565 86.0(4) 84.2(4) 87.5(4) ?
Bi Bi O4 10_6545 . . 115.3(5) 111.8(5) 116.9(5) ?
Bi Bi O4 10_6545 . 1_5565 162.8(7) 160.3(7) 164.0(7) ?
Bi Bi O4 10_6545 . 2_5555 113.3(5) 110.3(5) 114.8(5) ?
Bi Bi O4 10_6545 . 2_5565 154.8(8) 153.0(8) 158.0(7) ?
Bi Bi O4 10_6545 . 2_6555 76.3(11) 73.7(11) 77.5(12) ?
Bi Bi O4 10_6545 . 2_6565 122.4(11) 121.7(11) 124.3(10) ?
Bi Bi O4 10_6545 . 3_6555 98.5(6) 95.7(6) 99.8(6) ?
Bi Bi O4 10_6545 . 3_6565 132.4(7) 131.4(7) 133.5(7) ?
Bi Bi O4 10_6545 . 4_5555 99.7(9) 95.8(9) 101.7(9) ?
Bi Bi O4 10_6545 . 4_5565 161.1(9) 155.8(9) 166.8(8) ?
Bi Bi O4 10_6545 . 4_6555 63.9(8) 62.1(8) 64.7(8) ?
Bi Bi O4 10_6545 . 4_6565 93.8(7) 93.1(7) 94.9(7) ?
Bi Bi I 10_6555 . . 175.55(6) 171.23(7) 178.80(4) ?
Bi Bi I 10_6555 . 1_5565 110.94(7) 109.06(8) 114.09(9) ?
Bi Bi I 10_6555 . 1_6555 114.37(4) 113.47(4) 114.90(4) ?
Bi Bi I 10_6555 . 1_6565 76.82(5) 75.47(6) 78.99(6) ?
Bi Bi I 10_6555 . 9_5555 50.28(4) 48.28(4) 51.45(5) ?
Bi Bi B 10_6555 . . 173.84(5) 170.56(6) 176.57(3) ?
Bi Bi B 10_6555 . 1_5565 116.12(6) 112.67(7) 117.74(6) ?
Bi Bi B 10_6555 . 1_6555 112.81(4) 112.31(4) 113.89(4) ?
Bi Bi B 10_6555 . 1_6565 80.56(5) 78.33(5) 81.59(5) ?
Bi Bi O1 10_6555 . . 95.6(4) 92.0(4) 100.6(4) ?
Bi Bi O1 10_6555 . 1_6555 37.0(6) 31.9(6) 42.8(6) ?
Bi Bi O1 10_6555 . 10_5545 95.2(3) 90.2(4) 99.7(3) ?
Bi Bi O1 10_6555 . 10_5555 36.57(18) 35.58(17) 38.12(18) ?
Bi Bi O2 10_6555 . 9_5555 51.5(4) 50.2(4) 54.7(4) ?
Bi Bi O2 10_6555 . 2_5555 152.6(5) 148.6(5) 158.7(5) ?
Bi Bi O2 10_6555 . 2_5565 109.2(7) 105.3(6) 111.3(7) ?
Bi Bi O2 10_6555 . 2_6555 102.9(4) 102.0(4) 105.0(4) ?
Bi Bi O2 10_6555 . 2_6565 62.2(6) 60.0(5) 63.2(6) ?
Bi Bi O2 10_6555 . 11_5555 42.2(4) 41.1(3) 44.8(4) ?
Bi Bi O2 10_6555 . 4_5555 154.8(5) 152.2(5) 159.6(5) ?
Bi Bi O2 10_6555 . 4_5565 98.2(5) 95.3(5) 99.7(5) ?
Bi Bi O2 10_6555 . 4_6555 96.1(5) 95.3(5) 97.7(5) ?
Bi Bi O2 10_6555 . 4_6565 58.8(5) 57.4(4) 59.5(5) ?
Bi Bi O3 10_6555 . . 134.5(6) 131.0(6) 137.5(6) ?
Bi Bi O3 10_6555 . 1_6555 86.1(4) 84.3(4) 87.5(4) ?
Bi Bi O3 10_6555 . 2_5555 135.8(5) 133.0(5) 138.1(5) ?
Bi Bi O3 10_6555 . 2_6555 95.9(6) 93.7(6) 97.8(6) ?
Bi Bi O3 10_6555 . 3_5565 159.2(5) 157.1(5) 161.1(5) ?
Bi Bi O3 10_6555 . 3_6565 112.1(7) 110.5(7) 113.4(7) ?
Bi Bi O3 10_6555 . 4_5565 166.6(6) 162.9(6) 169.2(6) ?
Bi Bi O3 10_6555 . 4_6565 98.7(5) 97.3(5) 99.9(5) ?
Bi Bi O4 10_6555 . . 162.8(7) 160.3(7) 164.0(7) ?
Bi Bi O4 10_6555 . 1_5565 115.3(5) 112.0(5) 116.9(5) ?
Bi Bi O4 10_6555 . 2_5555 154.8(8) 153.0(8) 158.0(7) ?
Bi Bi O4 10_6555 . 2_5565 113.3(5) 110.4(5) 114.8(5) ?
Bi Bi O4 10_6555 . 2_6555 122.4(11) 121.7(11) 124.3(10) ?
Bi Bi O4 10_6555 . 2_6565 76.3(11) 73.8(11) 77.5(12) ?
Bi Bi O4 10_6555 . 3_6555 132.4(7) 131.4(7) 133.5(7) ?
Bi Bi O4 10_6555 . 3_6565 98.5(6) 95.8(6) 99.8(6) ?
Bi Bi O4 10_6555 . 4_5555 161.0(9) 155.8(9) 166.8(8) ?
Bi Bi O4 10_6555 . 4_5565 99.8(9) 96.0(9) 101.7(9) ?
Bi Bi O4 10_6555 . 4_6555 93.8(7) 93.1(7) 95.0(7) ?
Bi Bi O4 10_6555 . 4_6565 63.9(8) 62.2(8) 64.7(8) ?
I Bi I . . 1_5565 68.67(6) 68.66(6) 68.68(7) ?
I Bi I . . 1_6555 66.90(5) 65.81(5) 68.82(5) ?
I Bi I . . 1_6565 104.16(6) 103.98(8) 104.48(5) ?
I Bi I . . 9_5555 127.05(5) 124.78(4) 129.57(5) ?
I Bi B . . . 0.89(4) 0.87(4) 0.92(4) ?
I Bi B . . 1_5565 68.08(4) 67.73(3) 68.70(5) ?
I Bi B . . 1_6555 68.68(5) 68.14(5) 69.23(5) ?
I Bi B . . 1_6565 105.41(5) 103.98(4) 107.02(5) ?
I Bi O1 . . . 79.0(4) 77.3(4) 83.0(4) ?
I Bi O1 . . 1_6555 138.9(6) 135.0(6) 148.1(6) ?
I Bi O1 . . 10_5545 79.0(3) 76.8(3) 83.5(4) ?
I Bi O1 . . 10_5555 144.19(14) 141.14(16) 145.51(12) ?
I Bi O2 . . 9_5555 118.5(4) 118.2(5) 119.1(4) ?
I Bi O2 . . 2_5555 21.6(5) 21.6(5) 21.6(5) ?
I Bi O2 . . 2_5565 72.4(7) 72.0(7) 73.3(7) ?
I Bi O2 . . 2_6555 77.7(4) 77.7(4) 77.7(4) ?
I Bi O2 . . 2_6565 123.1(6) 121.2(6) 125.3(6) ?
I Bi O2 . . 11_5555 128.6(4) 128.5(4) 129.0(4) ?
I Bi O2 . . 4_5555 19.3(5) 19.3(5) 19.3(5) ?
I Bi O2 . . 4_5565 84.5(5) 84.0(5) 85.1(5) ?
I Bi O2 . . 4_6555 82.6(5) 82.6(5) 82.6(5) ?
I Bi O2 . . 4_6565 127.6(5) 125.8(5) 129.2(5) ?
I Bi O3 . . 3_5565 21.5(5) 21.5(5) 21.5(5) ?
I Bi O3 . . 3_6565 71.5(7) 71.5(7) 71.5(7) ?
I Bi O3 . . 4_5565 18.5(5) 18.5(5) 18.5(5) ?
I Bi O3 . . 4_6565 84.5(5) 84.5(5) 84.5(5) ?
I Bi O4 . . . 20.9(7) 20.7(7) 21.0(7) ?
I Bi O4 . . 1_5565 70.6(5) 70.0(4) 71.4(5) ?
I Bi O4 . . 2_5555 19.9(7) 19.6(7) 20.3(8) ?
I Bi O4 . . 2_5565 68.7(5) 68.5(4) 69.1(5) ?
I Bi O4 . . 2_6555 57.8(10) 57.3(10) 58.3(10) ?
I Bi O4 . . 2_6565 109.8(11) 108.1(11) 111.6(12) ?
I Bi O4 . . 3_6555 50.2(7) 50.0(7) 50.5(7) ?
I Bi O4 . . 3_6565 87.8(6) 86.8(6) 89.1(6) ?
I Bi O4 . . 4_5555 17.1(8) 15.8(8) 18.3(8) ?
I Bi O4 . . 4_5565 84.5(9) 83.7(9) 85.6(9) ?
I Bi O4 . . 4_6555 86.9(6) 86.0(6) 87.8(6) ?
I Bi O4 . . 4_6565 121.4(8) 119.9(7) 123.2(8) ?
I Bi I 1_5565 . 1_6555 104.16(6) 103.98(8) 104.48(5) ?
I Bi I 1_5565 . 1_6565 66.92(5) 65.81(5) 68.69(5) ?
I Bi I 1_5565 . 9_5555 127.05(5) 124.76(4) 129.52(5) ?
I Bi B 1_5565 . . 68.07(4) 67.73(3) 68.69(5) ?
I Bi B 1_5565 . 1_6555 105.38(5) 103.97(4) 106.99(5) ?
I Bi O1 1_5565 . . 79.0(4) 77.3(4) 82.8(4) ?
I Bi O1 1_5565 . 1_6555 139.0(6) 135.0(6) 147.8(6) ?
I Bi O1 1_5565 . 10_5545 144.16(14) 141.25(16) 145.51(12) ?
I Bi O1 1_5565 . 10_5555 79.0(3) 76.8(3) 83.4(4) ?
I Bi O2 1_5565 . 9_5555 128.6(4) 128.5(4) 128.9(4) ?
I Bi O2 1_5565 . 2_5555 84.5(5) 84.0(5) 85.1(5) ?
I Bi O2 1_5565 . 2_6555 127.6(5) 125.8(5) 129.2(5) ?
I Bi O2 1_5565 . 11_5555 118.5(4) 118.2(5) 119.1(4) ?
I Bi O2 1_5565 . 4_5555 72.4(7) 72.0(7) 73.3(7) ?
I Bi O2 1_5565 . 4_6555 123.1(6) 121.3(6) 125.3(6) ?
I Bi O4 1_5565 . . 70.5(5) 70.0(4) 71.3(5) ?
I Bi O4 1_5565 . 2_5555 68.7(5) 68.5(4) 69.0(5) ?
I Bi O4 1_5565 . 2_6555 109.8(11) 108.1(11) 111.6(12) ?
I Bi O4 1_5565 . 3_6555 87.8(6) 86.8(6) 89.1(6) ?
I Bi O4 1_5565 . 4_5555 84.5(9) 83.7(9) 85.6(9) ?
I Bi O4 1_5565 . 4_6555 121.4(8) 119.9(7) 123.1(8) ?
I Bi I 1_6555 . 1_6565 68.67(6) 68.66(6) 68.68(7) ?
I Bi I 1_6555 . 9_5555 127.05(5) 124.78(4) 129.57(5) ?
I Bi B 1_6555 . . 68.68(5) 68.14(5) 69.23(5) ?
I Bi B 1_6555 . 1_5565 105.41(5) 103.98(4) 107.02(5) ?
I Bi B 1_6555 . 1_6555 0.89(4) 0.87(4) 0.92(4) ?
I Bi B 1_6555 . 1_6565 68.08(4) 67.73(3) 68.70(5) ?
I Bi O1 1_6555 . . 138.9(6) 135.0(6) 148.1(6) ?
I Bi O1 1_6555 . 1_6555 79.0(4) 77.3(4) 83.0(4) ?
I Bi O1 1_6555 . 10_5545 79.0(3) 76.8(3) 83.5(4) ?
I Bi O1 1_6555 . 10_5555 144.19(14) 141.14(16) 145.51(12) ?
I Bi O2 1_6555 . 9_5555 118.5(4) 118.2(5) 119.1(4) ?
I Bi O2 1_6555 . 2_5555 77.7(4) 77.7(4) 77.7(4) ?
I Bi O2 1_6555 . 2_5565 123.1(6) 121.2(6) 125.3(6) ?
I Bi O2 1_6555 . 2_6555 21.6(5) 21.6(5) 21.6(5) ?
I Bi O2 1_6555 . 2_6565 72.4(7) 72.0(7) 73.3(7) ?
I Bi O2 1_6555 . 11_5555 128.6(4) 128.5(4) 129.0(4) ?
I Bi O2 1_6555 . 4_5555 82.6(5) 82.6(5) 82.6(5) ?
I Bi O2 1_6555 . 4_5565 127.6(5) 125.8(5) 129.2(5) ?
I Bi O2 1_6555 . 4_6555 19.3(5) 19.3(5) 19.3(5) ?
I Bi O2 1_6555 . 4_6565 84.5(5) 84.0(5) 85.1(5) ?
I Bi O3 1_6555 . 3_5565 84.5(5) 84.5(5) 84.5(5) ?
I Bi O3 1_6555 . 3_6565 18.5(5) 18.5(5) 18.5(5) ?
I Bi O3 1_6555 . 4_5565 71.5(7) 71.5(7) 71.5(7) ?
I Bi O3 1_6555 . 4_6565 21.5(5) 21.5(5) 21.5(5) ?
I Bi O4 1_6555 . . 50.2(7) 50.0(7) 50.5(7) ?
I Bi O4 1_6555 . 1_5565 87.8(6) 86.8(6) 89.1(6) ?
I Bi O4 1_6555 . 2_5555 86.9(6) 86.0(6) 87.8(6) ?
I Bi O4 1_6555 . 2_5565 121.4(8) 119.9(7) 123.2(8) ?
I Bi O4 1_6555 . 2_6555 17.1(8) 15.8(8) 18.3(8) ?
I Bi O4 1_6555 . 2_6565 84.5(9) 83.7(9) 85.6(9) ?
I Bi O4 1_6555 . 3_6555 20.9(7) 20.7(7) 21.0(7) ?
I Bi O4 1_6555 . 3_6565 70.6(5) 70.0(4) 71.4(5) ?
I Bi O4 1_6555 . 4_5555 57.8(10) 57.3(10) 58.3(10) ?
I Bi O4 1_6555 . 4_5565 109.8(11) 108.1(11) 111.6(12) ?
I Bi O4 1_6555 . 4_6555 19.9(7) 19.6(7) 20.3(8) ?
I Bi O4 1_6555 . 4_6565 68.7(5) 68.5(4) 69.1(5) ?
I Bi I 1_6565 . 9_5555 127.05(5) 124.76(4) 129.52(5) ?
I Bi B 1_6565 . . 105.38(5) 103.97(4) 106.99(5) ?
I Bi B 1_6565 . 1_6555 68.07(4) 67.73(3) 68.69(5) ?
I Bi O1 1_6565 . . 139.0(6) 135.0(6) 147.8(6) ?
I Bi O1 1_6565 . 1_6555 79.0(4) 77.3(4) 82.8(4) ?
I Bi O1 1_6565 . 10_5545 144.16(14) 141.25(16) 145.51(12) ?
I Bi O1 1_6565 . 10_5555 79.0(3) 76.8(3) 83.4(4) ?
I Bi O2 1_6565 . 9_5555 128.6(4) 128.5(4) 128.9(4) ?
I Bi O2 1_6565 . 2_5555 127.6(5) 125.8(5) 129.2(5) ?
I Bi O2 1_6565 . 2_6555 84.5(5) 84.0(5) 85.1(5) ?
I Bi O2 1_6565 . 11_5555 118.5(4) 118.2(5) 119.1(4) ?
I Bi O2 1_6565 . 4_5555 123.1(6) 121.3(6) 125.3(6) ?
I Bi O2 1_6565 . 4_6555 72.4(7) 72.0(7) 73.3(7) ?
I Bi O4 1_6565 . . 87.8(6) 86.8(6) 89.1(6) ?
I Bi O4 1_6565 . 2_5555 121.4(8) 119.9(7) 123.1(8) ?
I Bi O4 1_6565 . 2_6555 84.5(9) 83.7(9) 85.6(9) ?
I Bi O4 1_6565 . 3_6555 70.5(5) 70.0(4) 71.3(5) ?
I Bi O4 1_6565 . 4_5555 109.8(11) 108.1(11) 111.6(12) ?
I Bi O4 1_6565 . 4_6555 68.7(5) 68.5(4) 69.0(5) ?
I Bi B 9_5555 . . 129.97(4) 129.64(4) 130.10(4) ?
I Bi B 9_5555 . 1_5565 129.99(4) 129.72(4) 130.10(4) ?
I Bi B 9_5555 . 1_6555 129.97(4) 129.64(4) 130.10(4) ?
I Bi B 9_5555 . 1_6565 129.99(4) 129.72(4) 130.10(4) ?
I Bi O1 9_5555 . . 59.58(19) 57.50(19) 61.1(2) ?
I Bi O1 9_5555 . 1_6555 59.58(19) 57.50(19) 61.1(2) ?
I Bi O1 9_5555 . 10_5545 58.5(4) 56.6(5) 58.9(4) ?
I Bi O1 9_5555 . 10_5555 58.5(4) 56.7(5) 58.9(4) ?
I Bi O2 9_5555 . 2_5555 108.2(5) 107.6(5) 108.4(5) ?
I Bi O2 9_5555 . 2_5565 111.4(6) 110.9(6) 111.8(6) ?
I Bi O2 9_5555 . 2_6555 108.2(5) 107.6(5) 108.4(5) ?
I Bi O2 9_5555 . 2_6565 111.4(6) 110.9(6) 111.8(6) ?
I Bi O2 9_5555 . 4_5555 111.4(6) 110.7(6) 111.8(6) ?
I Bi O2 9_5555 . 4_5565 108.2(5) 107.7(5) 108.4(5) ?
I Bi O2 9_5555 . 4_6555 111.4(6) 110.7(6) 111.8(6) ?
I Bi O2 9_5555 . 4_6565 108.2(5) 107.7(5) 108.4(5) ?
I Bi O4 9_5555 . . 147.0(6) 146.7(6) 147.1(6) ?
I Bi O4 9_5555 . 1_5565 147.0(6) 146.8(6) 147.1(6) ?
I Bi O4 9_5555 . 2_5555 111.8(8) 111.4(8) 112.1(8) ?
I Bi O4 9_5555 . 2_5565 111.8(8) 111.5(8) 112.1(8) ?
I Bi O4 9_5555 . 2_6555 124.9(11) 124.4(11) 125.1(11) ?
I Bi O4 9_5555 . 2_6565 124.9(11) 124.5(11) 125.1(11) ?
I Bi O4 9_5555 . 3_6555 147.0(6) 146.7(6) 147.1(6) ?
I Bi O4 9_5555 . 3_6565 147.0(6) 146.8(6) 147.1(6) ?
I Bi O4 9_5555 . 4_5555 124.9(11) 124.4(11) 125.1(11) ?
I Bi O4 9_5555 . 4_5565 124.9(11) 124.5(11) 125.1(11) ?
I Bi O4 9_5555 . 4_6555 111.8(8) 111.4(8) 112.1(8) ?
I Bi O4 9_5555 . 4_6565 111.8(8) 111.5(8) 112.1(8) ?
B Bi B . . 1_5565 69.87(4) 69.57(4) 70.03(5) ?
B Bi B . . 1_6555 70.25(5) 67.71(5) 71.37(5) ?
B Bi B . . 1_6565 107.99(6) 107.43(4) 108.29(8) ?
B Bi O1 . . . 82.3(4) 79.5(4) 84.2(4) ?
B Bi O1 . . 1_6555 146.5(6) 138.3(6) 151.0(6) ?
B Bi O1 . . 10_5545 83.4(3) 77.6(3) 86.1(4) ?
B Bi O1 . . 10_5555 141.75(13) 139.60(15) 145.31(10) ?
B Bi O2 . . 9_5555 122.3(4) 118.5(4) 126.0(4) ?
B Bi O2 . . 2_5555 22.5(5) 21.8(5) 22.8(5) ?
B Bi O2 . . 2_5565 74.9(6) 74.1(7) 75.2(6) ?
B Bi O2 . . 2_6555 78.5(4) 75.0(3) 80.1(4) ?
B Bi O2 . . 2_6565 126.4(6) 125.6(6) 126.8(6) ?
B Bi O2 . . 11_5555 131.6(4) 128.6(4) 134.8(3) ?
B Bi O2 . . 4_5555 19.7(5) 19.1(5) 20.0(5) ?
B Bi O2 . . 4_5565 86.0(5) 85.5(5) 86.2(5) ?
B Bi O2 . . 4_6555 86.0(5) 82.0(5) 87.8(5) ?
B Bi O2 . . 4_6565 129.6(5) 128.3(4) 130.1(5) ?
B Bi O3 . . . 51.4(6) 50.2(6) 52.1(6) ?
B Bi O3 . . 1_6555 100.9(4) 99.6(4) 101.5(4) ?
B Bi O3 . . 2_5555 48.0(5) 47.4(5) 48.3(5) ?
B Bi O3 . . 2_6555 91.7(6) 90.2(6) 92.3(6) ?
B Bi O3 . . 3_5565 22.8(5) 22.3(5) 23.2(5) ?
B Bi O3 . . 3_6565 73.3(7) 71.3(7) 74.7(7) ?
B Bi O3 . . 4_5565 20.2(6) 19.3(5) 21.1(6) ?
B Bi O3 . . 4_6565 86.3(5) 84.3(5) 87.6(5) ?
B Bi O4 . . . 21.3(7) 20.7(7) 21.6(7) ?
B Bi O4 . . 1_5565 72.5(5) 72.2(5) 72.7(5) ?
B Bi O4 . . 2_5555 20.2(8) 19.6(7) 20.5(8) ?
B Bi O4 . . 2_5565 70.0(5) 69.7(5) 70.1(5) ?
B Bi O4 . . 2_6555 59.3(11) 56.6(10) 60.5(11) ?
B Bi O4 . . 2_6565 112.5(11) 111.5(11) 112.9(11) ?
B Bi O4 . . 3_6555 51.3(7) 49.7(7) 52.0(7) ?
B Bi O4 . . 3_6565 90.1(6) 89.7(6) 90.4(7) ?
B Bi O4 . . 4_5555 17.3(9) 16.7(8) 17.6(9) ?
B Bi O4 . . 4_5565 87.0(9) 86.5(9) 87.3(9) ?
B Bi O4 . . 4_6555 88.7(6) 85.4(6) 90.2(6) ?
B Bi O4 . . 4_6565 124.1(8) 123.4(8) 124.4(8) ?
B Bi B 1_5565 . 1_6555 107.99(6) 107.43(4) 108.29(8) ?
B Bi B 1_5565 . 1_6565 70.29(5) 67.84(5) 71.37(4) ?
B Bi O1 1_5565 . . 82.4(4) 79.6(4) 84.2(4) ?
B Bi O1 1_5565 . 1_6555 146.6(6) 138.6(6) 151.0(6) ?
B Bi O1 1_5565 . 10_5545 141.70(13) 139.60(15) 145.23(10) ?
B Bi O1 1_5565 . 10_5555 83.5(3) 77.8(3) 86.1(4) ?
B Bi O2 1_5565 . 9_5555 131.7(4) 128.6(4) 134.9(3) ?
B Bi O2 1_5565 . 2_5555 86.0(5) 85.5(5) 86.2(5) ?
B Bi O2 1_5565 . 2_5565 19.7(5) 19.1(5) 20.0(5) ?
B Bi O2 1_5565 . 2_6555 129.6(5) 128.3(4) 130.1(5) ?
B Bi O2 1_5565 . 2_6565 86.1(5) 82.2(5) 87.8(5) ?
B Bi O2 1_5565 . 11_5555 122.5(4) 118.7(4) 126.1(4) ?
B Bi O2 1_5565 . 4_5555 74.9(6) 74.2(7) 75.2(6) ?
B Bi O2 1_5565 . 4_5565 22.5(5) 21.8(5) 22.8(5) ?
B Bi O2 1_5565 . 4_6555 126.4(6) 125.7(6) 126.8(6) ?
B Bi O2 1_5565 . 4_6565 78.5(4) 75.0(3) 80.1(4) ?
B Bi O3 1_5565 . . 20.2(6) 19.3(5) 21.1(6) ?
B Bi O3 1_5565 . 1_6555 86.4(5) 84.4(5) 87.7(5) ?
B Bi O3 1_5565 . 2_5555 22.9(5) 22.3(5) 23.3(5) ?
B Bi O3 1_5565 . 2_6555 73.4(7) 71.5(7) 74.8(7) ?
B Bi O3 1_5565 . 3_5565 48.1(5) 47.5(5) 48.3(5) ?
B Bi O3 1_5565 . 3_6565 91.7(6) 90.4(6) 92.3(6) ?
B Bi O3 1_5565 . 4_5565 51.4(6) 50.3(6) 52.1(6) ?
B Bi O3 1_5565 . 4_6565 101.0(4) 99.7(4) 101.5(4) ?
B Bi O4 1_5565 . . 72.5(5) 72.1(5) 72.7(5) ?
B Bi O4 1_5565 . 1_5565 21.3(7) 20.7(7) 21.6(7) ?
B Bi O4 1_5565 . 2_5555 70.0(5) 69.7(5) 70.1(5) ?
B Bi O4 1_5565 . 2_5565 20.2(8) 19.6(7) 20.5(8) ?
B Bi O4 1_5565 . 2_6555 112.4(11) 111.3(11) 112.9(11) ?
B Bi O4 1_5565 . 2_6565 59.4(11) 56.8(10) 60.5(11) ?
B Bi O4 1_5565 . 3_6555 90.1(6) 89.7(6) 90.4(7) ?
B Bi O4 1_5565 . 3_6565 51.3(7) 49.8(7) 52.0(7) ?
B Bi O4 1_5565 . 4_5555 87.0(9) 86.6(9) 87.3(9) ?
B Bi O4 1_5565 . 4_5565 17.3(9) 16.7(8) 17.6(9) ?
B Bi O4 1_5565 . 4_6555 124.1(8) 123.5(8) 124.4(8) ?
B Bi O4 1_5565 . 4_6565 88.8(6) 85.6(6) 90.2(6) ?
B Bi B 1_6555 . 1_6565 69.87(4) 69.57(4) 70.03(5) ?
B Bi O1 1_6555 . . 146.5(6) 138.3(6) 151.0(6) ?
B Bi O1 1_6555 . 1_6555 82.3(4) 79.5(4) 84.2(4) ?
B Bi O1 1_6555 . 10_5545 83.4(3) 77.6(3) 86.1(4) ?
B Bi O1 1_6555 . 10_5555 141.75(13) 139.60(15) 145.31(10) ?
B Bi O2 1_6555 . 9_5555 122.3(4) 118.5(4) 126.0(4) ?
B Bi O2 1_6555 . 2_5555 78.5(4) 75.0(3) 80.1(4) ?
B Bi O2 1_6555 . 2_5565 126.4(6) 125.6(6) 126.8(6) ?
B Bi O2 1_6555 . 2_6555 22.5(5) 21.8(5) 22.8(5) ?
B Bi O2 1_6555 . 2_6565 74.9(6) 74.1(7) 75.2(6) ?
B Bi O2 1_6555 . 11_5555 131.6(4) 128.6(4) 134.8(3) ?
B Bi O2 1_6555 . 4_5555 86.0(5) 82.0(5) 87.8(5) ?
B Bi O2 1_6555 . 4_5565 129.6(5) 128.3(4) 130.1(5) ?
B Bi O2 1_6555 . 4_6555 19.7(5) 19.1(5) 20.0(5) ?
B Bi O2 1_6555 . 4_6565 86.0(5) 85.5(5) 86.2(5) ?
B Bi O3 1_6555 . . 91.7(6) 90.2(6) 92.3(6) ?
B Bi O3 1_6555 . 1_6555 48.0(5) 47.4(5) 48.3(5) ?
B Bi O3 1_6555 . 2_5555 100.9(4) 99.6(4) 101.5(4) ?
B Bi O3 1_6555 . 2_6555 51.4(6) 50.2(6) 52.1(6) ?
B Bi O3 1_6555 . 3_5565 86.3(5) 84.3(5) 87.6(5) ?
B Bi O3 1_6555 . 3_6565 20.2(6) 19.3(5) 21.1(6) ?
B Bi O3 1_6555 . 4_5565 73.3(7) 71.3(7) 74.7(7) ?
B Bi O3 1_6555 . 4_6565 22.8(5) 22.3(5) 23.2(5) ?
B Bi O4 1_6555 . . 51.3(7) 49.7(7) 52.0(7) ?
B Bi O4 1_6555 . 1_5565 90.1(6) 89.7(6) 90.4(7) ?
B Bi O4 1_6555 . 2_5555 88.7(6) 85.4(6) 90.2(6) ?
B Bi O4 1_6555 . 2_5565 124.1(8) 123.4(8) 124.4(8) ?
B Bi O4 1_6555 . 2_6555 17.3(9) 16.7(8) 17.6(9) ?
B Bi O4 1_6555 . 2_6565 87.0(9) 86.5(9) 87.3(9) ?
B Bi O4 1_6555 . 3_6555 21.3(7) 20.7(7) 21.6(7) ?
B Bi O4 1_6555 . 3_6565 72.5(5) 72.2(5) 72.7(5) ?
B Bi O4 1_6555 . 4_5555 59.3(11) 56.6(10) 60.5(11) ?
B Bi O4 1_6555 . 4_5565 112.5(11) 111.5(11) 112.9(11) ?
B Bi O4 1_6555 . 4_6555 20.2(8) 19.6(7) 20.5(8) ?
B Bi O4 1_6555 . 4_6565 70.0(5) 69.7(5) 70.1(5) ?
B Bi O1 1_6565 . . 146.6(6) 138.6(6) 151.0(6) ?
B Bi O1 1_6565 . 1_6555 82.4(4) 79.6(4) 84.2(4) ?
B Bi O1 1_6565 . 10_5545 141.70(13) 139.60(15) 145.23(10) ?
B Bi O1 1_6565 . 10_5555 83.5(3) 77.8(3) 86.1(4) ?
B Bi O2 1_6565 . 9_5555 131.7(4) 128.6(4) 134.9(3) ?
B Bi O2 1_6565 . 2_5555 129.6(5) 128.3(4) 130.1(5) ?
B Bi O2 1_6565 . 2_5565 86.1(5) 82.2(5) 87.8(5) ?
B Bi O2 1_6565 . 2_6555 86.0(5) 85.5(5) 86.2(5) ?
B Bi O2 1_6565 . 2_6565 19.7(5) 19.1(5) 20.0(5) ?
B Bi O2 1_6565 . 11_5555 122.5(4) 118.7(4) 126.1(4) ?
B Bi O2 1_6565 . 4_5555 126.4(6) 125.7(6) 126.8(6) ?
B Bi O2 1_6565 . 4_5565 78.5(4) 75.0(3) 80.1(4) ?
B Bi O2 1_6565 . 4_6555 74.9(6) 74.2(7) 75.2(6) ?
B Bi O2 1_6565 . 4_6565 22.5(5) 21.8(5) 22.8(5) ?
B Bi O3 1_6565 . . 73.4(7) 71.5(7) 74.8(7) ?
B Bi O3 1_6565 . 1_6555 22.9(5) 22.3(5) 23.3(5) ?
B Bi O3 1_6565 . 2_5555 86.4(5) 84.4(5) 87.7(5) ?
B Bi O3 1_6565 . 2_6555 20.2(6) 19.3(5) 21.1(6) ?
B Bi O3 1_6565 . 3_5565 101.0(4) 99.7(4) 101.5(4) ?
B Bi O3 1_6565 . 3_6565 51.4(6) 50.3(6) 52.1(6) ?
B Bi O3 1_6565 . 4_5565 91.7(6) 90.4(6) 92.3(6) ?
B Bi O3 1_6565 . 4_6565 48.1(5) 47.5(5) 48.3(5) ?
B Bi O4 1_6565 . . 90.1(6) 89.7(6) 90.4(7) ?
B Bi O4 1_6565 . 1_5565 51.3(7) 49.8(7) 52.0(7) ?
B Bi O4 1_6565 . 2_5555 124.1(8) 123.5(8) 124.4(8) ?
B Bi O4 1_6565 . 2_5565 88.8(6) 85.6(6) 90.2(6) ?
B Bi O4 1_6565 . 2_6555 87.0(9) 86.6(9) 87.3(9) ?
B Bi O4 1_6565 . 2_6565 17.3(9) 16.7(8) 17.6(9) ?
B Bi O4 1_6565 . 3_6555 72.5(5) 72.1(5) 72.7(5) ?
B Bi O4 1_6565 . 3_6565 21.3(7) 20.7(7) 21.6(7) ?
B Bi O4 1_6565 . 4_5555 112.4(11) 111.3(11) 112.9(11) ?
B Bi O4 1_6565 . 4_5565 59.4(11) 56.8(10) 60.5(11) ?
B Bi O4 1_6565 . 4_6555 70.0(5) 69.7(5) 70.1(5) ?
B Bi O4 1_6565 . 4_6565 20.2(8) 19.6(7) 20.5(8) ?
O1 Bi O1 . . 1_6555 115.9(5) 113.0(3) 122.2(8) ?
O1 Bi O1 . . 10_5545 73.5(4) 69.4(4) 78.6(5) ?
O1 Bi O1 . . 10_5555 73.6(4) 69.4(4) 78.6(5) ?
O1 Bi O2 . . 9_5555 57.0(4) 56.5(2) 58.0(5) ?
O1 Bi O2 . . 2_5555 69.3(5) 65.9(6) 71.7(5) ?
O1 Bi O2 . . 2_5565 63.9(6) 61.4(6) 65.7(6) ?
O1 Bi O2 . . 2_6555 134.8(6) 126.3(7) 140.4(7) ?
O1 Bi O2 . . 2_6565 146.5(8) 136.9(8) 152.9(8) ?
O1 Bi O2 . . 11_5555 57.0(4) 56.5(3) 58.1(5) ?
O1 Bi O2 . . 4_5555 63.8(6) 61.4(6) 65.7(6) ?
O1 Bi O2 . . 4_5565 69.3(5) 65.8(6) 71.7(5) ?
O1 Bi O2 . . 4_6555 146.3(8) 136.6(8) 152.9(8) ?
O1 Bi O2 . . 4_6565 134.8(6) 126.2(7) 140.4(7) ?
O1 Bi O3 . . . 86.9(8) 86.2(7) 87.9(7) ?
O1 Bi O3 . . 1_6555 165.7(6) 160.9(7) 170.1(6) ?
O1 Bi O3 . . 2_5555 73.4(7) 73.0(5) 74.1(5) ?
O1 Bi O3 . . 2_6555 154.3(8) 150.5(8) 157.5(8) ?
O1 Bi O3 . . 3_5565 73.4(7) 73.0(5) 74.1(5) ?
O1 Bi O3 . . 3_6565 154.1(8) 150.2(8) 157.3(8) ?
O1 Bi O3 . . 4_5565 86.9(8) 86.2(7) 87.8(7) ?
O1 Bi O3 . . 4_6565 165.4(6) 160.5(7) 169.9(6) ?
O1 Bi O4 . . . 103.5(8) 100.2(8) 105.4(8) ?
O1 Bi O4 . . 1_5565 103.6(8) 100.3(8) 105.4(8) ?
O1 Bi O4 . . 2_5555 62.3(8) 59.9(8) 64.0(8) ?
O1 Bi O4 . . 2_5565 62.3(8) 59.9(8) 63.9(8) ?
O1 Bi O4 . . 2_6555 129.4(9) 120.9(10) 134.5(9) ?
O1 Bi O4 . . 2_6565 129.6(9) 121.2(10) 134.5(9) ?
O1 Bi O4 . . 3_6555 132.9(8) 127.5(7) 135.8(8) ?
O1 Bi O4 . . 3_6565 133.0(8) 127.7(7) 135.8(8) ?
O1 Bi O4 . . 4_5555 89.1(12) 84.8(11) 92.0(12) ?
O1 Bi O4 . . 4_5565 89.2(12) 84.9(11) 92.0(12) ?
O1 Bi O4 . . 4_6555 150.8(6) 142.1(7) 156.5(6) ?
O1 Bi O4 . . 4_6565 150.9(6) 142.4(7) 156.5(6) ?
O1 Bi O1 1_6555 . 10_5545 73.5(4) 69.4(4) 78.6(5) ?
O1 Bi O1 1_6555 . 10_5555 73.6(4) 69.4(4) 78.6(5) ?
O1 Bi O2 1_6555 . 9_5555 57.0(4) 56.5(2) 58.0(5) ?
O1 Bi O2 1_6555 . 2_5555 134.8(6) 126.3(7) 140.4(7) ?
O1 Bi O2 1_6555 . 2_5565 146.5(8) 136.9(8) 152.9(8) ?
O1 Bi O2 1_6555 . 2_6555 69.3(5) 65.9(6) 71.7(5) ?
O1 Bi O2 1_6555 . 2_6565 63.9(6) 61.4(6) 65.7(6) ?
O1 Bi O2 1_6555 . 11_5555 57.0(4) 56.5(3) 58.1(5) ?
O1 Bi O2 1_6555 . 4_5555 146.3(8) 136.6(8) 152.9(8) ?
O1 Bi O2 1_6555 . 4_5565 134.8(6) 126.2(7) 140.4(7) ?
O1 Bi O2 1_6555 . 4_6555 63.8(6) 61.4(6) 65.7(6) ?
O1 Bi O2 1_6555 . 4_6565 69.3(5) 65.8(6) 71.7(5) ?
O1 Bi O3 1_6555 . . 154.3(8) 150.5(8) 157.5(8) ?
O1 Bi O3 1_6555 . 1_6555 73.4(7) 73.0(5) 74.1(5) ?
O1 Bi O3 1_6555 . 2_5555 165.7(6) 160.9(7) 170.1(6) ?
O1 Bi O3 1_6555 . 2_6555 86.9(8) 86.2(7) 87.9(7) ?
O1 Bi O3 1_6555 . 3_5565 165.4(6) 160.5(7) 169.9(6) ?
O1 Bi O3 1_6555 . 3_6565 86.9(8) 86.2(7) 87.8(7) ?
O1 Bi O3 1_6555 . 4_5565 154.1(8) 150.2(8) 157.3(8) ?
O1 Bi O3 1_6555 . 4_6565 73.4(7) 73.0(5) 74.1(5) ?
O1 Bi O4 1_6555 . . 132.9(8) 127.5(7) 135.8(8) ?
O1 Bi O4 1_6555 . 1_5565 133.0(8) 127.7(7) 135.8(8) ?
O1 Bi O4 1_6555 . 2_5555 150.8(6) 142.1(7) 156.5(6) ?
O1 Bi O4 1_6555 . 2_5565 150.9(6) 142.4(7) 156.5(6) ?
O1 Bi O4 1_6555 . 2_6555 89.1(12) 84.8(11) 92.0(12) ?
O1 Bi O4 1_6555 . 2_6565 89.2(12) 84.9(11) 92.0(12) ?
O1 Bi O4 1_6555 . 3_6555 103.5(8) 100.2(8) 105.4(8) ?
O1 Bi O4 1_6555 . 3_6565 103.6(8) 100.3(8) 105.4(8) ?
O1 Bi O4 1_6555 . 4_5555 129.4(9) 120.9(10) 134.5(9) ?
O1 Bi O4 1_6555 . 4_5565 129.6(9) 121.2(10) 134.5(9) ?
O1 Bi O4 1_6555 . 4_6555 62.3(8) 59.9(8) 64.0(8) ?
O1 Bi O4 1_6555 . 4_6565 62.3(8) 59.9(8) 63.9(8) ?
O1 Bi O1 10_5545 . 10_5555 115.1(6) 111.8(5) 117.7(6) ?
O1 Bi O2 10_5545 . 9_5555 49.8(7) 49.0(7) 51.2(7) ?
O1 Bi O2 10_5545 . 2_5555 63.0(6) 58.2(6) 65.2(6) ?
O1 Bi O2 10_5545 . 2_5565 130.4(5) 129.3(6) 132.6(5) ?
O1 Bi O2 10_5545 . 2_6555 63.0(6) 58.2(6) 65.2(6) ?
O1 Bi O2 10_5545 . 2_6565 130.4(5) 129.3(6) 132.6(5) ?
O1 Bi O2 10_5545 . 11_5555 63.4(7) 62.4(7) 64.9(7) ?
O1 Bi O2 10_5545 . 4_5555 73.0(7) 67.3(7) 75.9(7) ?
O1 Bi O2 10_5545 . 4_5565 139.2(4) 139.0(4) 140.1(4) ?
O1 Bi O2 10_5545 . 4_6555 73.0(7) 67.3(7) 75.9(7) ?
O1 Bi O2 10_5545 . 4_6565 139.2(4) 139.0(4) 140.1(4) ?
O1 Bi O3 10_5545 . . 131.2(7) 127.0(7) 134.9(8) ?
O1 Bi O3 10_5545 . 1_6555 122.0(6) 118.9(6) 124.9(6) ?
O1 Bi O3 10_5545 . 2_5555 122.0(6) 118.9(6) 124.9(6) ?
O1 Bi O3 10_5545 . 2_6555 131.2(7) 127.0(7) 134.9(8) ?
O1 Bi O3 10_5545 . 3_5565 99.2(5) 95.6(5) 102.7(6) ?
O1 Bi O3 10_5545 . 3_6565 101.4(7) 96.9(7) 105.8(8) ?
O1 Bi O3 10_5545 . 4_5565 101.4(7) 96.9(7) 105.8(8) ?
O1 Bi O3 10_5545 . 4_6565 99.2(5) 95.6(5) 102.7(6) ?
O1 Bi O4 10_5545 . . 91.0(7) 84.6(7) 93.9(6) ?
O1 Bi O4 10_5545 . 1_5565 150.9(6) 147.0(5) 157.0(8) ?
O1 Bi O4 10_5545 . 2_5555 76.9(6) 72.3(6) 79.1(6) ?
O1 Bi O4 10_5545 . 2_5565 127.0(5) 126.0(5) 129.0(6) ?
O1 Bi O4 10_5545 . 2_6555 69.9(11) 63.4(10) 73.0(11) ?
O1 Bi O4 10_5545 . 2_6565 156.7(10) 155.7(9) 158.0(10) ?
O1 Bi O4 10_5545 . 3_6555 91.0(7) 84.6(7) 93.9(6) ?
O1 Bi O4 10_5545 . 3_6565 150.9(6) 147.0(5) 157.0(8) ?
O1 Bi O4 10_5545 . 4_5555 69.9(11) 63.4(10) 73.0(11) ?
O1 Bi O4 10_5545 . 4_5565 156.7(10) 155.7(9) 158.0(10) ?
O1 Bi O4 10_5545 . 4_6555 76.9(6) 72.3(6) 79.1(6) ?
O1 Bi O4 10_5545 . 4_6565 127.0(5) 126.0(5) 129.0(6) ?
O1 Bi O2 10_5555 . 9_5555 63.4(7) 62.4(7) 65.1(7) ?
O1 Bi O2 10_5555 . 2_5555 139.2(4) 139.0(4) 140.2(4) ?
O1 Bi O2 10_5555 . 2_5565 73.1(7) 67.4(7) 75.9(7) ?
O1 Bi O2 10_5555 . 2_6555 139.2(4) 139.0(4) 140.2(4) ?
O1 Bi O2 10_5555 . 2_6565 73.1(7) 67.4(7) 75.9(7) ?
O1 Bi O2 10_5555 . 11_5555 49.8(7) 49.0(7) 51.4(7) ?
O1 Bi O2 10_5555 . 4_5555 130.4(5) 129.3(6) 132.7(5) ?
O1 Bi O2 10_5555 . 4_5565 63.0(6) 58.1(6) 65.2(6) ?
O1 Bi O2 10_5555 . 4_6555 130.4(5) 129.3(6) 132.7(5) ?
O1 Bi O2 10_5555 . 4_6565 63.0(6) 58.1(6) 65.2(6) ?
O1 Bi O3 10_5555 . . 101.7(7) 97.1(7) 106.0(8) ?
O1 Bi O3 10_5555 . 1_6555 99.4(5) 95.8(5) 102.8(6) ?
O1 Bi O3 10_5555 . 2_5555 99.4(5) 95.8(5) 102.8(6) ?
O1 Bi O3 10_5555 . 2_6555 101.7(7) 97.1(7) 106.0(8) ?
O1 Bi O3 10_5555 . 3_5565 122.2(6) 119.1(6) 125.0(6) ?
O1 Bi O3 10_5555 . 3_6565 131.5(7) 127.2(7) 135.0(8) ?
O1 Bi O3 10_5555 . 4_5565 131.5(7) 127.2(7) 135.0(8) ?
O1 Bi O3 10_5555 . 4_6565 122.2(6) 119.1(6) 125.0(6) ?
O1 Bi O4 10_5555 . . 151.0(6) 147.0(5) 157.1(7) ?
O1 Bi O4 10_5555 . 1_5565 91.1(7) 84.9(7) 93.9(6) ?
O1 Bi O4 10_5555 . 2_5555 127.1(5) 126.0(5) 129.1(6) ?
O1 Bi O4 10_5555 . 2_5565 77.0(6) 72.5(6) 79.1(6) ?
O1 Bi O4 10_5555 . 2_6555 156.7(10) 155.7(9) 158.0(10) ?
O1 Bi O4 10_5555 . 2_6565 70.0(11) 63.6(10) 73.0(11) ?
O1 Bi O4 10_5555 . 3_6555 151.0(6) 147.0(5) 157.1(7) ?
O1 Bi O4 10_5555 . 3_6565 91.1(7) 84.9(7) 93.9(6) ?
O1 Bi O4 10_5555 . 4_5555 156.7(10) 155.7(9) 158.0(10) ?
O1 Bi O4 10_5555 . 4_5565 70.0(11) 63.6(10) 73.0(11) ?
O1 Bi O4 10_5555 . 4_6555 127.1(5) 126.0(5) 129.1(6) ?
O1 Bi O4 10_5555 . 4_6565 77.0(6) 72.5(6) 79.1(6) ?
O2 Bi O2 9_5555 . 2_5555 100.2(7) 97.0(6) 103.7(7) ?
O2 Bi O2 9_5555 . 2_5565 112.3(6) 110.0(6) 115.4(6) ?
O2 Bi O2 9_5555 . 2_6555 100.2(7) 97.0(6) 103.7(7) ?
O2 Bi O2 9_5555 . 2_6565 112.3(6) 110.0(6) 115.4(6) ?
O2 Bi O2 9_5555 . 11_5555 13.5(8) 13.4(8) 13.7(8) ?
O2 Bi O2 9_5555 . 4_5555 104.0(7) 101.1(7) 107.6(7) ?
O2 Bi O2 9_5555 . 4_5565 110.5(6) 107.6(6) 113.8(6) ?
O2 Bi O2 9_5555 . 4_6555 104.0(7) 101.1(7) 107.6(7) ?
O2 Bi O2 9_5555 . 4_6565 110.5(6) 107.6(6) 113.8(6) ?
O2 Bi O3 9_5555 . . 143.0(7) 142.0(7) 144.2(7) ?
O2 Bi O3 9_5555 . 1_6555 130.0(4) 129.7(4) 130.6(4) ?
O2 Bi O3 9_5555 . 2_5555 130.0(4) 129.7(4) 130.6(4) ?
O2 Bi O3 9_5555 . 2_6555 143.0(7) 142.0(7) 144.2(7) ?
O2 Bi O3 9_5555 . 3_5565 126.2(5) 124.9(5) 127.7(4) ?
O2 Bi O3 9_5555 . 3_6565 137.1(7) 134.9(7) 139.6(7) ?
O2 Bi O3 9_5555 . 4_5565 137.1(7) 134.9(7) 139.6(7) ?
O2 Bi O3 9_5555 . 4_6565 126.2(5) 124.9(5) 127.7(4) ?
O2 Bi O4 9_5555 . . 137.7(8) 132.6(8) 142.2(8) ?
O2 Bi O4 9_5555 . 1_5565 149.8(8) 145.2(8) 154.0(8) ?
O2 Bi O4 9_5555 . 2_5555 105.8(8) 103.4(8) 108.6(9) ?
O2 Bi O4 9_5555 . 2_5565 113.2(8) 111.3(8) 115.5(8) ?
O2 Bi O4 9_5555 . 2_6555 114.6(12) 109.9(12) 119.7(12) ?
O2 Bi O4 9_5555 . 2_6565 126.9(12) 122.4(12) 131.8(12) ?
O2 Bi O4 9_5555 . 3_6555 137.7(8) 132.6(8) 142.2(8) ?
O2 Bi O4 9_5555 . 3_6565 149.8(8) 145.2(8) 154.0(8) ?
O2 Bi O4 9_5555 . 4_5555 114.6(12) 109.9(12) 119.7(12) ?
O2 Bi O4 9_5555 . 4_5565 126.9(12) 122.4(12) 131.8(12) ?
O2 Bi O4 9_5555 . 4_6555 105.8(8) 103.4(8) 108.6(9) ?
O2 Bi O4 9_5555 . 4_6565 113.2(8) 111.3(8) 115.5(8) ?
O2 Bi O2 2_5555 . 2_5565 84.8(8) 83.9(8) 85.3(7) ?
O2 Bi O2 2_5555 . 2_6555 78.1(5) 73.7(5) 80.2(6) ?
O2 Bi O2 2_5555 . 2_6565 146.5(7) 144.5(7) 147.3(7) ?
O2 Bi O2 2_5555 . 11_5555 110.4(6) 107.7(6) 113.7(6) ?
O2 Bi O2 2_5555 . 4_5555 12.3(8) 11.1(7) 12.9(8) ?
O2 Bi O2 2_5555 . 4_5565 96.6(6) 96.4(6) 96.7(6) ?
O2 Bi O2 2_5555 . 4_6555 88.7(7) 83.6(6) 91.2(7) ?
O2 Bi O2 2_5555 . 4_6565 151.6(7) 151.0(7) 152.0(7) ?
O2 Bi O3 2_5555 . . 70.2(8) 68.8(8) 71.2(8) ?
O2 Bi O3 2_5555 . 1_6555 118.5(6) 116.1(6) 120.0(6) ?
O2 Bi O3 2_5555 . 2_5555 63.1(7) 62.3(7) 63.6(7) ?
O2 Bi O3 2_5555 . 2_6555 111.7(7) 109.3(7) 113.0(7) ?
O2 Bi O3 2_5555 . 3_5565 38.6(7) 37.8(6) 39.2(7) ?
O2 Bi O3 2_5555 . 3_6565 87.6(8) 84.9(8) 89.8(8) ?
O2 Bi O3 2_5555 . 4_5565 41.6(7) 40.3(7) 42.7(8) ?
O2 Bi O3 2_5555 . 4_6565 98.4(6) 95.7(6) 100.6(6) ?
O2 Bi O4 2_5555 . . 40.0(8) 38.7(8) 40.6(8) ?
O2 Bi O4 2_5555 . 1_5565 93.1(7) 92.5(7) 93.3(7) ?
O2 Bi O4 2_5555 . 2_5555 16.8(6) 16.6(6) 16.9(6) ?
O2 Bi O4 2_5555 . 2_5565 79.8(6) 79.5(5) 79.9(6) ?
O2 Bi O4 2_5555 . 2_6555 63.2(10) 59.5(10) 65.0(10) ?
O2 Bi O4 2_5555 . 2_6565 134.7(12) 134.0(12) 135.1(12) ?
O2 Bi O4 2_5555 . 3_6555 64.5(7) 62.0(7) 65.6(7) ?
O2 Bi O4 2_5555 . 3_6565 112.5(8) 111.5(8) 112.8(8) ?
O2 Bi O4 2_5555 . 4_5555 20.2(12) 19.1(11) 20.8(12) ?
O2 Bi O4 2_5555 . 4_5565 103.5(10) 103.0(10) 103.8(10) ?
O2 Bi O4 2_5555 . 4_6555 92.7(6) 88.4(6) 94.6(6) ?
O2 Bi O4 2_5555 . 4_6565 143.1(8) 141.3(8) 143.9(8) ?
O2 Bi O2 2_5565 . 2_6555 146.5(7) 144.5(7) 147.3(7) ?
O2 Bi O2 2_5565 . 2_6565 98.6(8) 92.9(7) 101.3(8) ?
O2 Bi O2 2_5565 . 11_5555 104.2(7) 101.1(7) 107.8(7) ?
O2 Bi O2 2_5565 . 4_5555 73.1(9) 72.8(9) 73.2(9) ?
O2 Bi O2 2_5565 . 4_5565 12.3(8) 11.1(7) 12.9(8) ?
O2 Bi O2 2_5565 . 4_6555 145.5(8) 144.5(8) 146.0(8) ?
O2 Bi O2 2_5565 . 4_6565 88.7(7) 83.5(6) 91.2(7) ?
O2 Bi O3 2_5565 . . 35.0(8) 34.1(8) 35.6(8) ?
O2 Bi O3 2_5565 . 1_6555 104.2(7) 101.3(7) 106.3(7) ?
O2 Bi O3 2_5565 . 2_5555 28.8(8) 28.5(7) 28.9(8) ?
O2 Bi O3 2_5565 . 2_6555 92.0(9) 89.2(8) 94.0(9) ?
O2 Bi O3 2_5565 . 3_5565 52.1(8) 51.9(8) 52.3(8) ?
O2 Bi O3 2_5565 . 3_6565 111.3(8) 109.5(8) 112.0(8) ?
O2 Bi O3 2_5565 . 4_5565 60.5(9) 59.8(9) 60.8(9) ?
O2 Bi O3 2_5565 . 4_6565 120.6(6) 118.7(6) 121.5(7) ?
O2 Bi O4 2_5565 . . 84.0(8) 83.2(9) 84.3(8) ?
O2 Bi O4 2_5565 . 1_5565 40.7(9) 39.4(9) 41.3(9) ?
O2 Bi O4 2_5565 . 2_5555 68.0(7) 67.2(7) 68.4(7) ?
O2 Bi O4 2_5565 . 2_5565 4.6(7) 3.9(7) 5.6(7) ?
O2 Bi O4 2_5565 . 2_6555 127.4(13) 125.6(13) 128.1(13) ?
O2 Bi O4 2_5565 . 2_6565 72.2(11) 67.9(10) 74.2(11) ?
O2 Bi O4 2_5565 . 3_6555 107.0(9) 106.2(9) 107.3(9) ?
O2 Bi O4 2_5565 . 3_6565 69.3(8) 66.6(8) 70.5(8) ?
O2 Bi O4 2_5565 . 4_5555 92.3(11) 91.4(11) 92.7(11) ?
O2 Bi O4 2_5565 . 4_5565 26.8(11) 25.5(11) 27.4(12) ?
O2 Bi O4 2_5565 . 4_6555 143.6(9) 142.6(9) 144.0(9) ?
O2 Bi O4 2_5565 . 4_6565 102.2(8) 97.3(7) 104.4(8) ?
O2 Bi O2 2_6555 . 2_6565 84.8(8) 83.9(8) 85.3(7) ?
O2 Bi O2 2_6555 . 11_5555 110.4(6) 107.7(6) 113.7(6) ?
O2 Bi O2 2_6555 . 4_5555 88.7(7) 83.6(6) 91.2(7) ?
O2 Bi O2 2_6555 . 4_5565 151.6(7) 151.0(7) 152.0(7) ?
O2 Bi O2 2_6555 . 4_6555 12.3(8) 11.1(7) 12.9(8) ?
O2 Bi O2 2_6555 . 4_6565 96.6(6) 96.4(6) 96.7(6) ?
O2 Bi O3 2_6555 . . 111.7(7) 109.3(7) 113.0(7) ?
O2 Bi O3 2_6555 . 1_6555 63.1(7) 62.3(7) 63.6(7) ?
O2 Bi O3 2_6555 . 2_5555 118.5(6) 116.1(6) 120.0(6) ?
O2 Bi O3 2_6555 . 2_6555 70.2(8) 68.8(8) 71.2(8) ?
O2 Bi O3 2_6555 . 3_5565 98.4(6) 95.7(6) 100.6(6) ?
O2 Bi O3 2_6555 . 3_6565 41.6(7) 40.3(7) 42.7(8) ?
O2 Bi O3 2_6555 . 4_5565 87.6(8) 84.9(8) 89.8(8) ?
O2 Bi O3 2_6555 . 4_6565 38.6(7) 37.8(6) 39.2(7) ?
O2 Bi O4 2_6555 . . 64.5(7) 62.0(7) 65.6(7) ?
O2 Bi O4 2_6555 . 1_5565 112.5(8) 111.5(8) 112.8(8) ?
O2 Bi O4 2_6555 . 2_5555 92.7(6) 88.4(6) 94.6(6) ?
O2 Bi O4 2_6555 . 2_5565 143.1(8) 141.3(8) 143.9(8) ?
O2 Bi O4 2_6555 . 2_6555 20.2(12) 19.1(11) 20.8(12) ?
O2 Bi O4 2_6555 . 2_6565 103.5(10) 103.0(10) 103.8(10) ?
O2 Bi O4 2_6555 . 3_6555 40.0(8) 38.7(8) 40.6(8) ?
O2 Bi O4 2_6555 . 3_6565 93.1(7) 92.5(7) 93.3(7) ?
O2 Bi O4 2_6555 . 4_5555 63.2(10) 59.5(10) 65.0(10) ?
O2 Bi O4 2_6555 . 4_5565 134.7(12) 134.0(12) 135.1(12) ?
O2 Bi O4 2_6555 . 4_6555 16.8(6) 16.6(6) 16.9(6) ?
O2 Bi O4 2_6555 . 4_6565 79.8(6) 79.5(5) 79.9(6) ?
O2 Bi O2 2_6565 . 11_5555 104.2(7) 101.1(7) 107.8(7) ?
O2 Bi O2 2_6565 . 4_5555 145.5(8) 144.5(8) 146.0(8) ?
O2 Bi O2 2_6565 . 4_5565 88.7(7) 83.5(6) 91.2(7) ?
O2 Bi O2 2_6565 . 4_6555 73.1(9) 72.8(9) 73.2(9) ?
O2 Bi O2 2_6565 . 4_6565 12.3(8) 11.1(7) 12.9(8) ?
O2 Bi O3 2_6565 . . 92.0(9) 89.2(8) 94.0(9) ?
O2 Bi O3 2_6565 . 1_6555 28.8(8) 28.5(7) 28.9(8) ?
O2 Bi O3 2_6565 . 2_5555 104.2(7) 101.3(7) 106.3(7) ?
O2 Bi O3 2_6565 . 2_6555 35.0(8) 34.1(8) 35.6(8) ?
O2 Bi O3 2_6565 . 3_5565 120.6(6) 118.7(6) 121.5(7) ?
O2 Bi O3 2_6565 . 3_6565 60.5(9) 59.8(9) 60.8(9) ?
O2 Bi O3 2_6565 . 4_5565 111.3(8) 109.5(8) 112.0(8) ?
O2 Bi O3 2_6565 . 4_6565 52.1(8) 51.9(8) 52.3(8) ?
O2 Bi O4 2_6565 . . 107.0(9) 106.2(9) 107.3(9) ?
O2 Bi O4 2_6565 . 1_5565 69.3(8) 66.6(8) 70.5(8) ?
O2 Bi O4 2_6565 . 2_5555 143.6(9) 142.6(9) 144.0(9) ?
O2 Bi O4 2_6565 . 2_5565 102.2(8) 97.3(7) 104.4(8) ?
O2 Bi O4 2_6565 . 2_6555 92.3(11) 91.4(11) 92.7(11) ?
O2 Bi O4 2_6565 . 2_6565 26.8(11) 25.5(11) 27.4(12) ?
O2 Bi O4 2_6565 . 3_6555 84.0(8) 83.2(9) 84.3(8) ?
O2 Bi O4 2_6565 . 3_6565 40.7(9) 39.4(9) 41.3(9) ?
O2 Bi O4 2_6565 . 4_5555 127.4(13) 125.6(13) 128.1(13) ?
O2 Bi O4 2_6565 . 4_5565 72.2(11) 67.9(10) 74.2(11) ?
O2 Bi O4 2_6565 . 4_6555 68.0(7) 67.2(7) 68.4(7) ?
O2 Bi O4 2_6565 . 4_6565 4.6(7) 3.9(7) 5.6(7) ?
O2 Bi O2 11_5555 . 4_5555 112.2(6) 110.0(6) 115.2(6) ?
O2 Bi O2 11_5555 . 4_5565 100.2(7) 97.0(6) 103.8(7) ?
O2 Bi O2 11_5555 . 4_6555 112.2(6) 110.0(6) 115.2(6) ?
O2 Bi O2 11_5555 . 4_6565 100.2(7) 97.0(6) 103.8(7) ?
O2 Bi O3 11_5555 . . 137.3(7) 135.0(7) 139.8(7) ?
O2 Bi O3 11_5555 . 1_6555 126.3(5) 124.9(5) 127.8(4) ?
O2 Bi O3 11_5555 . 2_5555 126.3(5) 124.9(5) 127.8(4) ?
O2 Bi O3 11_5555 . 2_6555 137.3(7) 135.0(7) 139.8(7) ?
O2 Bi O3 11_5555 . 3_5565 130.0(4) 129.7(4) 130.6(4) ?
O2 Bi O3 11_5555 . 3_6565 143.0(7) 142.0(7) 144.1(7) ?
O2 Bi O3 11_5555 . 4_5565 143.0(7) 142.0(7) 144.1(7) ?
O2 Bi O3 11_5555 . 4_6565 130.0(4) 129.7(4) 130.6(4) ?
O2 Bi O4 11_5555 . . 149.6(8) 145.0(8) 154.0(8) ?
O2 Bi O4 11_5555 . 1_5565 137.9(8) 132.8(8) 142.3(8) ?
O2 Bi O4 11_5555 . 2_5555 113.1(8) 111.3(8) 115.4(8) ?
O2 Bi O4 11_5555 . 2_5565 106.0(8) 103.4(8) 108.7(9) ?
O2 Bi O4 11_5555 . 2_6555 126.7(12) 122.2(12) 131.6(12) ?
O2 Bi O4 11_5555 . 2_6565 114.8(12) 110.0(12) 119.8(12) ?
O2 Bi O4 11_5555 . 3_6555 149.6(8) 145.0(8) 154.0(8) ?
O2 Bi O4 11_5555 . 3_6565 137.9(8) 132.8(8) 142.3(8) ?
O2 Bi O4 11_5555 . 4_5555 126.7(12) 122.2(12) 131.6(12) ?
O2 Bi O4 11_5555 . 4_5565 114.8(12) 110.0(12) 119.8(12) ?
O2 Bi O4 11_5555 . 4_6555 113.1(8) 111.3(8) 115.4(8) ?
O2 Bi O4 11_5555 . 4_6565 106.0(8) 103.4(8) 108.7(9) ?
O2 Bi O2 4_5555 . 4_5565 84.8(8) 83.9(8) 85.3(7) ?
O2 Bi O2 4_5555 . 4_6555 98.5(8) 92.6(7) 101.3(8) ?
O2 Bi O2 4_5555 . 4_6565 146.5(7) 144.5(7) 147.3(7) ?
O2 Bi O3 4_5555 . . 60.5(9) 59.7(9) 60.8(9) ?
O2 Bi O3 4_5555 . 1_6555 120.5(6) 118.5(6) 121.5(7) ?
O2 Bi O3 4_5555 . 2_5555 52.1(8) 51.9(8) 52.3(8) ?
O2 Bi O3 4_5555 . 2_6555 111.2(8) 109.3(8) 112.0(8) ?
O2 Bi O3 4_5555 . 3_5565 28.8(8) 28.5(7) 28.9(8) ?
O2 Bi O3 4_5555 . 3_6565 91.8(9) 88.9(8) 94.0(9) ?
O2 Bi O3 4_5555 . 4_5565 35.0(8) 34.1(8) 35.6(8) ?
O2 Bi O3 4_5555 . 4_6565 104.0(7) 101.1(7) 106.2(7) ?
O2 Bi O4 4_5555 . . 40.7(9) 39.3(9) 41.3(9) ?
O2 Bi O4 4_5555 . 1_5565 84.0(8) 83.3(9) 84.3(8) ?
O2 Bi O4 4_5555 . 2_5555 4.6(7) 3.9(7) 5.6(7) ?
O2 Bi O4 4_5555 . 2_5565 68.0(7) 67.2(7) 68.4(7) ?
O2 Bi O4 4_5555 . 2_6555 72.1(11) 67.7(10) 74.2(11) ?
O2 Bi O4 4_5555 . 2_6565 127.5(13) 125.8(13) 128.1(13) ?
O2 Bi O4 4_5555 . 3_6555 69.2(8) 66.5(8) 70.4(8) ?
O2 Bi O4 4_5555 . 3_6565 107.0(9) 106.3(9) 107.3(9) ?
O2 Bi O4 4_5555 . 4_5555 26.8(11) 25.4(11) 27.4(12) ?
O2 Bi O4 4_5555 . 4_5565 92.4(11) 91.5(11) 92.7(11) ?
O2 Bi O4 4_5555 . 4_6555 102.1(8) 97.1(7) 104.4(8) ?
O2 Bi O4 4_5555 . 4_6565 143.6(9) 142.4(9) 144.0(9) ?
O2 Bi O2 4_5565 . 4_6555 146.5(7) 144.5(7) 147.3(7) ?
O2 Bi O2 4_5565 . 4_6565 78.0(5) 73.7(5) 80.2(6) ?
O2 Bi O3 4_5565 . . 41.6(7) 40.3(7) 42.8(8) ?
O2 Bi O3 4_5565 . 1_6555 98.4(6) 95.7(6) 100.7(6) ?
O2 Bi O3 4_5565 . 2_5555 38.6(7) 37.8(6) 39.2(7) ?
O2 Bi O3 4_5565 . 2_6555 87.7(8) 84.8(8) 89.9(8) ?
O2 Bi O3 4_5565 . 3_5565 63.2(7) 62.3(7) 63.6(7) ?
O2 Bi O3 4_5565 . 3_6565 111.8(7) 109.5(7) 113.0(7) ?
O2 Bi O3 4_5565 . 4_5565 70.3(8) 68.9(8) 71.2(8) ?
O2 Bi O3 4_5565 . 4_6565 118.6(6) 116.3(6) 120.0(6) ?
O2 Bi O4 4_5565 . . 93.1(7) 92.4(7) 93.3(7) ?
O2 Bi O4 4_5565 . 1_5565 40.0(8) 38.6(8) 40.6(8) ?
O2 Bi O4 4_5565 . 2_5555 79.8(6) 79.5(5) 79.9(6) ?
O2 Bi O4 4_5565 . 2_5565 16.8(6) 16.6(6) 16.9(6) ?
O2 Bi O4 4_5565 . 2_6555 134.7(12) 133.9(12) 135.1(12) ?
O2 Bi O4 4_5565 . 2_6565 63.2(10) 59.4(9) 64.9(10) ?
O2 Bi O4 4_5565 . 3_6555 112.5(8) 111.5(8) 112.8(8) ?
O2 Bi O4 4_5565 . 3_6565 64.5(7) 62.0(7) 65.6(7) ?
O2 Bi O4 4_5565 . 4_5555 103.5(10) 102.9(10) 103.8(10) ?
O2 Bi O4 4_5565 . 4_5565 20.2(12) 19.1(11) 20.8(12) ?
O2 Bi O4 4_5565 . 4_6555 143.1(8) 141.2(8) 143.9(8) ?
O2 Bi O4 4_5565 . 4_6565 92.6(6) 88.4(6) 94.6(6) ?
O2 Bi O2 4_6555 . 4_6565 84.8(8) 83.9(8) 85.3(7) ?
O2 Bi O3 4_6555 . . 111.2(8) 109.3(8) 112.0(8) ?
O2 Bi O3 4_6555 . 1_6555 52.1(8) 51.9(8) 52.3(8) ?
O2 Bi O3 4_6555 . 2_5555 120.5(6) 118.5(6) 121.5(7) ?
O2 Bi O3 4_6555 . 2_6555 60.5(9) 59.7(9) 60.8(9) ?
O2 Bi O3 4_6555 . 3_5565 104.0(7) 101.1(7) 106.2(7) ?
O2 Bi O3 4_6555 . 3_6565 35.0(8) 34.1(8) 35.6(8) ?
O2 Bi O3 4_6555 . 4_5565 91.8(9) 88.9(8) 94.0(9) ?
O2 Bi O3 4_6555 . 4_6565 28.8(8) 28.5(7) 28.9(8) ?
O2 Bi O4 4_6555 . . 69.2(8) 66.5(8) 70.4(8) ?
O2 Bi O4 4_6555 . 1_5565 107.0(9) 106.3(9) 107.3(9) ?
O2 Bi O4 4_6555 . 2_5555 102.1(8) 97.1(7) 104.4(8) ?
O2 Bi O4 4_6555 . 2_5565 143.6(9) 142.4(9) 144.0(9) ?
O2 Bi O4 4_6555 . 2_6555 26.8(11) 25.4(11) 27.4(12) ?
O2 Bi O4 4_6555 . 2_6565 92.4(11) 91.5(11) 92.7(11) ?
O2 Bi O4 4_6555 . 3_6555 40.7(9) 39.3(9) 41.3(9) ?
O2 Bi O4 4_6555 . 3_6565 84.0(8) 83.3(9) 84.3(8) ?
O2 Bi O4 4_6555 . 4_5555 72.1(11) 67.7(10) 74.2(11) ?
O2 Bi O4 4_6555 . 4_5565 127.5(13) 125.8(13) 128.1(13) ?
O2 Bi O4 4_6555 . 4_6555 4.6(7) 3.9(7) 5.6(7) ?
O2 Bi O4 4_6555 . 4_6565 68.0(7) 67.2(7) 68.4(7) ?
O2 Bi O3 4_6565 . . 87.7(8) 84.8(8) 89.9(8) ?
O2 Bi O3 4_6565 . 1_6555 38.6(7) 37.8(6) 39.2(7) ?
O2 Bi O3 4_6565 . 2_5555 98.4(6) 95.7(6) 100.7(6) ?
O2 Bi O3 4_6565 . 2_6555 41.6(7) 40.3(7) 42.8(8) ?
O2 Bi O3 4_6565 . 3_5565 118.6(6) 116.3(6) 120.0(6) ?
O2 Bi O3 4_6565 . 3_6565 70.3(8) 68.9(8) 71.2(8) ?
O2 Bi O3 4_6565 . 4_5565 111.8(7) 109.5(7) 113.0(7) ?
O2 Bi O3 4_6565 . 4_6565 63.2(7) 62.3(7) 63.6(7) ?
O2 Bi O4 4_6565 . . 112.5(8) 111.5(8) 112.8(8) ?
O2 Bi O4 4_6565 . 1_5565 64.5(7) 62.0(7) 65.6(7) ?
O2 Bi O4 4_6565 . 2_5555 143.1(8) 141.2(8) 143.9(8) ?
O2 Bi O4 4_6565 . 2_5565 92.6(6) 88.4(6) 94.6(6) ?
O2 Bi O4 4_6565 . 2_6555 103.5(10) 102.9(10) 103.8(10) ?
O2 Bi O4 4_6565 . 2_6565 20.2(12) 19.1(11) 20.8(12) ?
O2 Bi O4 4_6565 . 3_6555 93.1(7) 92.4(7) 93.3(7) ?
O2 Bi O4 4_6565 . 3_6565 40.0(8) 38.6(8) 40.6(8) ?
O2 Bi O4 4_6565 . 4_5555 134.7(12) 133.9(12) 135.1(12) ?
O2 Bi O4 4_6565 . 4_5565 63.2(10) 59.4(9) 64.9(10) ?
O2 Bi O4 4_6565 . 4_6555 79.8(6) 79.5(5) 79.9(6) ?
O2 Bi O4 4_6565 . 4_6565 16.8(6) 16.6(6) 16.9(6) ?
O3 Bi O3 . . 1_6555 83.5(8) 82.0(8) 84.2(8) ?
O3 Bi O3 . . 2_5555 13.8(8) 13.8(8) 13.8(8) ?
O3 Bi O3 . . 2_6555 69.7(10) 68.3(10) 70.4(10) ?
O3 Bi O3 . . 3_5565 31.8(8) 31.2(8) 32.1(8) ?
O3 Bi O3 . . 3_6565 78.7(9) 78.2(9) 79.0(9) ?
O3 Bi O3 . . 4_5565 31.8(8) 31.6(8) 31.9(9) ?
O3 Bi O3 . . 4_6565 90.5(8) 90.0(8) 90.7(8) ?
O3 Bi O4 . . . 52.2(7) 51.0(8) 52.9(7) ?
O3 Bi O4 . . 1_5565 23.8(9) 22.8(9) 24.6(9) ?
O3 Bi O4 . . 2_5555 56.1(9) 55.0(9) 56.9(9) ?
O3 Bi O4 . . 2_5565 32.5(10) 31.6(9) 33.4(10) ?
O3 Bi O4 . . 2_6555 93.3(13) 91.3(12) 94.2(13) ?
O3 Bi O4 . . 2_6565 68.0(13) 65.7(13) 69.6(13) ?
O3 Bi O4 . . 3_6555 72.0(9) 70.8(9) 72.6(9) ?
O3 Bi O4 . . 3_6565 52.3(10) 50.9(10) 53.3(10) ?
O3 Bi O4 . . 4_5555 67.9(11) 66.7(11) 68.4(11) ?
O3 Bi O4 . . 4_5565 36.0(11) 35.0(11) 36.7(11) ?
O3 Bi O4 . . 4_6555 110.2(10) 108.7(10) 110.9(10) ?
O3 Bi O4 . . 4_6565 93.4(10) 91.0(10) 95.1(10) ?
O3 Bi O3 1_6555 . 2_5555 97.3(7) 95.8(7) 98.0(6) ?
O3 Bi O3 1_6555 . 2_6555 13.8(8) 13.8(8) 13.8(8) ?
O3 Bi O3 1_6555 . 3_5565 103.0(6) 102.5(6) 103.3(6) ?
O3 Bi O3 1_6555 . 3_6565 31.8(8) 31.3(8) 32.1(8) ?
O3 Bi O3 1_6555 . 4_5565 90.5(8) 90.0(8) 90.7(8) ?
O3 Bi O3 1_6555 . 4_6565 25.5(7) 25.4(7) 25.6(7) ?
O3 Bi O4 1_6555 . . 80.1(8) 79.1(8) 80.5(8) ?
O3 Bi O4 1_6555 . 1_5565 65.5(9) 64.1(9) 66.3(9) ?
O3 Bi O4 1_6555 . 2_5555 120.5(9) 118.9(9) 121.2(9) ?
O3 Bi O4 1_6555 . 2_5565 106.1(9) 103.7(9) 107.8(9) ?
O3 Bi O4 1_6555 . 2_6555 65.6(10) 64.9(10) 65.8(10) ?
O3 Bi O4 1_6555 . 2_6565 40.4(10) 39.8(10) 40.7(10) ?
O3 Bi O4 1_6555 . 3_6555 55.2(7) 54.5(7) 55.6(7) ?
O3 Bi O4 1_6555 . 3_6565 35.6(8) 34.8(8) 36.0(8) ?
O3 Bi O4 1_6555 . 4_5555 99.0(12) 97.2(12) 99.9(12) ?
O3 Bi O4 1_6555 . 4_5565 79.0(12) 76.8(12) 80.5(12) ?
O3 Bi O4 1_6555 . 4_6555 47.3(7) 46.6(7) 47.7(7) ?
O3 Bi O4 1_6555 . 4_6565 24.7(8) 24.1(8) 25.2(8) ?
O3 Bi O3 2_5555 . 2_6555 83.5(8) 82.0(8) 84.2(8) ?
O3 Bi O3 2_5555 . 3_5565 25.5(7) 25.4(7) 25.6(7) ?
O3 Bi O3 2_5555 . 3_6565 90.5(8) 90.0(8) 90.7(8) ?
O3 Bi O3 2_5555 . 4_5565 31.8(8) 31.3(8) 32.1(8) ?
O3 Bi O3 2_5555 . 4_6565 103.0(6) 102.5(6) 103.3(6) ?
O3 Bi O4 2_5555 . . 55.2(7) 54.5(7) 55.6(7) ?
O3 Bi O4 2_5555 . 1_5565 35.6(8) 34.8(8) 36.0(8) ?
O3 Bi O4 2_5555 . 2_5555 47.3(7) 46.6(7) 47.7(7) ?
O3 Bi O4 2_5555 . 2_5565 24.7(8) 24.1(8) 25.2(8) ?
O3 Bi O4 2_5555 . 2_6555 99.0(12) 97.2(12) 99.9(12) ?
O3 Bi O4 2_5555 . 2_6565 79.0(12) 76.8(12) 80.5(12) ?
O3 Bi O4 2_5555 . 3_6555 80.1(8) 79.1(8) 80.5(8) ?
O3 Bi O4 2_5555 . 3_6565 65.5(9) 64.1(9) 66.3(9) ?
O3 Bi O4 2_5555 . 4_5555 65.6(10) 64.9(10) 65.8(10) ?
O3 Bi O4 2_5555 . 4_5565 40.4(10) 39.8(10) 40.7(10) ?
O3 Bi O4 2_5555 . 4_6555 120.5(9) 118.9(9) 121.2(9) ?
O3 Bi O4 2_5555 . 4_6565 106.1(9) 103.7(9) 107.8(9) ?
O3 Bi O3 2_6555 . 3_5565 90.5(8) 90.0(8) 90.7(8) ?
O3 Bi O3 2_6555 . 3_6565 31.8(8) 31.6(8) 31.9(9) ?
O3 Bi O3 2_6555 . 4_5565 78.7(9) 78.2(9) 79.0(9) ?
O3 Bi O3 2_6555 . 4_6565 31.8(8) 31.2(8) 32.1(8) ?
O3 Bi O4 2_6555 . . 72.0(9) 70.8(9) 72.6(9) ?
O3 Bi O4 2_6555 . 1_5565 52.3(10) 50.9(10) 53.3(10) ?
O3 Bi O4 2_6555 . 2_5555 110.2(10) 108.7(10) 110.9(10) ?
O3 Bi O4 2_6555 . 2_5565 93.4(10) 91.0(10) 95.1(10) ?
O3 Bi O4 2_6555 . 2_6555 67.9(11) 66.7(11) 68.4(11) ?
O3 Bi O4 2_6555 . 2_6565 36.0(11) 35.0(11) 36.7(11) ?
O3 Bi O4 2_6555 . 3_6555 52.2(7) 51.0(8) 52.9(7) ?
O3 Bi O4 2_6555 . 3_6565 23.8(9) 22.8(9) 24.6(9) ?
O3 Bi O4 2_6555 . 4_5555 93.3(13) 91.3(12) 94.2(13) ?
O3 Bi O4 2_6555 . 4_5565 68.0(13) 65.7(13) 69.6(13) ?
O3 Bi O4 2_6555 . 4_6555 56.1(9) 55.0(9) 56.9(9) ?
O3 Bi O4 2_6555 . 4_6565 32.5(10) 31.6(9) 33.4(10) ?
O3 Bi O3 3_5565 . 3_6565 83.4(8) 81.9(8) 84.2(8) ?
O3 Bi O3 3_5565 . 4_5565 13.8(8) 13.7(8) 13.8(8) ?
O3 Bi O3 3_5565 . 4_6565 97.2(7) 95.6(7) 98.0(6) ?
O3 Bi O4 3_5565 . . 35.5(8) 34.7(8) 36.0(8) ?
O3 Bi O4 3_5565 . 1_5565 55.3(7) 54.6(7) 55.6(7) ?
O3 Bi O4 3_5565 . 2_5555 24.6(8) 24.1(8) 25.2(8) ?
O3 Bi O4 3_5565 . 2_5565 47.3(7) 46.7(7) 47.7(7) ?
O3 Bi O4 3_5565 . 2_6555 78.8(12) 76.6(11) 80.5(12) ?
O3 Bi O4 3_5565 . 2_6565 99.1(12) 97.3(12) 99.9(12) ?
O3 Bi O4 3_5565 . 3_6555 65.4(9) 64.0(9) 66.3(9) ?
O3 Bi O4 3_5565 . 3_6565 80.2(8) 79.2(8) 80.5(8) ?
O3 Bi O4 3_5565 . 4_5555 40.4(10) 39.8(10) 40.7(10) ?
O3 Bi O4 3_5565 . 4_5565 65.6(10) 65.0(10) 65.8(10) ?
O3 Bi O4 3_5565 . 4_6555 106.0(9) 103.5(9) 107.8(9) ?
O3 Bi O4 3_5565 . 4_6565 120.6(9) 119.1(9) 121.2(9) ?
O3 Bi O3 3_6565 . 4_5565 69.6(10) 68.1(10) 70.4(10) ?
O3 Bi O3 3_6565 . 4_6565 13.8(8) 13.7(8) 13.8(8) ?
O3 Bi O4 3_6565 . . 52.2(10) 50.8(10) 53.2(10) ?
O3 Bi O4 3_6565 . 1_5565 72.1(9) 70.9(9) 72.6(9) ?
O3 Bi O4 3_6565 . 2_5555 93.3(10) 90.8(10) 95.1(10) ?
O3 Bi O4 3_6565 . 2_5565 110.3(10) 108.8(10) 110.9(10) ?
O3 Bi O4 3_6565 . 2_6555 36.0(11) 34.9(11) 36.7(11) ?
O3 Bi O4 3_6565 . 2_6565 67.9(11) 66.8(11) 68.4(11) ?
O3 Bi O4 3_6565 . 3_6555 23.8(9) 22.8(9) 24.6(9) ?
O3 Bi O4 3_6565 . 3_6565 52.3(7) 51.1(8) 52.9(7) ?
O3 Bi O4 3_6565 . 4_5555 67.9(13) 65.6(13) 69.6(13) ?
O3 Bi O4 3_6565 . 4_5565 93.4(13) 91.5(12) 94.2(13) ?
O3 Bi O4 3_6565 . 4_6555 32.4(10) 31.5(9) 33.3(10) ?
O3 Bi O4 3_6565 . 4_6565 56.2(9) 55.1(9) 56.9(9) ?
O3 Bi O3 4_5565 . 4_6565 83.4(8) 81.9(8) 84.2(8) ?
O3 Bi O4 4_5565 . . 23.8(9) 22.8(9) 24.6(9) ?
O3 Bi O4 4_5565 . 1_5565 52.3(7) 51.1(8) 52.9(7) ?
O3 Bi O4 4_5565 . 2_5555 32.4(10) 31.5(9) 33.3(10) ?
O3 Bi O4 4_5565 . 2_5565 56.2(9) 55.1(9) 56.9(9) ?
O3 Bi O4 4_5565 . 2_6555 67.9(13) 65.6(13) 69.6(13) ?
O3 Bi O4 4_5565 . 2_6565 93.4(13) 91.5(12) 94.2(13) ?
O3 Bi O4 4_5565 . 3_6555 52.2(10) 50.8(10) 53.2(10) ?
O3 Bi O4 4_5565 . 3_6565 72.1(9) 70.9(9) 72.6(9) ?
O3 Bi O4 4_5565 . 4_5555 36.0(11) 34.9(11) 36.7(11) ?
O3 Bi O4 4_5565 . 4_5565 67.9(11) 66.8(11) 68.4(11) ?
O3 Bi O4 4_5565 . 4_6555 93.3(10) 90.8(10) 95.1(10) ?
O3 Bi O4 4_5565 . 4_6565 110.3(10) 108.8(10) 110.9(10) ?
O3 Bi O4 4_6565 . . 65.4(9) 64.0(9) 66.3(9) ?
O3 Bi O4 4_6565 . 1_5565 80.2(8) 79.2(8) 80.5(8) ?
O3 Bi O4 4_6565 . 2_5555 106.0(9) 103.5(9) 107.8(9) ?
O3 Bi O4 4_6565 . 2_5565 120.6(9) 119.1(9) 121.2(9) ?
O3 Bi O4 4_6565 . 2_6555 40.4(10) 39.8(10) 40.7(10) ?
O3 Bi O4 4_6565 . 2_6565 65.6(10) 65.0(10) 65.8(10) ?
O3 Bi O4 4_6565 . 3_6555 35.5(8) 34.7(8) 36.0(8) ?
O3 Bi O4 4_6565 . 3_6565 55.3(7) 54.6(7) 55.6(7) ?
O3 Bi O4 4_6565 . 4_5555 78.8(12) 76.6(11) 80.5(12) ?
O3 Bi O4 4_6565 . 4_5565 99.1(12) 97.3(12) 99.9(12) ?
O3 Bi O4 4_6565 . 4_6555 24.6(8) 24.1(8) 25.2(8) ?
O3 Bi O4 4_6565 . 4_6565 47.3(7) 46.7(7) 47.7(7) ?
O4 Bi O4 . . 1_5565 66.9(7) 66.5(6) 67.1(7) ?
O4 Bi O4 . . 2_5555 41.5(11) 40.3(10) 42.0(11) ?
O4 Bi O4 . . 2_5565 79.8(8) 79.5(8) 80.0(8) ?
O4 Bi O4 . . 2_6555 44.3(13) 42.8(12) 45.1(13) ?
O4 Bi O4 . . 2_6565 98.6(12) 98.0(12) 99.0(12) ?
O4 Bi O4 . . 3_6555 30.9(10) 30.0(10) 31.3(10) ?
O4 Bi O4 . . 3_6565 75.4(8) 75.0(8) 75.6(8) ?
O4 Bi O4 . . 4_5555 22.9(12) 21.8(12) 23.3(12) ?
O4 Bi O4 . . 4_5565 87.0(11) 86.5(11) 87.3(11) ?
O4 Bi O4 . . 4_6555 71.1(10) 68.8(9) 72.1(10) ?
O4 Bi O4 . . 4_6565 104.0(10) 103.5(10) 104.3(10) ?
O4 Bi O4 1_5565 . 2_5555 79.8(8) 79.5(8) 80.0(8) ?
O4 Bi O4 1_5565 . 2_5565 41.5(11) 40.3(10) 42.0(11) ?
O4 Bi O4 1_5565 . 2_6555 98.6(12) 97.8(12) 99.0(12) ?
O4 Bi O4 1_5565 . 2_6565 44.4(13) 42.9(12) 45.1(13) ?
O4 Bi O4 1_5565 . 3_6555 75.4(8) 75.0(8) 75.6(8) ?
O4 Bi O4 1_5565 . 3_6565 30.9(10) 30.1(10) 31.3(10) ?
O4 Bi O4 1_5565 . 4_5555 87.1(11) 86.5(11) 87.3(11) ?
O4 Bi O4 1_5565 . 4_5565 22.9(12) 21.8(12) 23.3(12) ?
O4 Bi O4 1_5565 . 4_6555 104.0(10) 103.6(10) 104.3(10) ?
O4 Bi O4 1_5565 . 4_6565 71.1(10) 68.9(9) 72.1(10) ?
O4 Bi O4 2_5555 . 2_5565 62.9(5) 62.8(5) 63.0(5) ?
O4 Bi O4 2_5555 . 2_6555 75.5(11) 72.0(11) 77.1(12) ?
O4 Bi O4 2_5555 . 2_6565 123.7(13) 122.3(12) 124.2(13) ?
O4 Bi O4 2_5555 . 3_6555 71.1(10) 68.8(9) 72.1(10) ?
O4 Bi O4 2_5555 . 3_6565 104.0(10) 103.6(10) 104.3(10) ?
O4 Bi O4 2_5555 . 4_5555 30.0(11) 29.5(11) 30.3(12) ?
O4 Bi O4 2_5555 . 4_5565 87.4(10) 87.0(10) 87.6(10) ?
O4 Bi O4 2_5555 . 4_6555 105.6(8) 101.4(7) 107.4(8) ?
O4 Bi O4 2_5555 . 4_6565 142.4(11) 141.8(11) 142.7(11) ?
O4 Bi O4 2_5565 . 2_6555 123.6(13) 122.2(12) 124.2(13) ?
O4 Bi O4 2_5565 . 2_6565 75.6(11) 72.1(11) 77.1(12) ?
O4 Bi O4 2_5565 . 3_6555 104.0(10) 103.5(10) 104.3(10) ?
O4 Bi O4 2_5565 . 3_6565 71.1(10) 68.9(9) 72.1(10) ?
O4 Bi O4 2_5565 . 4_5555 87.4(10) 87.1(10) 87.6(10) ?
O4 Bi O4 2_5565 . 4_5565 30.0(11) 29.5(11) 30.3(12) ?
O4 Bi O4 2_5565 . 4_6555 142.4(11) 141.8(11) 142.7(11) ?
O4 Bi O4 2_5565 . 4_6565 105.6(8) 101.6(7) 107.4(8) ?
O4 Bi O4 2_6555 . 2_6565 103.9(13) 103.2(13) 104.2(13) ?
O4 Bi O4 2_6555 . 3_6555 22.9(12) 21.8(12) 23.3(12) ?
O4 Bi O4 2_6555 . 3_6565 87.1(11) 86.5(11) 87.3(11) ?
O4 Bi O4 2_6555 . 4_5555 45.5(14) 42.5(13) 46.9(14) ?
O4 Bi O4 2_6555 . 4_5565 121.8(15) 121.0(15) 122.3(15) ?
O4 Bi O4 2_6555 . 4_6555 30.0(11) 29.5(11) 30.3(12) ?
O4 Bi O4 2_6555 . 4_6565 87.4(10) 87.1(10) 87.6(10) ?
O4 Bi O4 2_6565 . 3_6555 87.0(11) 86.5(11) 87.3(11) ?
O4 Bi O4 2_6565 . 3_6565 22.9(12) 21.8(12) 23.3(12) ?
O4 Bi O4 2_6565 . 4_5555 121.8(15) 121.0(15) 122.3(15) ?
O4 Bi O4 2_6565 . 4_5565 45.5(14) 42.7(13) 46.9(14) ?
O4 Bi O4 2_6565 . 4_6555 87.4(10) 87.0(10) 87.6(10) ?
O4 Bi O4 2_6565 . 4_6565 30.0(11) 29.5(11) 30.3(12) ?
O4 Bi O4 3_6555 . 3_6565 66.9(7) 66.5(6) 67.1(7) ?
O4 Bi O4 3_6555 . 4_5555 44.3(13) 42.8(12) 45.1(13) ?
O4 Bi O4 3_6555 . 4_5565 98.6(12) 98.0(12) 99.0(12) ?
O4 Bi O4 3_6555 . 4_6555 41.5(11) 40.3(10) 42.0(11) ?
O4 Bi O4 3_6555 . 4_6565 79.8(8) 79.5(8) 80.0(8) ?
O4 Bi O4 3_6565 . 4_5555 98.6(12) 97.8(12) 99.0(12) ?
O4 Bi O4 3_6565 . 4_5565 44.4(13) 42.9(12) 45.1(13) ?
O4 Bi O4 3_6565 . 4_6555 79.8(8) 79.5(8) 80.0(8) ?
O4 Bi O4 3_6565 . 4_6565 41.5(11) 40.3(10) 42.0(11) ?
O4 Bi O4 4_5555 . 4_5565 103.9(13) 103.2(13) 104.2(13) ?
O4 Bi O4 4_5555 . 4_6555 75.5(11) 72.0(11) 77.1(12) ?
O4 Bi O4 4_5555 . 4_6565 123.6(13) 122.2(12) 124.2(13) ?
O4 Bi O4 4_5565 . 4_6555 123.7(13) 122.3(12) 124.2(13) ?
O4 Bi O4 4_5565 . 4_6565 75.6(11) 72.1(11) 77.1(12) ?
O4 Bi O4 4_6555 . 4_6565 62.9(5) 62.8(5) 63.0(5) ?
Bi I Bi 1_4545 . 1_4555 70.50(6) 68.43(6) 71.82(6) ?
Bi I Bi 1_4545 . 1_5545 66.90(5) 65.81(4) 68.82(5) ?
Bi I Bi 1_4545 . . 105.90(5) 105.61(5) 106.16(5) ?
Bi I Bi 1_4545 . 9_4445 127.02(5) 124.50(6) 129.77(6) ?
Bi I Bi 1_4545 . 2_5545 74.08(5) 71.52(6) 77.20(6) ?
Bi I Bi 1_4545 . 2_5555 113.05(4) 111.20(4) 114.19(4) ?
Bi I Bi 1_4545 . 2_6545 109.51(7) 107.12(6) 114.65(10) ?
Bi I Bi 1_4545 . 2_6555 177.87(6) 176.60(9) 180 ?
Bi I Bi 1_4545 . 10_5545 52.95(4) 52.59(4) 53.09(4) ?
Bi I I 1_4545 . 1_4555 56.55(4) 55.59(4) 57.09(4) ?
Bi I I 1_4545 . 1_5545 55.66(4) 54.09(4) 57.33(6) ?
Bi I I 1_4545 . 1_5565 126.20(4) 125.74(5) 126.44(3) ?
Bi I I 1_4545 . 1_6555 123.45(5) 122.91(4) 124.41(6) ?
Bi I B 1_4545 . 1_4555 55.68(3) 54.97(3) 56.40(3) ?
Bi I B 1_4545 . 1_5545 53.78(4) 53.56(3) 54.26(5) ?
Bi I B 1_4545 . . 91.53(5) 57.33(6) 125.74(5) ?
Bi I B 1_4545 . 1_5565 124.22(4) 122.67(6) 125.81(4) ?
Bi I B 1_4545 . 1_6555 124.37(5) 123.78(5) 124.96(5) ?
Bi I O2 1_4545 . . 114.3(12) 114.3(12) 114.3(12) ?
Bi I O2 1_4545 . 2_5555 44.2(9) 44.2(9) 44.2(9) ?
Bi I O2 1_4545 . 3_5555 138.0(8) 138.0(8) 138.0(8) ?
Bi I O2 1_4545 . 4_5555 62.6(12) 62.6(12) 62.6(12) ?
Bi I O3 1_4545 . 1_5545 70.4(13) 70.4(13) 70.4(13) ?
Bi I O3 1_4545 . 2_5545 41.3(8) 41.3(8) 41.3(8) ?
Bi I O3 1_4545 . 3_5565 107.0(13) 107.0(13) 107.0(13) ?
Bi I O3 1_4545 . 4_5565 135.3(8) 135.3(8) 135.3(8) ?
Bi I O4 1_4545 . . 144.9(5) 143.3(6) 146.4(5) ?
Bi I O4 1_4545 . 2_5555 35.2(5) 31.1(6) 39.3(4) ?
Bi I O4 1_4545 . 3_5555 86.2(18) 85.3(19) 87.2(18) ?
Bi I O4 1_4545 . 4_5555 93.9(18) 91.6(18) 96.2(18) ?
Bi I Bi 1_4555 . 1_5545 105.90(5) 105.61(5) 106.16(5) ?
Bi I Bi 1_4555 . . 66.90(5) 65.81(4) 68.82(5) ?
Bi I Bi 1_4555 . 9_4445 127.02(5) 124.50(6) 129.77(6) ?
Bi I Bi 1_4555 . 2_5545 113.05(4) 111.20(4) 114.19(4) ?
Bi I Bi 1_4555 . 2_5555 74.08(5) 71.52(6) 77.20(6) ?
Bi I Bi 1_4555 . 2_6545 177.87(6) 176.60(9) 180 ?
Bi I Bi 1_4555 . 2_6555 109.51(7) 107.12(6) 114.65(10) ?
Bi I Bi 1_4555 . 10_5545 52.95(4) 52.59(4) 53.09(4) ?
Bi I I 1_4555 . 1_4555 56.55(4) 55.59(4) 57.09(4) ?
Bi I I 1_4555 . 1_5545 126.20(4) 125.74(5) 126.44(3) ?
Bi I I 1_4555 . 1_5565 55.66(4) 54.09(4) 57.33(6) ?
Bi I I 1_4555 . 1_6555 123.45(5) 122.91(4) 124.41(6) ?
Bi I B 1_4555 . 1_4555 55.68(3) 54.97(3) 56.40(3) ?
Bi I B 1_4555 . 1_5545 124.22(4) 122.67(6) 125.81(4) ?
Bi I B 1_4555 . . 91.53(5) 57.33(6) 125.74(5) ?
Bi I B 1_4555 . 1_5565 53.78(4) 53.56(3) 54.26(5) ?
Bi I B 1_4555 . 1_6555 124.37(5) 123.78(5) 124.96(5) ?
Bi I O2 1_4555 . . 138.0(8) 138.0(8) 138.0(8) ?
Bi I O2 1_4555 . 2_5555 62.6(12) 62.6(12) 62.6(12) ?
Bi I O2 1_4555 . 3_5555 114.3(12) 114.3(12) 114.3(12) ?
Bi I O2 1_4555 . 4_5555 44.2(9) 44.2(9) 44.2(9) ?
Bi I O3 1_4555 . 1_5545 135.3(8) 135.3(8) 135.3(8) ?
Bi I O3 1_4555 . 2_5545 107.0(13) 107.0(13) 107.0(13) ?
Bi I O3 1_4555 . 3_5565 41.3(8) 41.3(8) 41.3(8) ?
Bi I O3 1_4555 . 4_5565 70.4(13) 70.4(13) 70.4(13) ?
Bi I O4 1_4555 . . 144.9(5) 143.3(6) 146.4(5) ?
Bi I O4 1_4555 . 2_5555 35.2(5) 31.1(6) 39.3(4) ?
Bi I O4 1_4555 . 3_5555 86.2(18) 85.3(19) 87.2(18) ?
Bi I O4 1_4555 . 4_5555 93.9(18) 91.6(18) 96.2(18) ?
Bi I Bi 1_5545 . . 70.50(6) 68.43(6) 71.82(6) ?
Bi I Bi 1_5545 . 9_4445 127.02(5) 124.50(6) 129.77(6) ?
Bi I Bi 1_5545 . 2_5545 109.51(7) 107.12(6) 114.65(10) ?
Bi I Bi 1_5545 . 2_5555 177.87(6) 176.60(9) 180 ?
Bi I Bi 1_5545 . 2_6545 74.08(5) 71.52(6) 77.20(6) ?
Bi I Bi 1_5545 . 2_6555 113.05(4) 111.20(4) 114.19(4) ?
Bi I Bi 1_5545 . 10_5545 52.95(4) 52.59(4) 53.09(4) ?
Bi I I 1_5545 . 1_4555 123.45(5) 122.91(4) 124.41(6) ?
Bi I I 1_5545 . 1_5545 55.66(4) 54.09(4) 57.33(6) ?
Bi I I 1_5545 . 1_5565 126.20(4) 125.74(5) 126.44(3) ?
Bi I I 1_5545 . 1_6555 56.55(4) 55.59(4) 57.09(4) ?
Bi I B 1_5545 . 1_4555 124.37(5) 123.78(5) 124.96(5) ?
Bi I B 1_5545 . 1_5545 53.78(4) 53.56(3) 54.26(5) ?
Bi I B 1_5545 . . 91.53(5) 57.33(6) 125.74(5) ?
Bi I B 1_5545 . 1_5565 124.22(4) 122.67(6) 125.81(4) ?
Bi I B 1_5545 . 1_6555 55.68(3) 54.97(3) 56.40(3) ?
Bi I O2 1_5545 . . 114.3(12) 114.3(12) 114.3(12) ?
Bi I O2 1_5545 . 2_5555 44.2(9) 44.2(9) 44.2(9) ?
Bi I O2 1_5545 . 3_5555 138.0(8) 138.0(8) 138.0(8) ?
Bi I O2 1_5545 . 4_5555 62.6(12) 62.6(12) 62.6(12) ?
Bi I O3 1_5545 . 1_5545 41.3(8) 41.3(8) 41.3(8) ?
Bi I O3 1_5545 . 2_5545 70.4(13) 70.4(13) 70.4(13) ?
Bi I O3 1_5545 . 3_5565 135.3(8) 135.3(8) 135.3(8) ?
Bi I O3 1_5545 . 4_5565 107.0(13) 107.0(13) 107.0(13) ?
Bi I O4 1_5545 . . 86.2(18) 85.3(19) 87.2(18) ?
Bi I O4 1_5545 . 2_5555 93.9(18) 91.6(18) 96.2(18) ?
Bi I O4 1_5545 . 3_5555 144.9(5) 143.3(6) 146.4(5) ?
Bi I O4 1_5545 . 4_5555 35.2(5) 31.1(6) 39.3(4) ?
Bi I Bi . . 9_4445 127.02(5) 124.50(6) 129.77(6) ?
Bi I Bi . . 2_5545 177.87(6) 176.60(9) 180 ?
Bi I Bi . . 2_5555 109.51(7) 107.12(6) 114.65(10) ?
Bi I Bi . . 2_6545 113.05(4) 111.20(4) 114.19(4) ?
Bi I Bi . . 2_6555 74.08(5) 71.52(6) 77.20(6) ?
Bi I Bi . . 10_5545 52.95(4) 52.59(4) 53.09(4) ?
Bi I I . . 1_4555 123.45(5) 122.91(4) 124.41(6) ?
Bi I I . . 1_5545 126.20(4) 125.74(5) 126.44(3) ?
Bi I I . . 1_5565 55.66(4) 54.09(4) 57.33(6) ?
Bi I I . . 1_6555 56.55(4) 55.59(4) 57.09(4) ?
Bi I B . . 1_4555 124.37(5) 123.78(5) 124.96(5) ?
Bi I B . . 1_5545 124.22(4) 122.67(6) 125.81(4) ?
Bi I B . . . 91.53(5) 57.33(6) 125.74(5) ?
Bi I B . . 1_5565 53.78(4) 53.56(3) 54.26(5) ?
Bi I B . . 1_6555 55.68(3) 54.97(3) 56.40(3) ?
Bi I O2 . . . 138.0(8) 138.0(8) 138.0(8) ?
Bi I O2 . . 2_5555 62.6(12) 62.6(12) 62.6(12) ?
Bi I O2 . . 3_5555 114.3(12) 114.3(12) 114.3(12) ?
Bi I O2 . . 4_5555 44.2(9) 44.2(9) 44.2(9) ?
Bi I O3 . . 1_5545 107.0(13) 107.0(13) 107.0(13) ?
Bi I O3 . . 2_5545 135.3(8) 135.3(8) 135.3(8) ?
Bi I O3 . . 3_5565 70.4(13) 70.4(13) 70.4(13) ?
Bi I O3 . . 4_5565 41.3(8) 41.3(8) 41.3(8) ?
Bi I O4 . . . 86.2(18) 85.3(19) 87.2(18) ?
Bi I O4 . . 2_5555 93.9(18) 91.6(18) 96.2(18) ?
Bi I O4 . . 3_5555 144.9(5) 143.3(6) 146.4(5) ?
Bi I O4 . . 4_5555 35.2(5) 31.1(6) 39.3(4) ?
Bi I Bi 9_4445 . 2_5545 52.95(3) 52.59(3) 53.09(3) ?
Bi I Bi 9_4445 . 2_5555 52.95(3) 52.59(3) 53.09(3) ?
Bi I Bi 9_4445 . 2_6545 52.95(3) 52.59(3) 53.09(3) ?
Bi I Bi 9_4445 . 2_6555 52.95(3) 52.59(3) 53.09(3) ?
Bi I Bi 9_4445 . 10_5545 177.64(6) 176.53(8) 180 ?
Bi I I 9_4445 . 1_4555 90.0000(10) 90 90 ?
Bi I I 9_4445 . 1_5545 91.14(3) 90 91.73(4) ?
Bi I I 9_4445 . 1_5565 91.14(3) 90 91.73(4) ?
Bi I I 9_4445 . 1_6555 90.0000(10) 90 90 ?
Bi I B 9_4445 . 1_4555 90.0284(7) 90.0284(7) 90.0284(7) ?
Bi I B 9_4445 . 1_5545 88.77(3) 88.27(4) 89.8707(5) ?
Bi I B 9_4445 . . 91.70(4) 91.70(4) 91.70(4) ?
Bi I B 9_4445 . 1_5565 88.77(3) 88.27(4) 89.8707(5) ?
Bi I B 9_4445 . 1_6555 90.0284(7) 90.0284(7) 90.0284(7) ?
Bi I O2 9_4445 . . 13.5(15) 13.5(15) 13.5(15) ?
Bi I O2 9_4445 . 2_5555 163.1(15) 163.1(15) 163.1(15) ?
Bi I O2 9_4445 . 3_5555 13.5(15) 13.5(15) 13.5(15) ?
Bi I O2 9_4445 . 4_5555 163.1(15) 163.1(15) 163.1(15) ?
Bi I O3 9_4445 . 1_5545 88.42(4) 88.42(4) 88.42(4) ?
Bi I O3 9_4445 . 2_5545 88.42(4) 88.42(4) 88.42(4) ?
Bi I O3 9_4445 . 3_5565 88.42(4) 88.42(4) 88.42(4) ?
Bi I O3 9_4445 . 4_5565 88.42(4) 88.42(4) 88.42(4) ?
Bi I O4 9_4445 . . 52(2) 52(2) 52(2) ?
Bi I O4 9_4445 . 2_5555 128(2) 128(2) 128(2) ?
Bi I O4 9_4445 . 3_5555 52(2) 52(2) 52(2) ?
Bi I O4 9_4445 . 4_5555 128(2) 128(2) 128(2) ?
Bi I Bi 2_5545 . 2_5555 70.50(6) 68.43(6) 71.82(6) ?
Bi I Bi 2_5545 . 2_6545 66.90(5) 65.81(4) 68.82(5) ?
Bi I Bi 2_5545 . 2_6555 105.90(5) 105.61(5) 106.16(5) ?
Bi I Bi 2_5545 . 10_5545 127.02(5) 124.50(6) 129.77(6) ?
Bi I I 2_5545 . 1_4555 56.55(4) 55.59(4) 57.09(4) ?
Bi I I 2_5545 . 1_5545 55.66(4) 54.09(4) 57.33(6) ?
Bi I I 2_5545 . 1_5565 126.20(4) 125.74(5) 126.44(3) ?
Bi I I 2_5545 . 1_6555 123.45(5) 122.91(4) 124.41(6) ?
Bi I B 2_5545 . 1_4555 55.68(3) 54.97(3) 56.40(3) ?
Bi I B 2_5545 . 1_5545 53.78(4) 53.56(3) 54.26(5) ?
Bi I B 2_5545 . . 91.53(5) 57.33(6) 125.74(5) ?
Bi I B 2_5545 . 1_5565 124.22(4) 122.67(6) 125.81(4) ?
Bi I B 2_5545 . 1_6555 124.37(5) 123.78(5) 124.96(5) ?
Bi I O2 2_5545 . . 44.2(9) 44.2(9) 44.2(9) ?
Bi I O2 2_5545 . 2_5555 114.3(12) 114.3(12) 114.3(12) ?
Bi I O2 2_5545 . 3_5555 62.6(12) 62.6(12) 62.6(12) ?
Bi I O2 2_5545 . 4_5555 138.0(8) 138.0(8) 138.0(8) ?
Bi I O3 2_5545 . 1_5545 70.4(13) 70.4(13) 70.4(13) ?
Bi I O3 2_5545 . 2_5545 41.3(8) 41.3(8) 41.3(8) ?
Bi I O3 2_5545 . 3_5565 107.0(13) 107.0(13) 107.0(13) ?
Bi I O3 2_5545 . 4_5565 135.3(8) 135.3(8) 135.3(8) ?
Bi I O4 2_5545 . . 93.9(18) 91.6(18) 96.2(18) ?
Bi I O4 2_5545 . 2_5555 86.2(18) 85.3(19) 87.2(18) ?
Bi I O4 2_5545 . 3_5555 35.2(5) 31.1(6) 39.3(4) ?
Bi I O4 2_5545 . 4_5555 144.9(5) 143.3(6) 146.4(5) ?
Bi I Bi 2_5555 . 2_6545 105.90(5) 105.61(5) 106.16(5) ?
Bi I Bi 2_5555 . 2_6555 66.90(5) 65.81(4) 68.82(5) ?
Bi I Bi 2_5555 . 10_5545 127.02(5) 124.50(6) 129.77(6) ?
Bi I I 2_5555 . 1_4555 56.55(4) 55.59(4) 57.09(4) ?
Bi I I 2_5555 . 1_5545 126.20(4) 125.74(5) 126.44(3) ?
Bi I I 2_5555 . 1_5565 55.66(4) 54.09(4) 57.33(6) ?
Bi I I 2_5555 . 1_6555 123.45(5) 122.91(4) 124.41(6) ?
Bi I B 2_5555 . 1_4555 55.68(3) 54.97(3) 56.40(3) ?
Bi I B 2_5555 . 1_5545 124.22(4) 122.67(6) 125.81(4) ?
Bi I B 2_5555 . . 91.53(5) 57.33(6) 125.74(5) ?
Bi I B 2_5555 . 1_5565 53.78(4) 53.56(3) 54.26(5) ?
Bi I B 2_5555 . 1_6555 124.37(5) 123.78(5) 124.96(5) ?
Bi I O2 2_5555 . . 62.6(12) 62.6(12) 62.6(12) ?
Bi I O2 2_5555 . 2_5555 138.0(8) 138.0(8) 138.0(8) ?
Bi I O2 2_5555 . 3_5555 44.2(9) 44.2(9) 44.2(9) ?
Bi I O2 2_5555 . 4_5555 114.3(12) 114.3(12) 114.3(12) ?
Bi I O3 2_5555 . 1_5545 135.3(8) 135.3(8) 135.3(8) ?
Bi I O3 2_5555 . 2_5545 107.0(13) 107.0(13) 107.0(13) ?
Bi I O3 2_5555 . 3_5565 41.3(8) 41.3(8) 41.3(8) ?
Bi I O3 2_5555 . 4_5565 70.4(13) 70.4(13) 70.4(13) ?
Bi I O4 2_5555 . . 93.9(18) 91.6(18) 96.2(18) ?
Bi I O4 2_5555 . 2_5555 86.2(18) 85.3(19) 87.2(18) ?
Bi I O4 2_5555 . 3_5555 35.2(5) 31.1(6) 39.3(4) ?
Bi I O4 2_5555 . 4_5555 144.9(5) 143.3(6) 146.4(5) ?
Bi I Bi 2_6545 . 2_6555 70.50(6) 68.43(6) 71.82(6) ?
Bi I Bi 2_6545 . 10_5545 127.02(5) 124.50(6) 129.77(6) ?
Bi I I 2_6545 . 1_4555 123.45(5) 122.91(4) 124.41(6) ?
Bi I I 2_6545 . 1_5545 55.66(4) 54.09(4) 57.33(6) ?
Bi I I 2_6545 . 1_5565 126.20(4) 125.74(5) 126.44(3) ?
Bi I I 2_6545 . 1_6555 56.55(4) 55.59(4) 57.09(4) ?
Bi I B 2_6545 . 1_4555 124.37(5) 123.78(5) 124.96(5) ?
Bi I B 2_6545 . 1_5545 53.78(4) 53.56(3) 54.26(5) ?
Bi I B 2_6545 . . 91.53(5) 57.33(6) 125.74(5) ?
Bi I B 2_6545 . 1_5565 124.22(4) 122.67(6) 125.81(4) ?
Bi I B 2_6545 . 1_6555 55.68(3) 54.97(3) 56.40(3) ?
Bi I O2 2_6545 . . 44.2(9) 44.2(9) 44.2(9) ?
Bi I O2 2_6545 . 2_5555 114.3(12) 114.3(12) 114.3(12) ?
Bi I O2 2_6545 . 3_5555 62.6(12) 62.6(12) 62.6(12) ?
Bi I O2 2_6545 . 4_5555 138.0(8) 138.0(8) 138.0(8) ?
Bi I O3 2_6545 . 1_5545 41.3(8) 41.3(8) 41.3(8) ?
Bi I O3 2_6545 . 2_5545 70.4(13) 70.4(13) 70.4(13) ?
Bi I O3 2_6545 . 3_5565 135.3(8) 135.3(8) 135.3(8) ?
Bi I O3 2_6545 . 4_5565 107.0(13) 107.0(13) 107.0(13) ?
Bi I O4 2_6545 . . 35.2(5) 31.1(6) 39.3(4) ?
Bi I O4 2_6545 . 2_5555 144.9(5) 143.3(6) 146.4(5) ?
Bi I O4 2_6545 . 3_5555 93.9(18) 91.6(18) 96.2(18) ?
Bi I O4 2_6545 . 4_5555 86.2(18) 85.3(19) 87.2(18) ?
Bi I Bi 2_6555 . 10_5545 127.02(5) 124.50(6) 129.77(6) ?
Bi I I 2_6555 . 1_4555 123.45(5) 122.91(4) 124.41(6) ?
Bi I I 2_6555 . 1_5545 126.20(4) 125.74(5) 126.44(3) ?
Bi I I 2_6555 . 1_5565 55.66(4) 54.09(4) 57.33(6) ?
Bi I I 2_6555 . 1_6555 56.55(4) 55.59(4) 57.09(4) ?
Bi I B 2_6555 . 1_4555 124.37(5) 123.78(5) 124.96(5) ?
Bi I B 2_6555 . 1_5545 124.22(4) 122.67(6) 125.81(4) ?
Bi I B 2_6555 . . 91.53(5) 57.33(6) 125.74(5) ?
Bi I B 2_6555 . 1_5565 53.78(4) 53.56(3) 54.26(5) ?
Bi I B 2_6555 . 1_6555 55.68(3) 54.97(3) 56.40(3) ?
Bi I O2 2_6555 . . 62.6(12) 62.6(12) 62.6(12) ?
Bi I O2 2_6555 . 2_5555 138.0(8) 138.0(8) 138.0(8) ?
Bi I O2 2_6555 . 3_5555 44.2(9) 44.2(9) 44.2(9) ?
Bi I O2 2_6555 . 4_5555 114.3(12) 114.3(12) 114.3(12) ?
Bi I O3 2_6555 . 1_5545 107.0(13) 107.0(13) 107.0(13) ?
Bi I O3 2_6555 . 2_5545 135.3(8) 135.3(8) 135.3(8) ?
Bi I O3 2_6555 . 3_5565 70.4(13) 70.4(13) 70.4(13) ?
Bi I O3 2_6555 . 4_5565 41.3(8) 41.3(8) 41.3(8) ?
Bi I O4 2_6555 . . 35.2(5) 31.1(6) 39.3(4) ?
Bi I O4 2_6555 . 2_5555 144.9(5) 143.3(6) 146.4(5) ?
Bi I O4 2_6555 . 3_5555 93.9(18) 91.6(18) 96.2(18) ?
Bi I O4 2_6555 . 4_5555 86.2(18) 85.3(19) 87.2(18) ?
Bi I I 10_5545 . 1_4555 90.0000(10) 90 90 ?
Bi I I 10_5545 . 1_5545 91.14(3) 90 91.73(4) ?
Bi I I 10_5545 . 1_5565 91.14(3) 90 91.73(4) ?
Bi I I 10_5545 . 1_6555 90.0000(10) 90 90 ?
Bi I B 10_5545 . 1_4555 90.0284(7) 90.0284(7) 90.0284(7) ?
Bi I B 10_5545 . 1_5545 88.77(3) 88.27(4) 89.8707(5) ?
Bi I B 10_5545 . . 91.70(4) 91.70(4) 91.70(4) ?
Bi I B 10_5545 . 1_5565 88.77(3) 88.27(4) 89.8707(5) ?
Bi I B 10_5545 . 1_6555 90.0284(7) 90.0284(7) 90.0284(7) ?
Bi I O2 10_5545 . . 163.1(15) 163.1(15) 163.1(15) ?
Bi I O2 10_5545 . 2_5555 13.5(15) 13.5(15) 13.5(15) ?
Bi I O2 10_5545 . 3_5555 163.1(15) 163.1(15) 163.1(15) ?
Bi I O2 10_5545 . 4_5555 13.5(15) 13.5(15) 13.5(15) ?
Bi I O3 10_5545 . 1_5545 88.42(4) 88.42(4) 88.42(4) ?
Bi I O3 10_5545 . 2_5545 88.42(4) 88.42(4) 88.42(4) ?
Bi I O3 10_5545 . 3_5565 88.42(4) 88.42(4) 88.42(4) ?
Bi I O3 10_5545 . 4_5565 88.42(4) 88.42(4) 88.42(4) ?
Bi I O4 10_5545 . . 128(2) 128(2) 128(2) ?
Bi I O4 10_5545 . 2_5555 52(2) 52(2) 52(2) ?
Bi I O4 10_5545 . 3_5555 128(2) 128(2) 128(2) ?
Bi I O4 10_5545 . 4_5555 52(2) 52(2) 52(2) ?
I I I 1_4555 . 1_5545 90.00(3) 90 90 ?
I I I 1_4555 . 1_5565 90.00(3) 90 90 ?
I I I 1_4555 . 1_6555 180 180 180 ?
I I B 1_4555 . 1_4555 0.96(4) 0.96(4) 0.96(4) ?
I I B 1_4555 . 1_5545 90.00(3) 90.00(6) 90.00(6) ?
I I B 1_4555 . . 90.00(6) 90.00(6) 90.00(6) ?
I I B 1_4555 . 1_5565 90.00(3) 90.0000(2) 90.0000(2) ?
I I B 1_4555 . 1_6555 179.04(9) 179.04(9) 179.04(9) ?
I I O2 1_4555 . . 90.000(15) 90.000(15) 90.000(15) ?
I I O2 1_4555 . 2_5555 90.000(15) 90.000(15) 90.000(15) ?
I I O2 1_4555 . 3_5555 90.000(15) 90.000(15) 90.000(15) ?
I I O2 1_4555 . 4_5555 90.000(15) 90.000(15) 90.000(15) ?
I I O3 1_4555 . 1_5545 111.7(17) 111.7(17) 111.7(17) ?
I I O3 1_4555 . 2_5545 68.3(16) 68.3(16) 68.3(16) ?
I I O3 1_4555 . 3_5565 68.3(16) 68.3(16) 68.3(16) ?
I I O3 1_4555 . 4_5565 111.7(17) 111.7(17) 111.7(17) ?
I I O4 1_4555 . . 141(2) 141(2) 141(2) ?
I I O4 1_4555 . 2_5555 39(2) 39(2) 39(2) ?
I I O4 1_4555 . 3_5555 39(2) 39(2) 39(2) ?
I I O4 1_4555 . 4_5555 141(2) 141(2) 141(2) ?
I I I 1_5545 . 1_5565 180 180 180 ?
I I I 1_5545 . 1_6555 90.00(5) 90.00(4) 90.00(4) ?
I I B 1_5545 . 1_4555 89.04(4) 89.04(4) 89.04(4) ?
I I B 1_5545 . . 0 0 0 ?
I I B 1_5545 . 1_5565 180 180 180 ?
I I B 1_5545 . 1_6555 89.04(4) 89.04(4) 89.04(4) ?
I I O2 1_5545 . 3_5555 105.2(15) 105.2(15) 105.2(15) ?
I I O2 1_5545 . 4_5555 105.2(15) 105.2(15) 105.2(15) ?
I I O3 1_5545 . 3_5565 158.3(16) 158.3(16) 158.3(16) ?
I I O3 1_5545 . 4_5565 158.3(16) 158.3(16) 158.3(16) ?
I I O4 1_5545 . . 87.10(17) 87.10(17) 87.10(17) ?
I I O4 1_5545 . 2_5555 87.10(17) 87.10(17) 87.10(17) ?
I I O4 1_5545 . 3_5555 87.10(17) 87.10(17) 87.10(17) ?
I I O4 1_5545 . 4_5555 87.10(17) 87.10(17) 87.10(17) ?
I I I 1_5565 . 1_6555 90.00(5) 90.00(4) 90.00(4) ?
I I B 1_5565 . 1_4555 89.04(4) 89.04(4) 89.04(4) ?
I I B 1_5565 . 1_5545 180 180 180 ?
I I B 1_5565 . . 0 0 0 ?
I I B 1_5565 . 1_6555 89.04(4) 89.04(4) 89.04(4) ?
I I O2 1_5565 . . 105.2(15) 105.2(15) 105.2(15) ?
I I O2 1_5565 . 2_5555 105.2(15) 105.2(15) 105.2(15) ?
I I O3 1_5565 . 1_5545 158.3(16) 158.3(16) 158.3(16) ?
I I O3 1_5565 . 2_5545 158.3(16) 158.3(16) 158.3(16) ?
I I O4 1_5565 . . 87.10(17) 87.10(17) 87.10(17) ?
I I O4 1_5565 . 2_5555 87.10(17) 87.10(17) 87.10(17) ?
I I O4 1_5565 . 3_5555 87.10(17) 87.10(17) 87.10(17) ?
I I O4 1_5565 . 4_5555 87.10(17) 87.10(17) 87.10(17) ?
I I B 1_6555 . 1_4555 179.04(9) 179.04(9) 179.04(9) ?
I I B 1_6555 . 1_5545 90.00(3) 90.00(6) 90.00(6) ?
I I B 1_6555 . . 90.00(6) 90.00(6) 90.00(6) ?
I I B 1_6555 . 1_5565 90.00(3) 90.0000(2) 90.0000(2) ?
I I B 1_6555 . 1_6555 0.96(4) 0.96(4) 0.96(4) ?
I I O2 1_6555 . . 90.000(15) 90.000(15) 90.000(15) ?
I I O2 1_6555 . 2_5555 90.000(15) 90.000(15) 90.000(15) ?
I I O2 1_6555 . 3_5555 90.000(15) 90.000(15) 90.000(15) ?
I I O2 1_6555 . 4_5555 90.000(15) 90.000(15) 90.000(15) ?
I I O3 1_6555 . 1_5545 68.3(16) 68.3(16) 68.3(16) ?
I I O3 1_6555 . 2_5545 111.7(17) 111.7(17) 111.7(17) ?
I I O3 1_6555 . 3_5565 111.7(17) 111.7(17) 111.7(17) ?
I I O3 1_6555 . 4_5565 68.3(16) 68.3(16) 68.3(16) ?
I I O4 1_6555 . . 39(2) 39(2) 39(2) ?
I I O4 1_6555 . 2_5555 141(2) 141(2) 141(2) ?
I I O4 1_6555 . 3_5555 141(2) 141(2) 141(2) ?
I I O4 1_6555 . 4_5555 39(2) 39(2) 39(2) ?
B I B 1_4555 . 1_5545 90.96(4) 90.96(4) 90.96(4) ?
B I B 1_4555 . . 89.04(4) 89.04(4) 89.04(4) ?
B I B 1_4555 . 1_5565 90.96(4) 90.96(4) 90.96(4) ?
B I B 1_4555 . 1_6555 178.08(8) 178.08(8) 178.08(8) ?
B I O2 1_4555 . . 90.25(3) 90.25(3) 90.25(3) ?
B I O2 1_4555 . 2_5555 90.25(3) 90.25(3) 90.25(3) ?
B I O2 1_4555 . 3_5555 90.25(3) 90.25(3) 90.25(3) ?
B I O2 1_4555 . 4_5555 90.25(3) 90.25(3) 90.25(3) ?
B I O3 1_4555 . 1_5545 112.6(17) 112.6(17) 112.6(17) ?
B I O3 1_4555 . 2_5545 69.3(16) 69.3(16) 69.3(16) ?
B I O3 1_4555 . 3_5565 69.3(16) 69.3(16) 69.3(16) ?
B I O3 1_4555 . 4_5565 112.6(17) 112.6(17) 112.6(17) ?
B I O4 1_4555 . . 141(2) 141(2) 141(2) ?
B I O4 1_4555 . 2_5555 38(2) 38(2) 38(2) ?
B I O4 1_4555 . 3_5555 38(2) 38(2) 38(2) ?
B I O4 1_4555 . 4_5555 141(2) 141(2) 141(2) ?
B I B 1_5545 . . 180 180 180 ?
B I B 1_5545 . 1_6555 90.96(4) 90.96(4) 90.96(4) ?
B I O2 1_5545 . . 74.8(15) 74.8(15) 74.8(15) ?
B I O2 1_5545 . 2_5555 74.8(15) 74.8(15) 74.8(15) ?
B I O3 1_5545 . 1_5545 21.7(16) 21.7(16) 21.7(16) ?
B I O3 1_5545 . 2_5545 21.7(16) 21.7(16) 21.7(16) ?
B I O4 1_5545 . . 92.90(17) 92.90(17) 92.90(17) ?
B I O4 1_5545 . 2_5555 92.90(17) 92.90(17) 92.90(17) ?
B I O4 1_5545 . 3_5555 92.90(17) 92.90(17) 92.90(17) ?
B I O4 1_5545 . 4_5555 92.90(17) 92.90(17) 92.90(17) ?
B I B . . 1_5565 180 180 180 ?
B I B . . 1_6555 89.04(4) 89.04(4) 89.04(4) ?
B I O2 . . . 105.2(15) 105.2(15) 105.2(15) ?
B I O2 . . 2_5555 105.2(15) 105.2(15) 105.2(15) ?
B I O2 . . 3_5555 105.2(15) 105.2(15) 105.2(15) ?
B I O2 . . 4_5555 105.2(15) 105.2(15) 105.2(15) ?
B I O3 . . 1_5545 158.3(16) 158.3(16) 158.3(16) ?
B I O3 . . 2_5545 158.3(16) 158.3(16) 158.3(16) ?
B I O3 . . 3_5565 158.3(16) 158.3(16) 158.3(16) ?
B I O3 . . 4_5565 158.3(16) 158.3(16) 158.3(16) ?
B I O4 . . . 87.10(17) 87.10(17) 87.10(17) ?
B I O4 . . 2_5555 87.10(17) 87.10(17) 87.10(17) ?
B I O4 . . 3_5555 87.10(17) 87.10(17) 87.10(17) ?
B I O4 . . 4_5555 87.10(17) 87.10(17) 87.10(17) ?
B I B 1_5565 . 1_6555 90.96(4) 90.96(4) 90.96(4) ?
B I O2 1_5565 . 3_5555 74.8(15) 74.8(15) 74.8(15) ?
B I O2 1_5565 . 4_5555 74.8(15) 74.8(15) 74.8(15) ?
B I O3 1_5565 . 3_5565 21.7(16) 21.7(16) 21.7(16) ?
B I O3 1_5565 . 4_5565 21.7(16) 21.7(16) 21.7(16) ?
B I O4 1_5565 . . 92.90(17) 92.90(17) 92.90(17) ?
B I O4 1_5565 . 2_5555 92.90(17) 92.90(17) 92.90(17) ?
B I O4 1_5565 . 3_5555 92.90(17) 92.90(17) 92.90(17) ?
B I O4 1_5565 . 4_5555 92.90(17) 92.90(17) 92.90(17) ?
B I O2 1_6555 . . 90.25(3) 90.25(3) 90.25(3) ?
B I O2 1_6555 . 2_5555 90.25(3) 90.25(3) 90.25(3) ?
B I O2 1_6555 . 3_5555 90.25(3) 90.25(3) 90.25(3) ?
B I O2 1_6555 . 4_5555 90.25(3) 90.25(3) 90.25(3) ?
B I O3 1_6555 . 1_5545 69.3(16) 69.3(16) 69.3(16) ?
B I O3 1_6555 . 2_5545 112.6(17) 112.6(17) 112.6(17) ?
B I O3 1_6555 . 3_5565 112.6(17) 112.6(17) 112.6(17) ?
B I O3 1_6555 . 4_5565 69.3(16) 69.3(16) 69.3(16) ?
B I O4 1_6555 . . 38(2) 38(2) 38(2) ?
B I O4 1_6555 . 2_5555 141(2) 141(2) 141(2) ?
B I O4 1_6555 . 3_5555 141(2) 141(2) 141(2) ?
B I O4 1_6555 . 4_5555 38(2) 38(2) 38(2) ?
O2 I O2 . . 2_5555 150(2) 150(2) 150(2) ?
O2 I O3 . . 1_5545 75.9(14) 75.9(14) 75.9(14) ?
O2 I O3 . . 2_5545 75.9(14) 75.9(14) 75.9(14) ?
O2 I O4 . . . 54(2) 54(2) 54(2) ?
O2 I O4 . . 2_5555 128(2) 128(2) 128(2) ?
O2 I O4 . . 3_5555 54(2) 54(2) 54(2) ?
O2 I O4 . . 4_5555 128(2) 128(2) 128(2) ?
O2 I O3 2_5555 . 1_5545 75.9(14) 75.9(14) 75.9(14) ?
O2 I O3 2_5555 . 2_5545 75.9(14) 75.9(14) 75.9(14) ?
O2 I O4 2_5555 . . 128(2) 128(2) 128(2) ?
O2 I O4 2_5555 . 2_5555 54(2) 54(2) 54(2) ?
O2 I O4 2_5555 . 3_5555 128(2) 128(2) 128(2) ?
O2 I O4 2_5555 . 4_5555 54(2) 54(2) 54(2) ?
O2 I O2 3_5555 . 4_5555 150(2) 150(2) 150(2) ?
O2 I O3 3_5555 . 3_5565 75.9(14) 75.9(14) 75.9(14) ?
O2 I O3 3_5555 . 4_5565 75.9(14) 75.9(14) 75.9(14) ?
O2 I O4 3_5555 . . 54(2) 54(2) 54(2) ?
O2 I O4 3_5555 . 2_5555 128(2) 128(2) 128(2) ?
O2 I O4 3_5555 . 3_5555 54(2) 54(2) 54(2) ?
O2 I O4 3_5555 . 4_5555 128(2) 128(2) 128(2) ?
O2 I O3 4_5555 . 3_5565 75.9(14) 75.9(14) 75.9(14) ?
O2 I O3 4_5555 . 4_5565 75.9(14) 75.9(14) 75.9(14) ?
O2 I O4 4_5555 . . 128(2) 128(2) 128(2) ?
O2 I O4 4_5555 . 2_5555 54(2) 54(2) 54(2) ?
O2 I O4 4_5555 . 3_5555 128(2) 128(2) 128(2) ?
O2 I O4 4_5555 . 4_5555 54(2) 54(2) 54(2) ?
O3 I O3 1_5545 . 2_5545 43(2) 43(2) 43(2) ?
O3 I O4 1_5545 . . 76.0(14) 76.0(14) 76.0(14) ?
O3 I O4 1_5545 . 2_5555 109.6(14) 109.6(14) 109.6(14) ?
O3 I O4 1_5545 . 3_5555 109.6(14) 109.6(14) 109.6(14) ?
O3 I O4 1_5545 . 4_5555 76.0(14) 76.0(14) 76.0(14) ?
O3 I O4 2_5545 . . 109.6(14) 109.6(14) 109.6(14) ?
O3 I O4 2_5545 . 2_5555 76.0(14) 76.0(14) 76.0(14) ?
O3 I O4 2_5545 . 3_5555 76.0(14) 76.0(14) 76.0(14) ?
O3 I O4 2_5545 . 4_5555 109.6(14) 109.6(14) 109.6(14) ?
O3 I O3 3_5565 . 4_5565 43(2) 43(2) 43(2) ?
O3 I O4 3_5565 . . 109.6(14) 109.6(14) 109.6(14) ?
O3 I O4 3_5565 . 2_5555 76.0(14) 76.0(14) 76.0(14) ?
O3 I O4 3_5565 . 3_5555 76.0(14) 76.0(14) 76.0(14) ?
O3 I O4 3_5565 . 4_5555 109.6(14) 109.6(14) 109.6(14) ?
O3 I O4 4_5565 . . 76.0(14) 76.0(14) 76.0(14) ?
O3 I O4 4_5565 . 2_5555 109.6(14) 109.6(14) 109.6(14) ?
O3 I O4 4_5565 . 3_5555 109.6(14) 109.6(14) 109.6(14) ?
O3 I O4 4_5565 . 4_5555 76.0(14) 76.0(14) 76.0(14) ?
O4 I O4 . . 2_5555 174.2(3) 174.2(3) 174.2(3) ?
O4 I O4 . . 3_5555 103(3) 103(3) 103(3) ?
O4 I O4 . . 4_5555 77(3) 77(3) 77(3) ?
O4 I O4 2_5555 . 3_5555 77(3) 77(3) 77(3) ?
O4 I O4 2_5555 . 4_5555 103(3) 103(3) 103(3) ?
O4 I O4 3_5555 . 4_5555 174.2(3) 174.2(3) 174.2(3) ?
Bi B Bi 1_4545 . 1_4555 66.92(6) 66.18(6) 68.38(6) ?
Bi B Bi 1_4545 . 1_5545 70.25(4) 67.71(4) 71.37(4) ?
Bi B Bi 1_4545 . . 105.66(5) 105.51(5) 105.86(5) ?
Bi B Bi 1_4545 . 2_5545 74.28(5) 70.62(5) 78.13(5) ?
Bi B Bi 1_4545 . 2_5555 109.63(4) 108.84(4) 111.10(4) ?
Bi B Bi 1_4545 . 2_6545 113.09(6) 106.79(6) 117.17(6) ?
Bi B Bi 1_4545 . 2_6555 176.71(5) 174.93(5) 180 ?
Bi B I 1_4545 . 1_4555 55.63(4) 55.46(4) 55.81(4) ?
Bi B I 1_4545 . 1_5545 58.15(3) 57.06(4) 58.59(3) ?
Bi B I 1_4545 . . 87.57(4) 53.39(4) 121.75(4) ?
Bi B I 1_4545 . 1_5565 125.07(3) 123.25(4) 126.61(4) ?
Bi B I 1_4545 . 1_6555 124.29(4) 123.16(4) 125.42(4) ?
Bi B O2 1_4545 . . 113.8(11) 111.5(12) 116.0(11) ?
Bi B O2 1_4545 . 2_5555 41.9(7) 40.4(7) 42.9(8) ?
Bi B O2 1_4545 . 3_5555 138.1(7) 137.1(8) 139.6(7) ?
Bi B O2 1_4545 . 4_5555 66.1(11) 64.0(11) 68.5(12) ?
Bi B O3 1_4545 . 1_5545 70.3(12) 68.8(12) 72.0(12) ?
Bi B O3 1_4545 . 2_5545 42.4(8) 41.0(7) 44.1(8) ?
Bi B O3 1_4545 . 3_5565 106.8(12) 106.5(12) 107.7(12) ?
Bi B O3 1_4545 . 4_5565 134.3(8) 133.7(8) 135.6(8) ?
Bi B O4 1_4545 . . 145.7(5) 142.7(4) 147.5(5) ?
Bi B O4 1_4545 . 2_5555 34.3(5) 32.5(5) 37.3(4) ?
Bi B O4 1_4545 . 3_5555 85.7(18) 85.1(18) 86.8(19) ?
Bi B O4 1_4545 . 4_5555 94.3(18) 93.2(19) 94.9(18) ?
Bi B Bi 1_4555 . 1_5545 105.66(5) 105.51(5) 105.86(5) ?
Bi B Bi 1_4555 . . 70.25(4) 67.71(4) 71.37(4) ?
Bi B Bi 1_4555 . 2_5545 109.63(4) 108.84(4) 111.10(4) ?
Bi B Bi 1_4555 . 2_5555 74.28(5) 70.62(5) 78.13(5) ?
Bi B Bi 1_4555 . 2_6545 176.71(5) 174.93(5) 180 ?
Bi B Bi 1_4555 . 2_6555 113.09(6) 106.79(6) 117.17(6) ?
Bi B I 1_4555 . 1_4555 55.63(4) 55.46(4) 55.81(4) ?
Bi B I 1_4555 . 1_5545 125.07(3) 123.25(4) 126.61(4) ?
Bi B I 1_4555 . . 87.57(4) 53.39(4) 121.75(4) ?
Bi B I 1_4555 . 1_5565 58.15(3) 57.06(4) 58.59(3) ?
Bi B I 1_4555 . 1_6555 124.29(4) 123.16(4) 125.42(4) ?
Bi B O2 1_4555 . . 138.1(7) 137.1(8) 139.6(7) ?
Bi B O2 1_4555 . 2_5555 66.1(11) 64.0(11) 68.5(12) ?
Bi B O2 1_4555 . 3_5555 113.8(11) 111.5(12) 116.0(11) ?
Bi B O2 1_4555 . 4_5555 41.9(7) 40.4(7) 42.9(8) ?
Bi B O3 1_4555 . 1_5545 134.3(8) 133.7(8) 135.6(8) ?
Bi B O3 1_4555 . 2_5545 106.8(12) 106.5(12) 107.7(12) ?
Bi B O3 1_4555 . 3_5565 42.4(8) 41.0(7) 44.1(8) ?
Bi B O3 1_4555 . 4_5565 70.3(12) 68.8(12) 72.0(12) ?
Bi B O4 1_4555 . . 145.7(5) 142.7(4) 147.5(5) ?
Bi B O4 1_4555 . 2_5555 34.3(5) 32.5(5) 37.3(4) ?
Bi B O4 1_4555 . 3_5555 85.7(18) 85.1(18) 86.8(19) ?
Bi B O4 1_4555 . 4_5555 94.3(18) 93.2(19) 94.9(18) ?
Bi B Bi 1_5545 . . 66.92(6) 66.18(6) 68.38(6) ?
Bi B Bi 1_5545 . 2_5545 113.09(6) 106.79(6) 117.17(6) ?
Bi B Bi 1_5545 . 2_5555 176.71(5) 174.93(5) 180 ?
Bi B Bi 1_5545 . 2_6545 74.28(5) 70.62(5) 78.13(5) ?
Bi B Bi 1_5545 . 2_6555 109.63(4) 108.84(4) 111.10(4) ?
Bi B I 1_5545 . 1_4555 124.29(4) 123.16(4) 125.42(4) ?
Bi B I 1_5545 . 1_5545 58.15(3) 57.06(4) 58.59(3) ?
Bi B I 1_5545 . . 87.57(4) 53.39(4) 121.75(4) ?
Bi B I 1_5545 . 1_5565 125.07(3) 123.25(4) 126.61(4) ?
Bi B I 1_5545 . 1_6555 55.63(4) 55.46(4) 55.81(4) ?
Bi B O2 1_5545 . . 113.8(11) 111.5(12) 116.0(11) ?
Bi B O2 1_5545 . 2_5555 41.9(7) 40.4(7) 42.9(8) ?
Bi B O2 1_5545 . 3_5555 138.1(7) 137.1(8) 139.6(7) ?
Bi B O2 1_5545 . 4_5555 66.1(11) 64.0(11) 68.5(12) ?
Bi B O3 1_5545 . 1_5545 42.4(8) 41.0(7) 44.1(8) ?
Bi B O3 1_5545 . 2_5545 70.3(12) 68.8(12) 72.0(12) ?
Bi B O3 1_5545 . 3_5565 134.3(8) 133.7(8) 135.6(8) ?
Bi B O3 1_5545 . 4_5565 106.8(12) 106.5(12) 107.7(12) ?
Bi B O4 1_5545 . . 85.7(18) 85.1(18) 86.8(19) ?
Bi B O4 1_5545 . 2_5555 94.3(18) 93.2(19) 94.9(18) ?
Bi B O4 1_5545 . 3_5555 145.7(5) 142.7(4) 147.5(5) ?
Bi B O4 1_5545 . 4_5555 34.3(5) 32.5(5) 37.3(4) ?
Bi B Bi . . 2_5545 176.71(5) 174.93(5) 180 ?
Bi B Bi . . 2_5555 113.09(6) 106.79(6) 117.17(6) ?
Bi B Bi . . 2_6545 109.63(4) 108.84(4) 111.10(4) ?
Bi B Bi . . 2_6555 74.28(5) 70.62(5) 78.13(5) ?
Bi B I . . 1_4555 124.29(4) 123.16(4) 125.42(4) ?
Bi B I . . 1_5545 125.07(3) 123.25(4) 126.61(4) ?
Bi B I . . . 87.57(4) 53.39(4) 121.75(4) ?
Bi B I . . 1_5565 58.15(3) 57.06(4) 58.59(3) ?
Bi B I . . 1_6555 55.63(4) 55.46(4) 55.81(4) ?
Bi B O2 . . . 138.1(7) 137.1(8) 139.6(7) ?
Bi B O2 . . 2_5555 66.1(11) 64.0(11) 68.5(12) ?
Bi B O2 . . 3_5555 113.8(11) 111.5(12) 116.0(11) ?
Bi B O2 . . 4_5555 41.9(7) 40.4(7) 42.9(8) ?
Bi B O3 . . 1_5545 106.8(12) 106.5(12) 107.7(12) ?
Bi B O3 . . 2_5545 134.3(8) 133.7(8) 135.6(8) ?
Bi B O3 . . 3_5565 70.3(12) 68.8(12) 72.0(12) ?
Bi B O3 . . 4_5565 42.4(8) 41.0(7) 44.1(8) ?
Bi B O4 . . . 85.7(18) 85.1(18) 86.8(19) ?
Bi B O4 . . 2_5555 94.3(18) 93.2(19) 94.9(18) ?
Bi B O4 . . 3_5555 145.7(5) 142.7(4) 147.5(5) ?
Bi B O4 . . 4_5555 34.3(5) 32.5(5) 37.3(4) ?
Bi B Bi 2_5545 . 2_5555 66.92(6) 66.18(6) 68.38(6) ?
Bi B Bi 2_5545 . 2_6545 70.25(4) 67.71(4) 71.37(4) ?
Bi B Bi 2_5545 . 2_6555 105.66(5) 105.51(5) 105.86(5) ?
Bi B I 2_5545 . 1_4555 55.63(4) 55.46(4) 55.81(4) ?
Bi B I 2_5545 . 1_5545 58.15(3) 57.06(4) 58.59(3) ?
Bi B I 2_5545 . . 87.57(4) 53.39(4) 121.75(4) ?
Bi B I 2_5545 . 1_5565 125.07(3) 123.25(4) 126.61(4) ?
Bi B I 2_5545 . 1_6555 124.29(4) 123.16(4) 125.42(4) ?
Bi B O2 2_5545 . . 41.9(7) 40.4(7) 42.9(8) ?
Bi B O2 2_5545 . 2_5555 113.8(11) 111.5(12) 116.0(11) ?
Bi B O2 2_5545 . 3_5555 66.1(11) 64.0(11) 68.5(12) ?
Bi B O2 2_5545 . 4_5555 138.1(7) 137.1(8) 139.6(7) ?
Bi B O3 2_5545 . 1_5545 70.3(12) 68.8(12) 72.0(12) ?
Bi B O3 2_5545 . 2_5545 42.4(8) 41.0(7) 44.1(8) ?
Bi B O3 2_5545 . 3_5565 106.8(12) 106.5(12) 107.7(12) ?
Bi B O3 2_5545 . 4_5565 134.3(8) 133.7(8) 135.6(8) ?
Bi B O4 2_5545 . . 94.3(18) 93.2(19) 94.9(18) ?
Bi B O4 2_5545 . 2_5555 85.7(18) 85.1(18) 86.8(19) ?
Bi B O4 2_5545 . 3_5555 34.3(5) 32.5(5) 37.3(4) ?
Bi B O4 2_5545 . 4_5555 145.7(5) 142.7(4) 147.5(5) ?
Bi B Bi 2_5555 . 2_6545 105.66(5) 105.51(5) 105.86(5) ?
Bi B Bi 2_5555 . 2_6555 70.25(4) 67.71(4) 71.37(4) ?
Bi B I 2_5555 . 1_4555 55.63(4) 55.46(4) 55.81(4) ?
Bi B I 2_5555 . 1_5545 125.07(3) 123.25(4) 126.61(4) ?
Bi B I 2_5555 . . 87.57(4) 53.39(4) 121.75(4) ?
Bi B I 2_5555 . 1_5565 58.15(3) 57.06(4) 58.59(3) ?
Bi B I 2_5555 . 1_6555 124.29(4) 123.16(4) 125.42(4) ?
Bi B O2 2_5555 . . 66.1(11) 64.0(11) 68.5(12) ?
Bi B O2 2_5555 . 2_5555 138.1(7) 137.1(8) 139.6(7) ?
Bi B O2 2_5555 . 3_5555 41.9(7) 40.4(7) 42.9(8) ?
Bi B O2 2_5555 . 4_5555 113.8(11) 111.5(12) 116.0(11) ?
Bi B O3 2_5555 . 1_5545 134.3(8) 133.7(8) 135.6(8) ?
Bi B O3 2_5555 . 2_5545 106.8(12) 106.5(12) 107.7(12) ?
Bi B O3 2_5555 . 3_5565 42.4(8) 41.0(7) 44.1(8) ?
Bi B O3 2_5555 . 4_5565 70.3(12) 68.8(12) 72.0(12) ?
Bi B O4 2_5555 . . 94.3(18) 93.2(19) 94.9(18) ?
Bi B O4 2_5555 . 2_5555 85.7(18) 85.1(18) 86.8(19) ?
Bi B O4 2_5555 . 3_5555 34.3(5) 32.5(5) 37.3(4) ?
Bi B O4 2_5555 . 4_5555 145.7(5) 142.7(4) 147.5(5) ?
Bi B Bi 2_6545 . 2_6555 66.92(6) 66.18(6) 68.38(6) ?
Bi B I 2_6545 . 1_4555 124.29(4) 123.16(4) 125.42(4) ?
Bi B I 2_6545 . 1_5545 58.15(3) 57.06(4) 58.59(3) ?
Bi B I 2_6545 . . 87.57(4) 53.39(4) 121.75(4) ?
Bi B I 2_6545 . 1_5565 125.07(3) 123.25(4) 126.61(4) ?
Bi B I 2_6545 . 1_6555 55.63(4) 55.46(4) 55.81(4) ?
Bi B O2 2_6545 . . 41.9(7) 40.4(7) 42.9(8) ?
Bi B O2 2_6545 . 2_5555 113.8(11) 111.5(12) 116.0(11) ?
Bi B O2 2_6545 . 3_5555 66.1(11) 64.0(11) 68.5(12) ?
Bi B O2 2_6545 . 4_5555 138.1(7) 137.1(8) 139.6(7) ?
Bi B O3 2_6545 . 1_5545 42.4(8) 41.0(7) 44.1(8) ?
Bi B O3 2_6545 . 2_5545 70.3(12) 68.8(12) 72.0(12) ?
Bi B O3 2_6545 . 3_5565 134.3(8) 133.7(8) 135.6(8) ?
Bi B O3 2_6545 . 4_5565 106.8(12) 106.5(12) 107.7(12) ?
Bi B O4 2_6545 . . 34.3(5) 32.5(5) 37.3(4) ?
Bi B O4 2_6545 . 2_5555 145.7(5) 142.7(4) 147.5(5) ?
Bi B O4 2_6545 . 3_5555 94.3(18) 93.2(19) 94.9(18) ?
Bi B O4 2_6545 . 4_5555 85.7(18) 85.1(18) 86.8(19) ?
Bi B I 2_6555 . 1_4555 124.29(4) 123.16(4) 125.42(4) ?
Bi B I 2_6555 . 1_5545 125.07(3) 123.25(4) 126.61(4) ?
Bi B I 2_6555 . . 87.57(4) 53.39(4) 121.75(4) ?
Bi B I 2_6555 . 1_5565 58.15(3) 57.06(4) 58.59(3) ?
Bi B I 2_6555 . 1_6555 55.63(4) 55.46(4) 55.81(4) ?
Bi B O2 2_6555 . . 66.1(11) 64.0(11) 68.5(12) ?
Bi B O2 2_6555 . 2_5555 138.1(7) 137.1(8) 139.6(7) ?
Bi B O2 2_6555 . 3_5555 41.9(7) 40.4(7) 42.9(8) ?
Bi B O2 2_6555 . 4_5555 113.8(11) 111.5(12) 116.0(11) ?
Bi B O3 2_6555 . 1_5545 106.8(12) 106.5(12) 107.7(12) ?
Bi B O3 2_6555 . 2_5545 134.3(8) 133.7(8) 135.6(8) ?
Bi B O3 2_6555 . 3_5565 70.3(12) 68.8(12) 72.0(12) ?
Bi B O3 2_6555 . 4_5565 42.4(8) 41.0(7) 44.1(8) ?
Bi B O4 2_6555 . . 34.3(5) 32.5(5) 37.3(4) ?
Bi B O4 2_6555 . 2_5555 145.7(5) 142.7(4) 147.5(5) ?
Bi B O4 2_6555 . 3_5555 94.3(18) 93.2(19) 94.9(18) ?
Bi B O4 2_6555 . 4_5555 85.7(18) 85.1(18) 86.8(19) ?
I B I 1_4555 . . 89.04(4) 89.04(4) 89.04(4) ?
I B I 1_4555 . 1_6555 178.08(6) 178.08(6) 178.08(6) ?
I B O2 1_4555 . . 89.70(3) 89.70(3) 89.70(3) ?
I B O2 1_4555 . 2_5555 89.70(3) 89.70(3) 89.70(3) ?
I B O2 1_4555 . 3_5555 89.70(3) 89.70(3) 89.70(3) ?
I B O2 1_4555 . 4_5555 89.70(3) 89.70(3) 89.70(3) ?
I B O3 1_4555 . 1_5545 109.7(16) 109.7(16) 109.7(16) ?
I B O3 1_4555 . 2_5545 68.4(16) 68.4(16) 68.4(16) ?
I B O3 1_4555 . 3_5565 68.4(16) 68.4(16) 68.4(16) ?
I B O3 1_4555 . 4_5565 109.7(16) 109.7(16) 109.7(16) ?
I B O4 1_4555 . . 142(2) 142(2) 142(2) ?
I B O4 1_4555 . 2_5555 38(2) 38(2) 38(2) ?
I B O4 1_4555 . 3_5555 38(2) 38(2) 38(2) ?
I B O4 1_4555 . 4_5555 142(2) 142(2) 142(2) ?
I B I 1_5545 . . 180 180 180 ?
I B I 1_5545 . 1_6555 90.96(4) 90.96(4) 90.96(4) ?
I B O2 1_5545 . . 72.0(15) 72.0(15) 72.0(15) ?
I B O2 1_5545 . 2_5555 72.0(15) 72.0(15) 72.0(15) ?
I B O2 1_5545 . 3_5555 108.0(15) 108.0(15) 108.0(15) ?
I B O2 1_5545 . 4_5555 108.0(15) 108.0(15) 108.0(15) ?
I B O3 1_5545 . 3_5565 159.4(16) 159.4(16) 159.4(16) ?
I B O3 1_5545 . 4_5565 159.4(16) 159.4(16) 159.4(16) ?
I B O4 1_5545 . . 90 90 90 ?
I B O4 1_5545 . 2_5555 90 90 90 ?
I B O4 1_5545 . 3_5555 90 90 90 ?
I B O4 1_5545 . 4_5555 90 90 90 ?
I B I . . 1_6555 89.04(4) 89.04(4) 89.04(4) ?
I B O2 . . . 72.0(15) 72.0(15) 72.0(15) ?
I B O2 . . 2_5555 72.0(15) 72.0(15) 72.0(15) ?
I B O2 . . 3_5555 72.0(15) 72.0(15) 72.0(15) ?
I B O2 . . 4_5555 72.0(15) 72.0(15) 72.0(15) ?
I B O3 . . 1_5545 20.6(16) 20.6(16) 20.6(16) ?
I B O3 . . 2_5545 20.6(16) 20.6(16) 20.6(16) ?
I B O3 . . 3_5565 20.6(16) 20.6(16) 20.6(16) ?
I B O3 . . 4_5565 20.6(16) 20.6(16) 20.6(16) ?
I B O4 . . . 90 90 90 ?
I B O4 . . 2_5555 90 90 90 ?
I B O4 . . 3_5555 90 90 90 ?
I B O4 . . 4_5555 90 90 90 ?
I B I 1_5565 . 1_6555 90.96(4) 90.96(4) 90.96(4) ?
I B O2 1_5565 . . 108.0(15) 108.0(15) 108.0(15) ?
I B O2 1_5565 . 2_5555 108.0(15) 108.0(15) 108.0(15) ?
I B O2 1_5565 . 3_5555 72.0(15) 72.0(15) 72.0(15) ?
I B O2 1_5565 . 4_5555 72.0(15) 72.0(15) 72.0(15) ?
I B O3 1_5565 . 1_5545 159.4(16) 159.4(16) 159.4(16) ?
I B O3 1_5565 . 2_5545 159.4(16) 159.4(16) 159.4(16) ?
I B O4 1_5565 . . 90 90 90 ?
I B O4 1_5565 . 2_5555 90 90 90 ?
I B O4 1_5565 . 3_5555 90 90 90 ?
I B O4 1_5565 . 4_5555 90 90 90 ?
I B O2 1_6555 . . 89.70(3) 89.70(3) 89.70(3) ?
I B O2 1_6555 . 2_5555 89.70(3) 89.70(3) 89.70(3) ?
I B O2 1_6555 . 3_5555 89.70(3) 89.70(3) 89.70(3) ?
I B O2 1_6555 . 4_5555 89.70(3) 89.70(3) 89.70(3) ?
I B O3 1_6555 . 1_5545 68.4(16) 68.4(16) 68.4(16) ?
I B O3 1_6555 . 2_5545 109.7(16) 109.7(16) 109.7(16) ?
I B O3 1_6555 . 3_5565 109.7(16) 109.7(16) 109.7(16) ?
I B O3 1_6555 . 4_5565 68.4(16) 68.4(16) 68.4(16) ?
I B O4 1_6555 . . 38(2) 38(2) 38(2) ?
I B O4 1_6555 . 2_5555 142(2) 142(2) 142(2) ?
I B O4 1_6555 . 3_5555 142(2) 142(2) 142(2) ?
I B O4 1_6555 . 4_5555 38(2) 38(2) 38(2) ?
O2 B O2 . . 2_5555 144(2) 144(2) 144(2) ?
O2 B O2 . . 3_5555 36(2) 36(2) 36(2) ?
O2 B O2 . . 4_5555 180 180 180 ?
O2 B O3 . . 1_5545 73.2(14) 73.2(14) 73.2(14) ?
O2 B O3 . . 2_5545 73.2(14) 73.2(14) 73.2(14) ?
O2 B O3 . . 3_5565 106.8(14) 106.8(14) 106.8(14) ?
O2 B O3 . . 4_5565 106.8(14) 106.8(14) 106.8(14) ?
O2 B O4 . . . 54(2) 54(2) 54(2) ?
O2 B O4 . . 2_5555 126(2) 126(2) 126(2) ?
O2 B O4 . . 3_5555 54(2) 54(2) 54(2) ?
O2 B O4 . . 4_5555 126(2) 126(2) 126(2) ?
O2 B O2 2_5555 . 3_5555 180 180 180 ?
O2 B O2 2_5555 . 4_5555 36(2) 36(2) 36(2) ?
O2 B O3 2_5555 . 1_5545 73.2(14) 73.2(14) 73.2(14) ?
O2 B O3 2_5555 . 2_5545 73.2(14) 73.2(14) 73.2(14) ?
O2 B O3 2_5555 . 3_5565 106.8(14) 106.8(14) 106.8(14) ?
O2 B O3 2_5555 . 4_5565 106.8(14) 106.8(14) 106.8(14) ?
O2 B O4 2_5555 . . 126(2) 126(2) 126(2) ?
O2 B O4 2_5555 . 2_5555 54(2) 54(2) 54(2) ?
O2 B O4 2_5555 . 3_5555 126(2) 126(2) 126(2) ?
O2 B O4 2_5555 . 4_5555 54(2) 54(2) 54(2) ?
O2 B O2 3_5555 . 4_5555 144(2) 144(2) 144(2) ?
O2 B O3 3_5555 . 1_5545 106.8(14) 106.8(14) 106.8(14) ?
O2 B O3 3_5555 . 2_5545 106.8(14) 106.8(14) 106.8(14) ?
O2 B O3 3_5555 . 3_5565 73.2(14) 73.2(14) 73.2(14) ?
O2 B O3 3_5555 . 4_5565 73.2(14) 73.2(14) 73.2(14) ?
O2 B O4 3_5555 . . 54(2) 54(2) 54(2) ?
O2 B O4 3_5555 . 2_5555 126(2) 126(2) 126(2) ?
O2 B O4 3_5555 . 3_5555 54(2) 54(2) 54(2) ?
O2 B O4 3_5555 . 4_5555 126(2) 126(2) 126(2) ?
O2 B O3 4_5555 . 1_5545 106.8(14) 106.8(14) 106.8(14) ?
O2 B O3 4_5555 . 2_5545 106.8(14) 106.8(14) 106.8(14) ?
O2 B O3 4_5555 . 3_5565 73.2(14) 73.2(14) 73.2(14) ?
O2 B O3 4_5555 . 4_5565 73.2(14) 73.2(14) 73.2(14) ?
O2 B O4 4_5555 . . 126(2) 126(2) 126(2) ?
O2 B O4 4_5555 . 2_5555 54(2) 54(2) 54(2) ?
O2 B O4 4_5555 . 3_5555 126(2) 126(2) 126(2) ?
O2 B O4 4_5555 . 4_5555 54(2) 54(2) 54(2) ?
O3 B O3 1_5545 . 2_5545 41(2) 41(2) 41(2) ?
O3 B O4 1_5545 . . 74.0(13) 74.0(13) 74.0(13) ?
O3 B O4 1_5545 . 2_5555 106.0(13) 106.0(13) 106.0(13) ?
O3 B O4 1_5545 . 3_5555 106.0(13) 106.0(13) 106.0(13) ?
O3 B O4 1_5545 . 4_5555 74.0(13) 74.0(13) 74.0(13) ?
O3 B O4 2_5545 . . 106.0(13) 106.0(13) 106.0(13) ?
O3 B O4 2_5545 . 2_5555 74.0(13) 74.0(13) 74.0(13) ?
O3 B O4 2_5545 . 3_5555 74.0(13) 74.0(13) 74.0(13) ?
O3 B O4 2_5545 . 4_5555 106.0(13) 106.0(13) 106.0(13) ?
O3 B O3 3_5565 . 4_5565 41(2) 41(2) 41(2) ?
O3 B O4 3_5565 . . 106.0(13) 106.0(13) 106.0(13) ?
O3 B O4 3_5565 . 2_5555 74.0(13) 74.0(13) 74.0(13) ?
O3 B O4 3_5565 . 3_5555 74.0(13) 74.0(13) 74.0(13) ?
O3 B O4 3_5565 . 4_5555 106.0(13) 106.0(13) 106.0(13) ?
O3 B O4 4_5565 . . 74.0(13) 74.0(13) 74.0(13) ?
O3 B O4 4_5565 . 2_5555 106.0(13) 106.0(13) 106.0(13) ?
O3 B O4 4_5565 . 3_5555 106.0(13) 106.0(13) 106.0(13) ?
O3 B O4 4_5565 . 4_5555 74.0(13) 74.0(13) 74.0(13) ?
O4 B O4 . . 2_5555 180 180 180 ?
O4 B O4 . . 3_5555 103(3) 103(3) 103(3) ?
O4 B O4 . . 4_5555 77(3) 77(3) 77(3) ?
O4 B O4 2_5555 . 3_5555 77(3) 77(3) 77(3) ?
O4 B O4 2_5555 . 4_5555 103(3) 103(3) 103(3) ?
O4 B O4 3_5555 . 4_5555 180 180 180 ?
Bi O1 Bi 1_4555 . . 115.9(8) 113.0(5) 122.2(16) ?
Bi O1 Bi 1_4555 . 10_5545 106.5(4) 99.5(6) 112.2(4) ?
Bi O1 Bi 1_4555 . 10_5555 106.4(4) 99.5(6) 112.2(4) ?
Bi O1 Bi . . 10_5545 106.5(4) 99.5(6) 112.2(4) ?
Bi O1 Bi . . 10_5555 106.4(4) 99.5(6) 112.2(4) ?
Bi O1 Bi 10_5545 . 10_5555 115.1(8) 108.0(15) 120.2(15) ?
Bi O2 Bi 9_4445 . 2_5545 75.7(6) 75.2(6) 76.1(6) ?
Bi O2 Bi 9_4445 . 2_5555 69.7(5) 68.1(5) 70.3(5) ?
Bi O2 Bi 9_4445 . 2_6545 75.7(6) 75.2(6) 76.1(6) ?
Bi O2 Bi 9_4445 . 2_6555 69.7(5) 68.1(5) 70.3(5) ?
Bi O2 I 9_4445 . . 161(2) 161(2) 161(2) ?
Bi O2 B 9_4445 . . 155(2) 152(2) 159(2) ?
Bi O2 O2 9_4445 . 3_5555 83(3) 80(3) 87(3) ?
Bi O2 O3 9_4445 . 1_5545 146.0(17) 145.0(17) 147.5(17) ?
Bi O2 O3 9_4445 . 2_5545 146.0(17) 145.0(17) 147.5(17) ?
Bi O2 O3 9_4445 . 3_5565 117.3(13) 115.9(13) 119.2(13) ?
Bi O2 O3 9_4445 . 4_5565 117.3(13) 115.9(13) 119.2(13) ?
Bi O2 O4 9_4445 . . 109(3) 108(3) 110(3) ?
Bi O2 O4 9_4445 . 2_5555 148.8(13) 146.9(13) 150.5(13) ?
Bi O2 O4 9_4445 . 3_5555 109(3) 108(3) 110(3) ?
Bi O2 O4 9_4445 . 4_5555 148.8(13) 146.9(13) 150.5(13) ?
Bi O2 Bi 2_5545 . 2_5555 81.8(3) 80.7(3) 84.3(3) ?
Bi O2 Bi 2_5545 . 2_6545 98.5(11) 92.6(10) 101.3(11) ?
Bi O2 Bi 2_5545 . 2_6555 144.2(10) 141.6(10) 145.5(10) ?
Bi O2 I 2_5545 . . 116.5(11) 116.5(11) 116.5(11) ?
Bi O2 B 2_5545 . . 118.4(10) 117.5(10) 120.4(9) ?
Bi O2 O2 2_5545 . 3_5555 124.7(13) 122.4(13) 128.6(12) ?
Bi O2 O3 2_5545 . 1_5545 97.7(18) 96.3(18) 99.6(18) ?
Bi O2 O3 2_5545 . 2_5545 71.8(13) 71.2(13) 73.1(14) ?
Bi O2 O3 2_5545 . 3_5565 116.7(11) 116.3(11) 117.6(11) ?
Bi O2 O3 2_5545 . 4_5565 142.2(12) 141.9(12) 143.2(12) ?
Bi O2 O4 2_5545 . . 165(2) 161(2) 168(2) ?
Bi O2 O4 2_5545 . 2_5555 92.6(10) 91.9(10) 94.4(11) ?
Bi O2 O4 2_5545 . 3_5555 70.0(18) 68.9(19) 72.5(18) ?
Bi O2 O4 2_5545 . 4_5555 135.1(14) 133.1(14) 137.9(15) ?
Bi O2 Bi 2_5555 . 2_6545 144.2(10) 141.6(10) 145.5(10) ?
Bi O2 Bi 2_5555 . 2_6555 78.1(8) 73.7(7) 80.2(8) ?
Bi O2 I 2_5555 . . 95.8(14) 95.8(14) 95.8(14) ?
Bi O2 B 2_5555 . . 91.4(13) 89.7(13) 93.7(13) ?
Bi O2 O2 2_5555 . 3_5555 43.0(10) 40.3(10) 44.8(11) ?
Bi O2 O3 2_5555 . 1_5545 142.9(16) 141.7(16) 144.0(16) ?
Bi O2 O3 2_5555 . 2_5545 114.5(14) 113.8(14) 115.5(14) ?
Bi O2 O3 2_5555 . 3_5565 54.7(9) 54.1(9) 55.9(9) ?
Bi O2 O3 2_5555 . 4_5565 72.4(12) 71.3(12) 73.8(12) ?
Bi O2 O4 2_5555 . . 113(2) 110(2) 115(2) ?
Bi O2 O4 2_5555 . 2_5555 80.2(11) 79.2(10) 82.1(11) ?
Bi O2 O4 2_5555 . 3_5555 46(2) 45(2) 47(2) ?
Bi O2 O4 2_5555 . 4_5555 112.4(13) 110.1(12) 114.6(13) ?
Bi O2 Bi 2_6545 . 2_6555 81.8(3) 80.7(3) 84.3(3) ?
Bi O2 I 2_6545 . . 116.5(11) 116.5(11) 116.5(11) ?
Bi O2 B 2_6545 . . 118.4(10) 117.5(10) 120.4(9) ?
Bi O2 O2 2_6545 . 3_5555 124.7(13) 122.4(13) 128.6(12) ?
Bi O2 O3 2_6545 . 1_5545 71.8(13) 71.2(13) 73.1(14) ?
Bi O2 O3 2_6545 . 2_5545 97.7(18) 96.3(18) 99.6(18) ?
Bi O2 O3 2_6545 . 3_5565 142.2(12) 141.9(12) 143.2(12) ?
Bi O2 O3 2_6545 . 4_5565 116.7(11) 116.3(11) 117.6(11) ?
Bi O2 O4 2_6545 . . 70.0(18) 68.9(19) 72.5(18) ?
Bi O2 O4 2_6545 . 2_5555 135.1(14) 133.1(14) 137.9(15) ?
Bi O2 O4 2_6545 . 3_5555 165(2) 161(2) 168(2) ?
Bi O2 O4 2_6545 . 4_5555 92.6(10) 91.9(10) 94.4(11) ?
Bi O2 I 2_6555 . . 95.8(14) 95.8(14) 95.8(14) ?
Bi O2 B 2_6555 . . 91.4(13) 89.7(13) 93.7(13) ?
Bi O2 O2 2_6555 . 3_5555 43.0(10) 40.3(10) 44.8(11) ?
Bi O2 O3 2_6555 . 1_5545 114.5(14) 113.8(14) 115.5(14) ?
Bi O2 O3 2_6555 . 2_5545 142.9(16) 141.7(16) 144.0(16) ?
Bi O2 O3 2_6555 . 3_5565 72.4(12) 71.3(12) 73.8(12) ?
Bi O2 O3 2_6555 . 4_5565 54.7(9) 54.1(9) 55.9(9) ?
Bi O2 O4 2_6555 . . 46(2) 45(2) 47(2) ?
Bi O2 O4 2_6555 . 2_5555 112.4(13) 110.1(12) 114.6(13) ?
Bi O2 O4 2_6555 . 3_5555 113(2) 110(2) 115(2) ?
Bi O2 O4 2_6555 . 4_5555 80.2(11) 79.2(10) 82.1(11) ?
I O2 B . . . 2.78(14) 2.78(14) 2.78(14) ?
I O2 O3 . . 1_5545 51.8(13) 51.8(13) 51.8(13) ?
I O2 O3 . . 2_5545 51.8(13) 51.8(13) 51.8(13) ?
I O2 O4 . . . 63(3) 63(3) 63(3) ?
I O2 O4 . . 2_5555 26.2(11) 26.2(11) 26.2(11) ?
I O2 O4 . . 3_5555 63(3) 63(3) 63(3) ?
I O2 O4 . . 4_5555 26.2(11) 26.2(11) 26.2(11) ?
B O2 O2 . . 3_5555 72(3) 72(3) 72(3) ?
B O2 O3 . . 1_5545 54.3(13) 54.3(13) 54.3(13) ?
B O2 O3 . . 2_5545 54.3(13) 54.3(13) 54.3(13) ?
B O2 O3 . . 3_5565 37.1(10) 37.1(10) 37.1(10) ?
B O2 O3 . . 4_5565 37.1(10) 37.1(10) 37.1(10) ?
B O2 O4 . . . 63(3) 63(3) 63(3) ?
B O2 O4 . . 2_5555 26.8(11) 26.8(11) 26.8(11) ?
B O2 O4 . . 3_5555 63(3) 63(3) 63(3) ?
B O2 O4 . . 4_5555 26.8(11) 26.8(11) 26.8(11) ?
O2 O2 O3 3_5555 . 1_5545 123(3) 123(3) 123(3) ?
O2 O2 O3 3_5555 . 2_5545 123(3) 123(3) 123(3) ?
O2 O2 O3 3_5555 . 3_5565 39(2) 39(2) 39(2) ?
O2 O2 O3 3_5555 . 4_5565 39(2) 39(2) 39(2) ?
O2 O2 O4 3_5555 . . 70(2) 70(2) 70(2) ?
O2 O2 O4 3_5555 . 2_5555 80(2) 80(2) 80(2) ?
O2 O2 O4 3_5555 . 3_5555 70(2) 70(2) 70(2) ?
O2 O2 O4 3_5555 . 4_5555 80(2) 80(2) 80(2) ?
O3 O2 O3 1_5545 . 2_5545 35(2) 35(2) 35(2) ?
O3 O2 O4 1_5545 . . 69(2) 69(2) 69(2) ?
O3 O2 O4 1_5545 . 2_5555 61.9(16) 61.9(16) 61.9(16) ?
O3 O2 O4 1_5545 . 3_5555 99(3) 99(3) 99(3) ?
O3 O2 O4 1_5545 . 4_5555 42.9(12) 42.9(12) 42.9(12) ?
O3 O2 O4 2_5545 . . 99(3) 99(3) 99(3) ?
O3 O2 O4 2_5545 . 2_5555 42.9(12) 42.9(12) 42.9(12) ?
O3 O2 O4 2_5545 . 3_5555 69(2) 69(2) 69(2) ?
O3 O2 O4 2_5545 . 4_5555 61.9(16) 61.9(16) 61.9(16) ?
O3 O2 O3 3_5565 . 4_5565 25.7(15) 25.7(15) 25.7(15) ?
O3 O2 O4 3_5565 . . 73(2) 73(2) 73(2) ?
O3 O2 O4 3_5565 . 2_5555 41.5(8) 41.5(8) 41.5(8) ?
O3 O2 O4 3_5565 . 3_5555 47(2) 47(2) 47(2) ?
O3 O2 O4 3_5565 . 4_5555 56.3(12) 56.3(12) 56.3(12) ?
O3 O2 O4 4_5565 . . 47(2) 47(2) 47(2) ?
O3 O2 O4 4_5565 . 2_5555 56.3(12) 56.3(12) 56.3(12) ?
O3 O2 O4 4_5565 . 3_5555 73(2) 73(2) 73(2) ?
O3 O2 O4 4_5565 . 4_5555 41.5(8) 41.5(8) 41.5(8) ?
O4 O2 O4 . . 2_5555 89(3) 89(3) 89(3) ?
O4 O2 O4 . . 3_5555 119(4) 119(4) 119(4) ?
O4 O2 O4 . . 4_5555 40(3) 40(3) 40(3) ?
O4 O2 O4 2_5555 . 3_5555 40(3) 40(3) 40(3) ?
O4 O2 O4 2_5555 . 4_5555 51.9(17) 51.9(17) 51.9(17) ?
O4 O2 O4 3_5555 . 4_5555 89(3) 89(3) 89(3) ?
Bi O3 Bi 1_4555 . . 83.5(3) 82.0(4) 84.2(3) ?
Bi O3 Bi 1_4555 . 2_5555 77.0(8) 76.5(8) 78.1(8) ?
Bi O3 Bi 1_4555 . 2_6555 148.2(11) 144.0(11) 152.5(11) ?
Bi O3 B 1_4555 . 1_5565 86.7(14) 84.6(14) 88.8(14) ?
Bi O3 O2 1_4555 . 1_5565 112.6(18) 111.7(18) 113.9(18) ?
Bi O3 O2 1_4555 . 2_5565 53.4(12) 51.5(12) 55.1(13) ?
Bi O3 O2 1_4555 . 3_5565 111.7(14) 110.1(14) 113.5(14) ?
Bi O3 O2 1_4555 . 4_5565 69.0(9) 66.8(9) 70.9(9) ?
Bi O3 O3 1_4555 . 2_5555 41.4(8) 41.0(8) 42.1(9) ?
Bi O3 O3 1_4555 . 3_5565 53.4(11) 51.6(10) 55.4(11) ?
Bi O3 O3 1_4555 . 4_5565 77.3(16) 75.3(16) 79.4(17) ?
Bi O3 O4 1_4555 . 1_5565 138(2) 136(2) 141(2) ?
Bi O3 O4 1_4555 . 2_5565 50.4(11) 48.3(10) 52.5(11) ?
Bi O3 O4 1_4555 . 3_5565 80.7(17) 79.5(17) 82.3(17) ?
Bi O3 O4 1_4555 . 4_5565 96.7(19) 94.8(19) 98.2(19) ?
Bi O3 Bi . . 2_5555 148.2(11) 144.0(11) 152.5(11) ?
Bi O3 Bi . . 2_6555 101.2(12) 99.8(12) 103.4(13) ?
Bi O3 B . . 1_5565 117.3(10) 114.6(10) 119.6(10) ?
Bi O3 O2 . . 1_5565 158(2) 156(2) 160(2) ?
Bi O3 O2 . . 2_5565 73.1(9) 71.2(9) 74.7(10) ?
Bi O3 O2 . . 3_5565 142.5(15) 139.9(15) 145.0(15) ?
Bi O3 O2 . . 4_5565 83.6(7) 81.2(7) 85.6(7) ?
Bi O3 O3 . . 2_5555 124.9(11) 124.1(12) 125.2(10) ?
Bi O3 O3 . . 3_5565 95.0(12) 92.7(12) 97.2(11) ?
Bi O3 O3 . . 4_5565 74.2(13) 71.7(13) 76.8(13) ?
Bi O3 O4 . . 1_5565 114(2) 112(2) 116(2) ?
Bi O3 O4 . . 2_5565 105.7(14) 104.0(14) 107.0(14) ?
Bi O3 O4 . . 3_5565 149.7(16) 147.5(16) 151.3(16) ?
Bi O3 O4 . . 4_5565 68.2(16) 65.4(16) 70.7(16) ?
Bi O3 Bi 2_5555 . 2_6555 83.5(3) 82.0(4) 84.2(3) ?
Bi O3 B 2_5555 . 1_5565 86.7(14) 84.6(14) 88.8(14) ?
Bi O3 O2 2_5555 . 1_5565 53.4(12) 51.5(12) 55.1(13) ?
Bi O3 O2 2_5555 . 2_5565 112.6(18) 111.7(18) 113.9(18) ?
Bi O3 O2 2_5555 . 3_5565 69.0(9) 66.8(9) 70.9(9) ?
Bi O3 O2 2_5555 . 4_5565 111.7(14) 110.1(14) 113.5(14) ?
Bi O3 O3 2_5555 . 2_5555 41.4(8) 41.0(8) 42.1(9) ?
Bi O3 O3 2_5555 . 3_5565 53.4(11) 51.6(10) 55.4(11) ?
Bi O3 O3 2_5555 . 4_5565 77.3(16) 75.3(16) 79.4(17) ?
Bi O3 O4 2_5555 . 1_5565 96.7(19) 94.8(19) 98.2(19) ?
Bi O3 O4 2_5555 . 2_5565 80.7(17) 79.5(17) 82.3(17) ?
Bi O3 O4 2_5555 . 3_5565 50.4(11) 48.3(10) 52.5(11) ?
Bi O3 O4 2_5555 . 4_5565 138(2) 136(2) 141(2) ?
Bi O3 B 2_6555 . 1_5565 117.3(10) 114.6(10) 119.6(10) ?
Bi O3 O2 2_6555 . 1_5565 73.1(9) 71.2(9) 74.7(10) ?
Bi O3 O2 2_6555 . 2_5565 158(2) 156(2) 160(2) ?
Bi O3 O2 2_6555 . 3_5565 83.6(7) 81.2(7) 85.6(7) ?
Bi O3 O2 2_6555 . 4_5565 142.5(15) 139.9(15) 145.0(15) ?
Bi O3 O3 2_6555 . 2_5555 124.9(11) 124.1(12) 125.2(10) ?
Bi O3 O3 2_6555 . 3_5565 95.0(12) 92.7(12) 97.2(11) ?
Bi O3 O3 2_6555 . 4_5565 74.2(13) 71.7(13) 76.8(13) ?
Bi O3 O4 2_6555 . 1_5565 68.2(16) 65.4(16) 70.7(16) ?
Bi O3 O4 2_6555 . 2_5565 149.7(16) 147.5(16) 151.3(16) ?
Bi O3 O4 2_6555 . 3_5565 105.7(14) 104.0(14) 107.0(14) ?
Bi O3 O4 2_6555 . 4_5565 114(2) 112(2) 116(2) ?
B O3 O2 1_5565 . 1_5565 52.4(14) 52.4(14) 52.4(14) ?
B O3 O2 1_5565 . 2_5565 52.4(14) 52.4(14) 52.4(14) ?
B O3 O2 1_5565 . 3_5565 36.1(9) 36.1(9) 36.1(9) ?
B O3 O2 1_5565 . 4_5565 36.1(9) 36.1(9) 36.1(9) ?
B O3 O3 1_5565 . 2_5555 69(3) 69(3) 69(3) ?
B O3 O3 1_5565 . 3_5565 126(3) 126(3) 126(3) ?
B O3 O3 1_5565 . 4_5565 159(3) 159(3) 159(3) ?
B O3 O4 1_5565 . 1_5565 51.8(17) 51.8(17) 51.8(17) ?
B O3 O4 1_5565 . 2_5565 36.3(12) 36.3(12) 36.3(12) ?
B O3 O4 1_5565 . 3_5565 36.3(12) 36.3(12) 36.3(12) ?
B O3 O4 1_5565 . 4_5565 51.8(17) 51.8(17) 51.8(17) ?
O2 O3 O2 1_5565 . 2_5565 104(2) 104(2) 104(2) ?
O2 O3 O2 1_5565 . 3_5565 18.7(14) 18.7(14) 18.7(14) ?
O2 O3 O2 1_5565 . 4_5565 88.5(19) 88.5(19) 88.5(19) ?
O2 O3 O3 1_5565 . 2_5555 72.6(18) 72.6(18) 72.6(18) ?
O2 O3 O3 1_5565 . 3_5565 106.6(19) 106.6(19) 106.6(19) ?
O2 O3 O3 1_5565 . 4_5565 122.6(17) 122.6(17) 122.6(17) ?
O2 O3 O4 1_5565 . 1_5565 43.7(19) 43.7(19) 43.7(19) ?
O2 O3 O4 1_5565 . 2_5565 77(2) 77(2) 77(2) ?
O2 O3 O4 1_5565 . 3_5565 33.6(16) 33.6(16) 33.6(16) ?
O2 O3 O4 1_5565 . 4_5565 94(2) 94(2) 94(2) ?
O2 O3 O2 2_5565 . 3_5565 88.5(19) 88.5(19) 88.5(19) ?
O2 O3 O2 2_5565 . 4_5565 18.7(14) 18.7(14) 18.7(14) ?
O2 O3 O3 2_5565 . 2_5555 72.6(18) 72.6(18) 72.6(18) ?
O2 O3 O3 2_5565 . 3_5565 106.6(19) 106.6(19) 106.6(19) ?
O2 O3 O3 2_5565 . 4_5565 122.6(17) 122.6(17) 122.6(17) ?
O2 O3 O4 2_5565 . 1_5565 94(2) 94(2) 94(2) ?
O2 O3 O4 2_5565 . 2_5565 33.6(16) 33.6(16) 33.6(16) ?
O2 O3 O4 2_5565 . 3_5565 77(2) 77(2) 77(2) ?
O2 O3 O4 2_5565 . 4_5565 43.7(19) 43.7(19) 43.7(19) ?
O2 O3 O2 3_5565 . 4_5565 71.6(14) 71.6(14) 71.6(14) ?
O2 O3 O3 3_5565 . 2_5555 77(2) 77(2) 77(2) ?
O2 O3 O3 3_5565 . 3_5565 122.0(19) 122.0(19) 122.0(19) ?
O2 O3 O3 3_5565 . 4_5565 141.3(13) 141.3(13) 141.3(13) ?
O2 O3 O4 3_5565 . 1_5565 33.2(17) 33.2(17) 33.2(17) ?
O2 O3 O4 3_5565 . 2_5565 66.6(16) 66.6(16) 66.6(16) ?
O2 O3 O4 3_5565 . 3_5565 32.3(12) 32.3(12) 32.3(12) ?
O2 O3 O4 3_5565 . 4_5565 76(2) 76(2) 76(2) ?
O2 O3 O3 4_5565 . 2_5555 77(2) 77(2) 77(2) ?
O2 O3 O3 4_5565 . 3_5565 122.0(19) 122.0(19) 122.0(19) ?
O2 O3 O3 4_5565 . 4_5565 141.3(13) 141.3(13) 141.3(13) ?
O2 O3 O4 4_5565 . 1_5565 76(2) 76(2) 76(2) ?
O2 O3 O4 4_5565 . 2_5565 32.3(12) 32.3(12) 32.3(12) ?
O2 O3 O4 4_5565 . 3_5565 66.6(16) 66.6(16) 66.6(16) ?
O2 O3 O4 4_5565 . 4_5565 33.2(17) 33.2(17) 33.2(17) ?
O3 O3 O3 2_5555 . 3_5565 57(3) 57(3) 57(3) ?
O3 O3 O3 2_5555 . 4_5565 90(3) 90(3) 90(3) ?
O3 O3 O4 2_5555 . 1_5565 110(3) 110(3) 110(3) ?
O3 O3 O4 2_5555 . 2_5565 45(2) 45(2) 45(2) ?
O3 O3 O4 2_5555 . 3_5565 45(2) 45(2) 45(2) ?
O3 O3 O4 2_5555 . 4_5565 110(3) 110(3) 110(3) ?
O3 O3 O3 3_5565 . 4_5565 33(2) 33(2) 33(2) ?
O3 O3 O4 3_5565 . 1_5565 148(2) 148(2) 148(2) ?
O3 O3 O4 3_5565 . 2_5565 96(2) 96(2) 96(2) ?
O3 O3 O4 3_5565 . 3_5565 96(2) 96(2) 96(2) ?
O3 O3 O4 3_5565 . 4_5565 148(2) 148(2) 148(2) ?
O3 O3 O4 4_5565 . 1_5565 142(2) 142(2) 142(2) ?
O3 O3 O4 4_5565 . 2_5565 127(2) 127(2) 127(2) ?
O3 O3 O4 4_5565 . 3_5565 127(2) 127(2) 127(2) ?
O3 O3 O4 4_5565 . 4_5565 142(2) 142(2) 142(2) ?
O4 O3 O4 1_5565 . 2_5565 88(2) 88(2) 88(2) ?
O4 O3 O4 1_5565 . 3_5565 65(2) 65(2) 65(2) ?
O4 O3 O4 1_5565 . 4_5565 61(3) 61(3) 61(3) ?
O4 O3 O4 2_5565 . 3_5565 45(2) 45(2) 45(2) ?
O4 O3 O4 2_5565 . 4_5565 65(2) 65(2) 65(2) ?
O4 O3 O4 3_5565 . 4_5565 88(2) 88(2) 88(2) ?
Bi O4 Bi 1_5545 . . 63.9(9) 63.2(9) 65.2(9) ?
Bi O4 Bi 1_5545 . 2_5545 102.5(7) 97.8(6) 105.8(7) ?
Bi O4 Bi 1_5545 . 2_5555 138.4(14) 137.5(14) 140.1(14) ?
Bi O4 Bi 1_5545 . 2_6545 84.5(8) 79.1(7) 89.3(8) ?
Bi O4 Bi 1_5545 . 2_6555 135.5(16) 133.6(16) 138.9(16) ?
Bi O4 I 1_5545 . . 72.9(19) 72.0(18) 74(2) ?
Bi O4 B 1_5545 . . 73.1(19) 72.2(19) 73.8(19) ?
Bi O4 O2 1_5545 . . 110(2) 108(2) 111(2) ?
Bi O4 O2 1_5545 . 2_5555 46.7(9) 45.6(9) 47.8(9) ?
Bi O4 O2 1_5545 . 3_5555 135(3) 135(3) 135(3) ?
Bi O4 O2 1_5545 . 4_5555 59.8(12) 58.3(12) 61.8(12) ?
Bi O4 O3 1_5545 . 1_5545 41.7(17) 40.6(17) 42.9(17) ?
Bi O4 O3 1_5545 . 2_5545 63.6(13) 62.9(12) 64.4(13) ?
Bi O4 O3 1_5545 . 3_5565 100.1(18) 99.7(18) 101.1(18) ?
Bi O4 O3 1_5545 . 4_5565 94(2) 94(2) 95(2) ?
Bi O4 O4 1_5545 . 3_5555 105(2) 105(2) 106(2) ?
Bi O4 O4 1_5545 . 3_6555 74.5(19) 74.3(19) 75.0(18) ?
Bi O4 O4 1_5545 . 4_5555 36.3(10) 34.3(10) 39.0(9) ?
Bi O4 Bi . . 2_5545 138.4(14) 137.5(14) 140.1(14) ?
Bi O4 Bi . . 2_5555 102.5(7) 97.8(6) 105.8(7) ?
Bi O4 Bi . . 2_6545 135.5(16) 133.6(16) 138.9(16) ?
Bi O4 Bi . . 2_6555 84.5(8) 79.1(7) 89.3(8) ?
Bi O4 I . . . 72.9(19) 72.0(18) 74(2) ?
Bi O4 B . . . 73.1(19) 72.2(19) 73.8(19) ?
Bi O4 O2 . . . 135(3) 135(3) 135(3) ?
Bi O4 O2 . . 2_5555 59.8(12) 58.3(12) 61.8(12) ?
Bi O4 O2 . . 3_5555 110(2) 108(2) 111(2) ?
Bi O4 O2 . . 4_5555 46.7(9) 45.6(9) 47.8(9) ?
Bi O4 O3 . . 1_5545 94(2) 94(2) 95(2) ?
Bi O4 O3 . . 2_5545 100.1(18) 99.7(18) 101.1(18) ?
Bi O4 O3 . . 3_5565 63.6(13) 62.9(12) 64.4(13) ?
Bi O4 O3 . . 4_5565 41.7(17) 40.6(17) 42.9(17) ?
Bi O4 O4 . . 3_5555 105(2) 105(2) 106(2) ?
Bi O4 O4 . . 3_6555 74.5(19) 74.3(19) 75.0(18) ?
Bi O4 O4 . . 4_5555 36.3(10) 34.3(10) 39.0(9) ?
Bi O4 Bi 2_5545 . 2_5555 60.4(7) 59.5(7) 62.1(7) ?
Bi O4 Bi 2_5545 . 2_6545 75.5(8) 72.0(7) 77.1(9) ?
Bi O4 Bi 2_5545 . 2_6555 121.4(17) 120.4(16) 121.9(18) ?
Bi O4 I 2_5545 . . 66.2(16) 64.2(15) 68.1(16) ?
Bi O4 B 2_5545 . . 65.5(16) 64.9(16) 66.6(16) ?
Bi O4 O2 2_5545 . . 10.2(16) 8.5(16) 13.1(16) ?
Bi O4 O2 2_5545 . 2_5555 81.9(12) 81.1(11) 83.6(12) ?
Bi O4 O2 2_5545 . 3_5555 50.2(19) 48.5(19) 53.0(19) ?
Bi O4 O2 2_5545 . 4_5555 92.0(13) 91.5(13) 93.3(13) ?
Bi O4 O3 2_5545 . 1_5545 58.6(16) 57.7(16) 59.9(16) ?
Bi O4 O3 2_5545 . 2_5545 41.7(9) 41.4(9) 42.5(9) ?
Bi O4 O3 2_5545 . 3_5565 81.6(15) 81.3(15) 82.2(15) ?
Bi O4 O3 2_5545 . 4_5565 106(2) 106(2) 107(2) ?
Bi O4 O4 2_5545 . 3_5555 37.2(10) 36.3(11) 39.3(10) ?
Bi O4 O4 2_5545 . 3_6555 142.8(16) 140.7(14) 143.7(17) ?
Bi O4 O4 2_5545 . 4_5555 110(2) 109(2) 111(2) ?
Bi O4 Bi 2_5555 . 2_6545 121.4(17) 120.4(16) 121.9(18) ?
Bi O4 Bi 2_5555 . 2_6555 75.5(8) 72.0(7) 77.1(9) ?
Bi O4 I 2_5555 . . 66.2(16) 64.2(15) 68.1(16) ?
Bi O4 B 2_5555 . . 65.5(16) 64.9(16) 66.6(16) ?
Bi O4 O2 2_5555 . . 50.2(19) 48.5(19) 53.0(19) ?
Bi O4 O2 2_5555 . 2_5555 92.0(13) 91.5(13) 93.3(13) ?
Bi O4 O2 2_5555 . 3_5555 10.2(16) 8.5(16) 13.1(16) ?
Bi O4 O2 2_5555 . 4_5555 81.9(12) 81.1(11) 83.6(12) ?
Bi O4 O3 2_5555 . 1_5545 106(2) 106(2) 107(2) ?
Bi O4 O3 2_5555 . 2_5545 81.6(15) 81.3(15) 82.2(15) ?
Bi O4 O3 2_5555 . 3_5565 41.7(9) 41.4(9) 42.5(9) ?
Bi O4 O3 2_5555 . 4_5565 58.6(16) 57.7(16) 59.9(16) ?
Bi O4 O4 2_5555 . 3_5555 37.2(10) 36.3(11) 39.3(10) ?
Bi O4 O4 2_5555 . 3_6555 142.8(16) 140.7(14) 143.7(17) ?
Bi O4 O4 2_5555 . 4_5555 110(2) 109(2) 111(2) ?
Bi O4 Bi 2_6545 . 2_6555 100.1(18) 99.8(18) 101.0(18) ?
Bi O4 I 2_6545 . . 127.8(10) 122.4(8) 133.1(11) ?
Bi O4 B 2_6545 . . 128.4(10) 125.2(9) 130.6(10) ?
Bi O4 O2 2_6545 . . 83(2) 82(2) 84(2) ?
Bi O4 O2 2_6545 . 2_5555 119.2(11) 115.8(11) 122.2(11) ?
Bi O4 O2 2_6545 . 3_5555 114(3) 112(3) 115(3) ?
Bi O4 O2 2_6545 . 4_5555 139.0(15) 135.6(15) 141.9(15) ?
Bi O4 O3 2_6545 . 1_5545 75.7(10) 74.3(10) 77.7(10) ?
Bi O4 O3 2_6545 . 2_5545 89.0(8) 87.6(8) 90.9(8) ?
Bi O4 O3 2_6545 . 3_5565 158(2) 157(2) 158(2) ?
Bi O4 O3 2_6545 . 4_5565 176(3) 175(2) 177(3) ?
Bi O4 O4 2_6545 . 3_5555 112.7(17) 111.3(15) 113.4(18) ?
Bi O4 O4 2_6545 . 3_6555 67.3(14) 66.6(15) 68.7(14) ?
Bi O4 O4 2_6545 . 4_5555 120.8(16) 118.1(15) 123.7(16) ?
Bi O4 I 2_6555 . . 127.8(10) 122.4(8) 133.1(11) ?
Bi O4 B 2_6555 . . 128.4(10) 125.2(9) 130.6(10) ?
Bi O4 O2 2_6555 . . 114(3) 112(3) 115(3) ?
Bi O4 O2 2_6555 . 2_5555 139.0(15) 135.6(15) 141.9(15) ?
Bi O4 O2 2_6555 . 3_5555 83(2) 82(2) 84(2) ?
Bi O4 O2 2_6555 . 4_5555 119.2(11) 115.8(11) 122.2(11) ?
Bi O4 O3 2_6555 . 1_5545 176(3) 175(2) 177(3) ?
Bi O4 O3 2_6555 . 2_5545 158(2) 157(2) 158(2) ?
Bi O4 O3 2_6555 . 3_5565 89.0(8) 87.6(8) 90.9(8) ?
Bi O4 O3 2_6555 . 4_5565 75.7(10) 74.3(10) 77.7(10) ?
Bi O4 O4 2_6555 . 3_5555 112.7(17) 111.3(15) 113.4(18) ?
Bi O4 O4 2_6555 . 3_6555 67.3(14) 66.6(15) 68.7(14) ?
Bi O4 O4 2_6555 . 4_5555 120.8(16) 118.1(15) 123.7(16) ?
I O4 B . . . 2.90(17) 2.90(17) 2.90(17) ?
I O4 O2 . . . 62(2) 62(2) 62(2) ?
I O4 O2 . . 2_5555 26.0(13) 26.0(13) 26.0(13) ?
I O4 O2 . . 3_5555 62(2) 62(2) 62(2) ?
I O4 O2 . . 4_5555 26.0(13) 26.0(13) 26.0(13) ?
I O4 O3 . . 1_5545 51.4(18) 51.4(18) 51.4(18) ?
I O4 O3 . . 2_5545 34.9(10) 34.9(10) 34.9(10) ?
I O4 O3 . . 3_5565 34.9(10) 34.9(10) 34.9(10) ?
I O4 O3 . . 4_5565 51.4(18) 51.4(18) 51.4(18) ?
I O4 O4 . . 3_5555 39(2) 39(2) 39(2) ?
I O4 O4 . . 3_6555 141(4) 141(4) 141(4) ?
I O4 O4 . . 4_5555 52(2) 52(2) 52(2) ?
B O4 O2 . . . 64(2) 64(2) 64(2) ?
B O4 O2 . . 2_5555 27.0(13) 27.0(13) 27.0(13) ?
B O4 O2 . . 3_5555 64(2) 64(2) 64(2) ?
B O4 O2 . . 4_5555 27.0(13) 27.0(13) 27.0(13) ?
B O4 O3 . . 1_5545 54.2(19) 54.2(19) 54.2(19) ?
B O4 O3 . . 2_5545 37.7(11) 37.7(11) 37.7(11) ?
B O4 O3 . . 3_5565 37.7(11) 37.7(11) 37.7(11) ?
B O4 O3 . . 4_5565 54.2(19) 54.2(19) 54.2(19) ?
B O4 O4 . . 3_5555 38(2) 38(2) 38(2) ?
B O4 O4 . . 3_6555 142(4) 142(4) 142(4) ?
B O4 O4 . . 4_5555 52(2) 52(2) 52(2) ?
O2 O4 O2 . . 2_5555 84(3) 84(3) 84(3) ?
O2 O4 O2 . . 3_5555 40(3) 40(3) 40(3) ?
O2 O4 O2 . . 4_5555 91(3) 91(3) 91(3) ?
O2 O4 O3 . . 1_5545 68(2) 68(2) 68(2) ?
O2 O4 O3 . . 2_5545 48(2) 48(2) 48(2) ?
O2 O4 O3 . . 3_5565 75(3) 75(3) 75(3) ?
O2 O4 O3 . . 4_5565 99(3) 99(3) 99(3) ?
O2 O4 O4 . . 3_5555 30(2) 30(2) 30(2) ?
O2 O4 O4 . . 3_6555 150(3) 150(3) 150(3) ?
O2 O4 O4 . . 4_5555 112(4) 112(4) 112(4) ?
O2 O4 O2 2_5555 . 3_5555 91(3) 91(3) 91(3) ?
O2 O4 O2 2_5555 . 4_5555 20.0(13) 20.0(13) 20.0(13) ?
O2 O4 O3 2_5555 . 1_5545 42.7(17) 42.7(17) 42.7(17) ?
O2 O4 O3 2_5555 . 2_5545 41.4(11) 41.4(11) 41.4(11) ?
O2 O4 O3 2_5555 . 3_5565 57.1(15) 57.1(15) 57.1(15) ?
O2 O4 O3 2_5555 . 4_5565 63(2) 63(2) 63(2) ?
O2 O4 O4 2_5555 . 3_5555 64(2) 64(2) 64(2) ?
O2 O4 O4 2_5555 . 3_6555 116(3) 116(3) 116(3) ?
O2 O4 O4 2_5555 . 4_5555 28.1(17) 28.1(17) 28.1(17) ?
O2 O4 O2 3_5555 . 4_5555 84(3) 84(3) 84(3) ?
O2 O4 O3 3_5555 . 1_5545 99(3) 99(3) 99(3) ?
O2 O4 O3 3_5555 . 2_5545 75(3) 75(3) 75(3) ?
O2 O4 O3 3_5555 . 3_5565 48(2) 48(2) 48(2) ?
O2 O4 O3 3_5555 . 4_5565 68(2) 68(2) 68(2) ?
O2 O4 O4 3_5555 . 3_5555 30(2) 30(2) 30(2) ?
O2 O4 O4 3_5555 . 3_6555 150(3) 150(3) 150(3) ?
O2 O4 O4 3_5555 . 4_5555 112(4) 112(4) 112(4) ?
O2 O4 O3 4_5555 . 1_5545 63(2) 63(2) 63(2) ?
O2 O4 O3 4_5555 . 2_5545 57.1(15) 57.1(15) 57.1(15) ?
O2 O4 O3 4_5555 . 3_5565 41.4(11) 41.4(11) 41.4(11) ?
O2 O4 O3 4_5555 . 4_5565 42.7(17) 42.7(17) 42.7(17) ?
O2 O4 O4 4_5555 . 3_5555 64(2) 64(2) 64(2) ?
O2 O4 O4 4_5555 . 3_6555 116(3) 116(3) 116(3) ?
O2 O4 O4 4_5555 . 4_5555 28.1(17) 28.1(17) 28.1(17) ?
O3 O4 O3 1_5545 . 2_5545 24.9(17) 24.9(17) 24.9(17) ?
O3 O4 O4 1_5545 . 3_5555 70(2) 70(2) 70(2) ?
O3 O4 O4 1_5545 . 3_6555 110(3) 110(3) 110(3) ?
O3 O4 O4 1_5545 . 4_5555 59.5(19) 59.5(19) 59.5(19) ?
O3 O4 O4 2_5545 . 3_5555 45.0(15) 45.0(15) 45.0(15) ?
O3 O4 O4 2_5545 . 3_6555 135(2) 135(2) 135(2) ?
O3 O4 O4 2_5545 . 4_5555 68(2) 68(2) 68(2) ?
O3 O4 O3 3_5565 . 4_5565 24.9(17) 24.9(17) 24.9(17) ?
O3 O4 O4 3_5565 . 3_5555 45.0(15) 45.0(15) 45.0(15) ?
O3 O4 O4 3_5565 . 3_6555 135(2) 135(2) 135(2) ?
O3 O4 O4 3_5565 . 4_5555 68(2) 68(2) 68(2) ?
O3 O4 O4 4_5565 . 3_5555 70(2) 70(2) 70(2) ?
O3 O4 O4 4_5565 . 3_6555 110(3) 110(3) 110(3) ?
O3 O4 O4 4_5565 . 4_5555 59.5(19) 59.5(19) 59.5(19) ?
O4 O4 O4 3_5555 . 3_6555 180 180 180 ?
O4 O4 O4 3_5555 . 4_5555 90(3) 90(3) 90(3) ?
O4 O4 O4 3_6555 . 4_5555 90(3) 90(3) 90(3) ?

loop_
_geom_bond_atom_site_label_1
_geom_bond_atom_site_label_2
_geom_bond_site_ssg_symmetry_1
_geom_bond_site_ssg_symmetry_2
_geom_bond_distance
_geom_bond_distance_min
_geom_bond_distance_max
_geom_bond_publ_flag
Bi Bi . 1_4545 5.61(3) 5.43(4) 5.83(4) ?
Bi Bi . 1_4555 3.96(5) 3.96(5) 3.96(5) ?
Bi Bi . 1_4565 5.61(3) 5.43(4) 5.83(4) ?
Bi Bi . 1_5545 3.973(2) 3.715(4) 4.274(4) ?
Bi Bi . 1_5565 3.970(2) 3.715(4) 4.274(4) ?
Bi Bi . 1_6545 5.61(3) 5.43(4) 5.83(4) ?
Bi Bi . 1_6555 3.96(5) 3.96(5) 3.96(5) ?
Bi Bi . 1_6565 5.61(3) 5.43(4) 5.83(4) ?
Bi Bi . 2_5555 5.80(3) 5.66(3) 5.94(3) ?
Bi Bi . 2_6545 5.811(2) 5.534(3) 6.118(3) ?
Bi Bi . 2_6555 4.241(2) 4.052(4) 4.432(4) ?
Bi Bi . 2_6565 5.808(2) 5.534(3) 6.118(3) ?
Bi Bi . 2_7555 5.80(3) 5.66(3) 5.94(3) ?
Bi Bi . 10_5545 3.751(13) 3.724(13) 3.799(13) ?
Bi Bi . 10_5555 3.751(13) 3.724(13) 3.799(13) ?
Bi Bi . 10_6545 3.751(13) 3.724(13) 3.799(13) ?
Bi Bi . 10_6555 3.751(13) 3.724(13) 3.799(13) ?
Bi I . . 3.592(13) 3.503(14) 3.644(14) ?
Bi I . 1_5565 3.591(13) 3.509(14) 3.644(14) ?
Bi I . 1_6555 3.592(13) 3.503(14) 3.644(14) ?
Bi I . 1_6565 3.591(13) 3.509(14) 3.644(14) ?
Bi I . 9_5555 4.5472(15) 4.510(3) 4.610(3) ?
Bi B . . 3.441(14) 3.394(14) 3.553(14) ?
Bi B . 1_5565 3.439(14) 3.394(14) 3.547(14) ?
Bi B . 1_6555 3.441(14) 3.394(14) 3.553(14) ?
Bi B . 1_6565 3.439(14) 3.394(14) 3.547(14) ?
Bi O1 . . 2.34(2) 2.26(3) 2.37(3) ?
Bi O1 . 1_6555 2.34(2) 2.26(3) 2.37(3) ?
Bi O1 . 10_5545 2.353(17) 2.13(2) 2.57(2) ?
Bi O1 . 10_5555 2.349(17) 2.13(2) 2.57(2) ?
Bi O2 . 9_5555 3.44(3) 3.37(3) 3.48(3) ?
Bi O2 . 2_5555 3.15(3) 3.07(3) 3.30(3) ?
Bi O2 . 2_5565 2.61(3) 2.56(3) 2.73(3) ?
Bi O2 . 2_6555 3.15(3) 3.07(3) 3.30(3) ?
Bi O2 . 2_6565 2.61(3) 2.56(3) 2.73(3) ?
Bi O2 . 11_5555 3.44(3) 3.36(3) 3.48(3) ?
Bi O2 . 4_5555 2.61(3) 2.56(3) 2.74(3) ?
Bi O2 . 4_5565 3.15(3) 3.07(3) 3.30(3) ?
Bi O2 . 4_6555 2.61(3) 2.56(3) 2.74(3) ?
Bi O2 . 4_6565 3.15(3) 3.07(3) 3.30(3) ?
Bi O3 . . 2.63(3) 2.61(3) 2.68(3) ?
Bi O3 . 1_6555 3.27(4) 3.25(4) 3.31(4) ?
Bi O3 . 2_5555 3.27(4) 3.25(4) 3.31(4) ?
Bi O3 . 2_6555 2.63(3) 2.61(3) 2.68(3) ?
Bi O3 . 3_5565 3.27(4) 3.25(4) 3.31(4) ?
Bi O3 . 3_6565 2.64(3) 2.61(3) 2.69(3) ?
Bi O3 . 4_5565 2.64(3) 2.61(3) 2.69(3) ?
Bi O3 . 4_6565 3.27(4) 3.25(4) 3.31(4) ?
Bi O4 . . 3.59(4) 3.54(5) 3.69(5) ?
Bi O4 . 1_5565 3.59(4) 3.54(5) 3.68(5) ?
Bi O4 . 2_5555 3.77(5) 3.73(5) 3.88(5) ?
Bi O4 . 2_5565 3.77(5) 3.73(5) 3.87(5) ?
Bi O4 . 2_6555 2.47(3) 2.40(3) 2.64(3) ?
Bi O4 . 2_6565 2.47(3) 2.40(3) 2.63(3) ?
Bi O4 . 3_6555 3.59(4) 3.54(5) 3.69(5) ?
Bi O4 . 3_6565 3.59(4) 3.54(5) 3.68(5) ?
Bi O4 . 4_5555 2.47(3) 2.40(3) 2.64(3) ?
Bi O4 . 4_5565 2.47(3) 2.40(3) 2.63(3) ?
Bi O4 . 4_6555 3.77(5) 3.73(5) 3.88(5) ?
Bi O4 . 4_6565 3.77(5) 3.73(5) 3.87(5) ?
I I . 1_4555 3.96(5) 3.96(5) 3.96(5) ?
I I . 1_5545 4.050(2) 4.032(3) 4.060(3) ?
I I . 1_5565 4.050(2) 4.032(3) 4.060(3) ?
I I . 1_6555 3.96(5) 3.96(5) 3.96(5) ?
I B . 1_4555 3.96(5) 3.96(5) 3.96(5) ?
I B . 1_5545 3.9256(15) 3.903(3) 3.965(3) ?
I B . . 0.066(3) 0.066(3) 0.066(3) ?
I B . 1_5565 3.9256(15) 3.903(3) 3.965(3) ?
I B . 1_6555 3.96(5) 3.96(5) 3.96(5) ?
I O2 . . 1.30(3) 1.30(3) 1.30(3) ?
I O2 . 2_5555 1.30(3) 1.30(3) 1.30(3) ?
I O2 . 3_5555 1.30(3) 1.30(3) 1.30(3) ?
I O2 . 4_5555 1.30(3) 1.30(3) 1.30(3) ?
I O3 . 1_5545 1.29(3) 1.29(3) 1.29(3) ?
I O3 . 2_5545 1.29(3) 1.29(3) 1.29(3) ?
I O3 . 3_5565 1.29(3) 1.29(3) 1.29(3) ?
I O3 . 4_5565 1.29(3) 1.29(3) 1.29(3) ?
I O4 . . 1.31(5) 1.31(5) 1.31(5) ?
I O4 . 2_5555 1.31(5) 1.31(5) 1.31(5) ?
I O4 . 3_5555 1.31(5) 1.31(5) 1.31(5) ?
I O4 . 4_5555 1.31(5) 1.31(5) 1.31(5) ?
B O2 . . 1.32(3) 1.32(3) 1.32(3) ?
B O2 . 2_5555 1.32(3) 1.32(3) 1.32(3) ?
B O2 . 3_5555 1.32(3) 1.32(3) 1.32(3) ?
B O2 . 4_5555 1.32(3) 1.32(3) 1.32(3) ?
B O3 . 1_5545 1.35(3) 1.35(3) 1.35(3) ?
B O3 . 2_5545 1.35(3) 1.35(3) 1.35(3) ?
B O3 . 3_5565 1.35(3) 1.35(3) 1.35(3) ?
B O3 . 4_5565 1.35(3) 1.35(3) 1.35(3) ?
B O4 . . 1.31(5) 1.31(5) 1.31(5) ?
B O4 . 2_5555 1.31(5) 1.31(5) 1.31(5) ?
B O4 . 3_5555 1.31(5) 1.31(5) 1.31(5) ?
B O4 . 4_5555 1.31(5) 1.31(5) 1.31(5) ?
O2 O2 . 3_5555 0.81(5) 0.81(5) 0.81(5) ?
O2 O3 . 1_5545 1.59(3) 1.59(3) 1.59(3) ?
O2 O3 . 2_5545 1.59(3) 1.59(3) 1.59(3) ?
O2 O3 . 3_5565 2.14(4) 2.14(4) 2.14(4) ?
O2 O3 . 4_5565 2.14(4) 2.14(4) 2.14(4) ?
O2 O4 . . 1.19(5) 1.19(5) 1.19(5) ?
O2 O4 . 2_5555 2.34(6) 2.34(6) 2.34(6) ?
O2 O4 . 3_5555 1.19(5) 1.19(5) 1.19(5) ?
O2 O4 . 4_5555 2.34(6) 2.34(6) 2.34(6) ?
O3 O3 . 2_5555 0.95(6) 0.95(6) 0.95(6) ?
O3 O3 . 3_5565 1.73(4) 1.73(4) 1.73(4) ?
O3 O3 . 4_5565 1.44(4) 1.44(4) 1.44(4) ?
O3 O4 . 1_5565 1.60(4) 1.60(4) 1.60(4) ?
O3 O4 . 2_5565 2.12(5) 2.12(5) 2.12(5) ?
O3 O4 . 3_5565 2.12(5) 2.12(5) 2.12(5) ?
O3 O4 . 4_5565 1.60(4) 1.60(4) 1.60(4) ?
O4 O4 . 3_5555 2.05(7) 2.05(7) 2.05(7) ?
O4 O4 . 3_6555 1.91(7) 1.91(7) 1.91(7) ?
O4 O4 . 4_5555 1.62(8) 1.62(8) 1.62(8) ?

loop_
_geom_hbond_atom_site_label_D
_geom_hbond_atom_site_label_H
_geom_hbond_atom_site_label_A
_geom_hbond_site_symmetry_D
_geom_hbond_site_symmetry_H
_geom_hbond_site_symmetry_A
_geom_hbond_distance_DH
_geom_hbond_distance_HA
_geom_hbond_distance_DA
_geom_hbond_angle_DHA
_geom_hbond_publ_flag
? ? ? ? ? ? ? ? ? ? ?

loop_
_geom_torsion_atom_site_label_1
_geom_torsion_atom_site_label_2
_geom_torsion_atom_site_label_3
_geom_torsion_atom_site_label_4
_geom_torsion_site_ssg_symmetry_1
_geom_torsion_site_ssg_symmetry_2
_geom_torsion_site_ssg_symmetry_3
_geom_torsion_site_ssg_symmetry_4
_geom_torsion_av
_geom_torsion_min
_geom_torsion_max
? ? ? ? ? ? ? ? ? ? ?

loop_
_restr_angle_atom_site_label_1
_restr_angle_site_symmetry_1
_restr_angle_atom_site_label_2
_restr_angle_site_symmetry_2
_restr_angle_atom_site_label_3
_restr_angle_site_symmetry_3
_restr_angle_target
_restr_angle_target_weight_param
? ? ? ? ? ? ? ?

loop_
_restr_distance_atom_site_label_1
_restr_distance_site_symmetry_1
_restr_distance_atom_site_label_2
_restr_distance_site_symmetry_2
_restr_distance_target
_restr_distance_target_weight_param
B . O4 . 1.37 0.05
B . O3 2_5545 1.37 0.05
B . O2 . 1.37 0.05

loop_
_restr_equal_angle_atom_site_label_1
_restr_equal_angle_site_symmetry_1
_restr_equal_angle_atom_site_label_2
_restr_equal_angle_site_symmetry_2
_restr_equal_angle_atom_site_label_3
_restr_equal_angle_site_symmetry_3
_restr_equal_angle_class_class_id
_restr_equal_angle_class_target_weight_param
? ? ? ? ? ? ? ?

loop_
_restr_equal_distance_atom_site_label_1
_restr_equal_distance_site_symmetry_1
_restr_equal_distance_atom_site_label_2
_restr_equal_distance_site_symmetry_2
_restr_equal_distance_class_class_id
_restr_equal_distance_class_target_weight_param
? ? ? ? ? ?

loop_
_restr_equal_torsion_atom_site_label_1
_restr_equal_torsion_site_symmetry_1
_restr_equal_torsion_atom_site_label_2
_restr_equal_torsion_site_symmetry_2
_restr_equal_torsion_atom_site_label_3
_restr_equal_torsion_site_symmetry_3
_restr_equal_torsion_atom_site_label_4
_restr_equal_torsion_site_symmetry_4
_restr_equal_torsion_class_class_id
_restr_equal_torsion_class_target_weight_param
? ? ? ? ? ? ? ? ? ?

loop_
_restr_torsion_atom_site_label_1
_restr_torsion_site_symmetry_1
_restr_torsion_atom_site_label_2
_restr_torsion_site_symmetry_2
_restr_torsion_atom_site_label_3
_restr_torsion_site_symmetry_3
_restr_torsion_atom_site_label_4
_restr_torsion_site_symmetry_4
_restr_torsion_angle_target
_restr_torsion_weight_param
? ? ? ? ? ? ? ? ? ?

loop_
_twin_individual_id
_twin_individual_mass_fraction_refined
_twin_individual_twin_matrix_11
_twin_individual_twin_matrix_12
_twin_individual_twin_matrix_13
_twin_individual_twin_matrix_21
_twin_individual_twin_matrix_22
_twin_individual_twin_matrix_23
_twin_individual_twin_matrix_31
_twin_individual_twin_matrix_32
_twin_individual_twin_matrix_33
? ? ? ? ? ? ? ? ? ? ?

loop_
_jana_atom_site_adp_c_label
_jana_atom_site_adp_c_type_symbol
_jana_atom_site_adp_c_111
_jana_atom_site_adp_c_112
_jana_atom_site_adp_c_113
_jana_atom_site_adp_c_122
_jana_atom_site_adp_c_123
_jana_atom_site_adp_c_133
_jana_atom_site_adp_c_222
_jana_atom_site_adp_c_223
_jana_atom_site_adp_c_233
_jana_atom_site_adp_c_333
? ? ? ? ? ? ? ? ? ? ? ?

loop_
_jana_atom_site_adp_d_label
_jana_atom_site_adp_d_type_symbol
_jana_atom_site_adp_d_1111
_jana_atom_site_adp_d_1112
_jana_atom_site_adp_d_1113
_jana_atom_site_adp_d_1122
_jana_atom_site_adp_d_1123
_jana_atom_site_adp_d_1133
_jana_atom_site_adp_d_1222
_jana_atom_site_adp_d_1223
_jana_atom_site_adp_d_1233
_jana_atom_site_adp_d_1333
_jana_atom_site_adp_d_2222
_jana_atom_site_adp_d_2223
_jana_atom_site_adp_d_2233
_jana_atom_site_adp_d_2333
_jana_atom_site_adp_d_3333
? ? ? ? ? ? ? ? ? ? ? ? ? ? ? ? ?

loop_
_jana_atom_site_adp_e_label
_jana_atom_site_adp_e_type_symbol
_jana_atom_site_adp_e_11111
_jana_atom_site_adp_e_11112
_jana_atom_site_adp_e_11113
_jana_atom_site_adp_e_11122
_jana_atom_site_adp_e_11123
_jana_atom_site_adp_e_11133
_jana_atom_site_adp_e_11222
_jana_atom_site_adp_e_11223
_jana_atom_site_adp_e_11233
_jana_atom_site_adp_e_11333
_jana_atom_site_adp_e_12222
_jana_atom_site_adp_e_12223
_jana_atom_site_adp_e_12233
_jana_atom_site_adp_e_12333
_jana_atom_site_adp_e_13333
_jana_atom_site_adp_e_22222
_jana_atom_site_adp_e_22223
_jana_atom_site_adp_e_22233
_jana_atom_site_adp_e_22333
_jana_atom_site_adp_e_23333
_jana_atom_site_adp_e_33333
? ? ? ? ? ? ? ? ? ? ? ? ? ? ? ? ? ? ? ? ? ? ?

loop_
_jana_atom_site_adp_f_label
_jana_atom_site_adp_f_type_symbol
_jana_atom_site_adp_f_111111
_jana_atom_site_adp_f_111112
_jana_atom_site_adp_f_111113
_jana_atom_site_adp_f_111122
_jana_atom_site_adp_f_111123
_jana_atom_site_adp_f_111133
_jana_atom_site_adp_f_111222
_jana_atom_site_adp_f_111223
_jana_atom_site_adp_f_111233
_jana_atom_site_adp_f_111333
_jana_atom_site_adp_f_112222
_jana_atom_site_adp_f_112223
_jana_atom_site_adp_f_112233
_jana_atom_site_adp_f_112333
_jana_atom_site_adp_f_113333
_jana_atom_site_adp_f_122222
_jana_atom_site_adp_f_122223
_jana_atom_site_adp_f_122233
_jana_atom_site_adp_f_122333
_jana_atom_site_adp_f_123333
_jana_atom_site_adp_f_133333
_jana_atom_site_adp_f_222222
_jana_atom_site_adp_f_222223
_jana_atom_site_adp_f_222233
_jana_atom_site_adp_f_222333
_jana_atom_site_adp_f_223333
_jana_atom_site_adp_f_233333
_jana_atom_site_adp_f_333333
? ? ? ? ? ? ? ? ? ? ? ? ? ? ? ? ? ? ? ? ? ? ? ? ? ? ? ? ? ?

loop_
_jana_atom_site_crenel_ortho_func_id
_jana_atom_site_crenel_ortho_func_c
_jana_atom_site_crenel_ortho_func_w
_jana_atom_site_crenel_ortho_func_eps
1 0.000000 0.500000 0.950000

loop_
_jana_atom_site_occ_fourier_absolute_site_label
_jana_atom_site_occ_fourier_absolute
? ?

loop_
_jana_atom_site_occ_legendre_atom_site_label
_jana_atom_site_occ_legendre_param_order
_jana_atom_site_occ_legendre_param_coeff
? ? ?

loop_
_jana_atom_site_occ_xharm_atom_site_label
_jana_atom_site_occ_xharm_param_order
_jana_atom_site_occ_xharm_param_coeff
? ? ?

loop_
_jana_atom_site_occ_crenel_ortho_atom_site_label
_jana_atom_site_occ_crenel_ortho_param_order
_jana_atom_site_occ_crenel_ortho_id
_jana_atom_site_occ_crenel_ortho_param_coeff
? ? ? ?

loop_
_jana_atom_site_displace_legendre_atom_site_label
_jana_atom_site_displace_legendre_axis
_jana_atom_site_displace_legendre_param_order
_jana_atom_site_displace_legendre_param_coeff
? ? ? ?

loop_
_jana_atom_site_displace_xharm_site_label
_jana_atom_site_displace_xharm_axis
_jana_atom_site_displace_xharm_param_order
_jana_atom_site_displace_xharm_param_coeff
? ? ? ?

loop_
_jana_atom_site_displace_crenel_ortho_atom_site_label
_jana_atom_site_displace_crenel_ortho_axis
_jana_atom_site_displace_crenel_ortho_id
_jana_atom_site_displace_crenel_ortho_param_order
_jana_atom_site_displace_crenel_ortho_param_coeff
? ? ? ? ?

loop_
_jana_atom_site_u_legendre_atom_site_label
_jana_atom_site_u_legendre_tens_elem
_jana_atom_site_u_legendre_param_order
_jana_atom_site_u_legendre_param_coeff
B U11 1 0
B U22 1 0
B U33 1 0
B U12 1 0
B U13 1 0
B U23 1 0
B U11 2 0.0225(17)
B U22 2 0.0283(18)
B U33 2 0.0138(14)
B U12 2 0
B U13 2 0
B U23 2 0

loop_
_jana_atom_site_u_xharm_atom_site_label
_jana_atom_site_u_xharm_tens_elem
_jana_atom_site_u_xharm_param_order
_jana_atom_site_u_xharm_param_coeff
? ? ? ?

loop_
_jana_atom_site_u_crenel_ortho_atom_site_label
_jana_atom_site_u_crenel_ortho_tens_elem
_jana_atom_site_u_crenel_ortho_id
_jana_atom_site_u_crenel_ortho_param_order
_jana_atom_site_u_crenel_ortho_param_coeff
? ? ? ? ?

loop_
_jana_atom_site_adp_c_fourier_atom_site_label
_jana_atom_site_adp_c_fourier_tens_elem
_jana_atom_site_adp_c_fourier_wave_vector_seq_id
_jana_atom_site_adp_c_fourier_param_cos
_jana_atom_site_adp_c_fourier_param_sin
? ? ? ? ?

loop_
_jana_atom_site_adp_d_fourier_atom_site_label
_jana_atom_site_adp_d_fourier_tens_elem
_jana_atom_site_adp_d_fourier_wave_vector_seq_id
_jana_atom_site_adp_d_fourier_param_cos
_jana_atom_site_adp_d_fourier_param_sin
? ? ? ? ?

loop_
_jana_atom_site_adp_e_fourier_atom_site_label
_jana_atom_site_adp_e_fourier_tens_elem
_jana_atom_site_adp_e_fourier_wave_vector_seq_id
_jana_atom_site_adp_e_fourier_param_cos
_jana_atom_site_adp_e_fourier_param_sin
? ? ? ? ?

loop_
_jana_atom_site_adp_f_fourier_atom_site_label
_jana_atom_site_adp_f_fourier_tens_elem
_jana_atom_site_adp_f_fourier_wave_vector_seq_id
_jana_atom_site_adp_f_fourier_param_cos
_jana_atom_site_adp_f_fourier_param_sin
? ? ? ? ?

_cod_database_fobs_code 2108691
